data_7716716
loop_
_publ_author_name
'Bustamante-Fern&#xe1;ndez, Janire'
'Ruiz-Bilbao, Estibaliz'
'Rodr&#xed;guez-Esteban, Corina'
'Gonidec, Mathieu'
'Garc&#xed;a, Jos&#xe9; A'
'Lezama, Luis'
'Guti&#xe9;rrez-Zorrilla, Juan M'
'Oyarzabal, Itziar'
'Artetxe, Be&#xf1;at'

_publ_section_title
;
 Effect of the heteroatom on the magnetic and luminescence properties of
 hybrid lanthanide-substituted Keggin-type polyoxometalates.
;
_journal_issue 32
_journal_name_full 'Dalton transactions (Cambridge, England : 2003)'
_journal_page_first 13330
_journal_page_last 13334
_journal_paper_doi 10.1039/d4dt01379d
_journal_volume 53
_journal_year 2024
_chemical_formula_moiety 'C20 H22 Br2 Ge K3.3 N2 O48.733 W11 Yb, 1.833(O2)'
_chemical_formula_sum 'C20 H50 Br2 Ge K5 N2 O57 W11 Yb'
_chemical_formula_weight 3853.92
_space_group_IT_number 2
_space_group_name_Hall '-P 1'
_space_group_name_H-M_alt 'P -1'
_symmetry_cell_setting triclinic
_symmetry_Int_Tables_number 2
_symmetry_space_group_name_Hall '-P 1'
_symmetry_space_group_name_H-M 'P -1'
_atom_sites_solution_hydrogens geom
_atom_sites_solution_primary iterative
_audit_creation_date 2024-04-23T14:25:29-00:00
_audit_creation_method 'WinGX routine CIF_UPDATE'
_audit_update_record
;
2024-04-26 deposited with the CCDC.	2024-07-25 downloaded from the CCDC.
;
_cell_angle_alpha 113.912(3)
_cell_angle_beta 95.546(3)
_cell_angle_gamma 103.741(3)
_cell_formula_units_Z 6
_cell_length_a 21.7261(6)
_cell_length_b 24.6855(8)
_cell_length_c 28.2706(9)
_cell_measurement_reflns_used 11678
_cell_measurement_temperature 150.01(10)
_cell_measurement_theta_max 25.505
_cell_measurement_theta_min 1.882
_cell_volume 13142.4(8)
_computing_cell_refinement 'CrysAlisPro 1.171.39.46 (Rigaku OD, 2018)'
_computing_data_collection 'CrysAlisPro 1.171.39.46 (Rigaku OD, 2018)'
_computing_data_reduction 'CrysAlisPro 1.171.39.46 (Rigaku OD, 2018)'
_computing_molecular_graphics 'Olex2 1.5 (Dolomanov et al., 2009)'
_computing_publication_material 'Olex2 1.5 (Dolomanov et al., 2009)'
_computing_structure_refinement 'SHELXL 2018/3 (Sheldrick, 2015)'
_computing_structure_solution 'olex2.solve 1.3 (Bourhis et al., 2015)'
_diffrn_ambient_environment N~2~
_diffrn_ambient_temperature 150.01(10)
_diffrn_detector 'CCD plate'
_diffrn_detector_area_resol_mean 16.2439
_diffrn_detector_type Eos
_diffrn_measured_fraction_theta_full 1
_diffrn_measured_fraction_theta_max 0.87
_diffrn_measurement_device 'four-circle diffractometer'
_diffrn_measurement_device_type 'SuperNova, Single source at offset/far, Eos'
_diffrn_measurement_method '\w scans'
_diffrn_orient_matrix_type 'CrysAlisPro convention (1999,Acta A55,543-557)'
_diffrn_orient_matrix_UB_11 -0.0135057
_diffrn_orient_matrix_UB_12 -0.0285831
_diffrn_orient_matrix_UB_13 -0.0231838
_diffrn_orient_matrix_UB_21 -0.0071444
_diffrn_orient_matrix_UB_22 0.0162958
_diffrn_orient_matrix_UB_23 -0.0144401
_diffrn_orient_matrix_UB_31 0.030856
_diffrn_orient_matrix_UB_32 0.0024587
_diffrn_orient_matrix_UB_33 -0.0066746
_diffrn_radiation_monochromator mirror
_diffrn_radiation_probe x-ray
_diffrn_radiation_type 'Mo K\a'
_diffrn_radiation_wavelength 0.71073
_diffrn_reflns_av_R_equivalents 0.1093
_diffrn_reflns_av_unetI/netI 0.2221
_diffrn_reflns_Laue_measured_fraction_full 1
_diffrn_reflns_Laue_measured_fraction_max 0.87
_diffrn_reflns_limit_h_max 27
_diffrn_reflns_limit_h_min -27
_diffrn_reflns_limit_k_max 31
_diffrn_reflns_limit_k_min -29
_diffrn_reflns_limit_l_max 35
_diffrn_reflns_limit_l_min -35
_diffrn_reflns_number 90530
_diffrn_reflns_point_group_measured_fraction_full 1
_diffrn_reflns_point_group_measured_fraction_max 0.87
_diffrn_reflns_theta_full 25.242
_diffrn_reflns_theta_max 27.383
_diffrn_reflns_theta_min 1.699
_diffrn_source 'micro-focus sealed X-ray tube'
_diffrn_source_type 'SuperNova (Mo) X-ray Source'
_exptl_absorpt_coefficient_mu 17.005
_exptl_absorpt_correction_T_max 1
_exptl_absorpt_correction_T_min 0.21121
_exptl_absorpt_correction_type multi-scan
_exptl_absorpt_process_details
;
        CrysAlisPro 1.171.39.46 (Rigaku Oxford Diffraction, 2018)
        Empirical absorption correction using spherical harmonics,
 implemented in SCALE3 ABSPACK scaling algorithm.
;
_exptl_crystal_colour yellow
_exptl_crystal_density_diffrn 2.922
_exptl_crystal_description prism
_exptl_crystal_F_000 10326
_exptl_crystal_size_max 0.345
_exptl_crystal_size_mid 0.24
_exptl_crystal_size_min 0.129
_refine_diff_density_max 4.951
_refine_diff_density_min -3.199
_refine_diff_density_rms 0.482
_refine_ls_extinction_method none
_refine_ls_goodness_of_fit_ref 1.023
_refine_ls_hydrogen_treatment constr
_refine_ls_matrix_type full
_refine_ls_number_parameters 1508
_refine_ls_number_reflns 51946
_refine_ls_number_restraints 20
_refine_ls_restrained_S_all 1.023
_refine_ls_R_factor_all 0.2036
_refine_ls_R_factor_gt 0.0986
_refine_ls_shift/su_max 0.001
_refine_ls_shift/su_mean 0
_refine_ls_structure_factor_coef Fsqd
_refine_ls_weighting_details 'w=1/[\s^2^(Fo^2^)+(0.0956P)^2^] where P=(Fo^2^+2Fc^2^)/3'
_refine_ls_weighting_scheme calc
_refine_ls_wR_factor_gt 0.2129
_refine_ls_wR_factor_ref 0.2957
_reflns_Friedel_coverage 0
_reflns_number_gt 22864
_reflns_number_total 51946
_reflns_threshold_expression 'I > 2\s(I)'
_cod_data_source_file d4dt01379d2.cif
_cod_data_source_block b20220213_jbybsnmo
_cod_depositor_comments 'Adding full bibliography for 7716716--7716725.cif.'
_cod_original_cell_volume 13142.5(8)
_cod_database_code 7716716

loop_
_symmetry_equiv_pos_as_xyz
'x, y, z'
'-x, -y, -z'

loop_
_atom_site_label
_atom_site_type_symbol
_atom_site_fract_x
_atom_site_fract_y
_atom_site_fract_z
_atom_site_U_iso_or_equiv
_atom_site_adp_type
_atom_site_occupancy
_atom_site_site_symmetry_order
_atom_site_calc_flag
_atom_site_refinement_flags_posn
_atom_site_refinement_flags_adp
_atom_site_refinement_flags_occupancy
_atom_site_disorder_assembly
_atom_site_disorder_group
C51 C 0.2282(13) 1.3734(14) 0.3895(10) 0.018(6) Uiso 1 1 d . . . . .
H51 H 0.196363 1.390652 0.381266 0.022 Uiso 1 1 calc R U . . .
K1 K 0.1719(4) 0.6215(4) 0.0606(3) 0.050(2) Uani 1 1 d . . . . .
K2 K 0.0675(4) 0.6978(4) 0.1661(3) 0.046(2) Uani 1 1 d . . . . .
K3 K -0.0977(4) 0.5586(5) 0.1101(3) 0.058(3) Uani 1 1 d . . . . .
K4 K 0.1724(6) 0.2172(5) -0.0199(5) 0.085(3) Uani 1 1 d . . . . .
K5 K 0.1063(5) 0.7630(5) -0.0456(4) 0.079(3) Uani 1 1 d . . . . .
K6 K -0.0071(6) 0.8783(6) 0.2676(5) 0.090(4) Uani 1 1 d . . . . .
K7 K 0.2596(10) 0.7718(10) 0.2617(8) 0.103(7) Uani 0.6 1 d . . P . .
K8 K 0.2941(12) 0.5051(14) 0.0129(8) 0.101(9) Uani 0.5 1 d . . P . .
K9 K 0.4969(13) 0.8401(17) 0.3791(12) 0.098(10) Uani 0.4 1 d . . P . .
K10 K 0.6728(9) 0.6759(10) 0.0546(7) 0.083(5) Uani 0.6 1 d . U P . .
K11 K -0.0187(11) 0.5083(12) 0.3256(8) 0.139(9) Uani 0.7 1 d . . P . .
K12 K 0.655(2) 0.937(2) 0.3205(18) 0.111(14) Uani 0.3 1 d . U P . .
K13 K 0.5599(19) 1.010(2) 0.2580(16) 0.104(15) Uani 0.3 1 d . . P . .
K14 K 1 1 0.5 0.17(3) Uani 0.3333 2 d S U P . .
Br1A Br 0.5906(2) 1.3383(3) 0.1980(2) 0.0879(18) Uani 1 1 d . . . . .
Br2A Br 0.2853(3) 1.4908(2) 0.48377(16) 0.0751(15) Uani 1 1 d . . . . .
C1A C 0.490(2) 1.244(2) 0.3228(16) 0.062(11) Uiso 1 1 d . . . . .
H1A H 0.534151 1.251521 0.336821 0.074 Uiso 1 1 calc R U . . .
C2A C 0.4796(18) 1.2661(19) 0.2844(14) 0.049(10) Uiso 1 1 d . . . . .
C3A C 0.4176(16) 1.2665(17) 0.2662(13) 0.038(8) Uiso 1 1 d . . . . .
C4A C 0.411(2) 1.285(2) 0.2228(18) 0.074(13) Uiso 1 1 d . . . . .
C5A C 0.458(2) 1.303(2) 0.2040(16) 0.059(11) Uiso 1 1 d . . . . .
H5A H 0.448378 1.313809 0.17589 0.071 Uiso 1 1 calc R U . . .
C6A C 0.5133(19) 1.309(2) 0.2193(15) 0.054(10) Uiso 1 1 d . . . . .
C7A C 0.532(2) 1.292(2) 0.2635(17) 0.072(13) Uiso 1 1 d . . . . .
H7A H 0.57638 1.297964 0.277051 0.086 Uiso 1 1 calc R U . . .
C8A C 0.3410(15) 1.2828(16) 0.2023(13) 0.035(8) Uiso 1 1 d . . . . .
H8AA H 0.329223 1.316241 0.23012 0.042 Uiso 1 1 calc R U . . .
H8AB H 0.340332 1.291098 0.170826 0.042 Uiso 1 1 calc R U . . .
C9A C 0.2224(11) 1.2222(13) 0.1827(9) 0.012(5) Uiso 1 1 d . . . . .
H9AA H 0.194159 1.179101 0.170594 0.015 Uiso 1 1 calc R U . . .
H9AB H 0.211971 1.235458 0.155022 0.015 Uiso 1 1 calc R U . . .
C10A C 0.2058(14) 1.2663(15) 0.2361(11) 0.027(7) Uiso 1 1 d . . . . .
H10A H 0.246417 1.297253 0.261001 0.032 Uiso 1 1 calc R U . . .
H10B H 0.177708 1.289023 0.228061 0.032 Uiso 1 1 calc R U . . .
C12A C 0.2257(18) 1.3177(19) 0.3590(14) 0.049(9) Uiso 1 1 d . . . . .
C13A C 0.2730(15) 1.2852(17) 0.3653(12) 0.034(8) Uiso 1 1 d . . . . .
C14A C 0.3218(14) 1.3208(16) 0.4128(11) 0.028(7) Uiso 1 1 d . . . . .
C15A C 0.3266(17) 1.3845(19) 0.4474(14) 0.048(9) Uiso 1 1 d . . . . .
H15A H 0.361578 1.408711 0.477397 0.057 Uiso 1 1 calc R U . . .
C16A C 0.2795(16) 1.4100(18) 0.4363(13) 0.043(9) Uiso 1 1 d . . . . .
C17A C 0.1674(14) 1.2795(16) 0.3155(11) 0.030(7) Uiso 1 1 d . . . . .
H17A H 0.149063 1.308554 0.307364 0.037 Uiso 1 1 calc R U . . .
H17B H 0.13508 1.258404 0.329858 0.037 Uiso 1 1 calc R U . . .
C18A C 0.3645(13) 1.2920(14) 0.4297(11) 0.019(6) Uiso 1 1 d . . . . .
H18A H 0.392154 1.314493 0.463974 0.023 Uiso 1 1 calc R U . . .
C19A C 0.2991(17) 1.1712(18) 0.1366(13) 0.049(9) Uiso 1 1 d . . . . .
H19A H 0.267883 1.131245 0.128917 0.073 Uiso 1 1 calc R U . . .
H19B H 0.343289 1.168234 0.141157 0.073 Uiso 1 1 calc R U . . .
H19C H 0.290791 1.181651 0.10714 0.073 Uiso 1 1 calc R U . . .
C20A C 0.1094(16) 1.1842(18) 0.2323(14) 0.048(9) Uiso 1 1 d . . . . .
H20A H 0.078428 1.206334 0.229223 0.072 Uiso 1 1 calc R U . . .
H20B H 0.094252 1.159485 0.25102 0.072 Uiso 1 1 calc R U . . .
H20C H 0.112781 1.156578 0.196795 0.072 Uiso 1 1 calc R U . . .
Ge1A Ge 0.29882(17) 0.97642(17) 0.22230(14) 0.0332(8) Uani 1 1 d . . . . .
N1A N 0.2918(12) 1.2223(13) 0.1879(10) 0.033(6) Uiso 1 1 d . . . . .
H1AA H 0.301385 1.210129 0.216845 0.04 Uiso 1 1 calc R U . . .
N2A N 0.1720(12) 1.2284(13) 0.2613(10) 0.034(6) Uiso 1 1 d . . . . .
H2A H 0.201012 1.205657 0.268966 0.04 Uiso 1 1 calc R U . . .
O2A O 0.1489(11) 1.0708(12) 0.1508(9) 0.050(6) Uiso 1 1 d . . . . .
O3A O 0.1397(11) 1.0484(12) 0.3392(9) 0.048(6) Uiso 1 1 d . . . . .
O4A O 0.4987(12) 1.1097(13) 0.3815(9) 0.053(7) Uiso 1 1 d D . . . .
O5A O 0.5046(14) 1.1315(15) 0.2195(11) 0.074(8) Uiso 1 1 d . . . . .
O6A O 0.2998(14) 0.9988(15) 0.0457(11) 0.073(8) Uiso 1 1 d . . . . .
O7A O 0.1077(11) 0.8531(12) 0.0580(9) 0.048(6) Uiso 1 1 d . . . . .
O8A O 0.0987(11) 0.8297(12) 0.2403(9) 0.046(6) Uiso 1 1 d . . . . .
O9A O 0.2787(11) 0.9452(12) 0.3938(9) 0.047(6) Uiso 1 1 d . . . . .
O10A O 0.4471(13) 0.8551(15) 0.2692(11) 0.070(8) Uiso 1 1 d . . . . .
O11A O 0.4516(16) 0.8748(17) 0.1037(13) 0.093(10) Uiso 1 1 d . . . . .
O12A O 0.2679(11) 0.7365(12) 0.1139(9) 0.049(6) Uiso 1 1 d . . . . .
O13A O 0.2539(10) 1.1354(11) 0.2335(8) 0.036(5) Uiso 1 1 d . . . . .
O14A O 0.1524(10) 1.0507(11) 0.2405(8) 0.033(5) Uiso 1 1 d . . . . .
O15A O 0.2541(10) 1.1187(11) 0.3340(8) 0.036(5) Uiso 1 1 d . . . . .
O16A O 0.3801(9) 1.1111(10) 0.3374(8) 0.031(5) Uiso 1 1 d . . . . .
O17A O 0.3852(11) 1.1213(12) 0.2452(9) 0.045(6) Uiso 1 1 d . . . . .
O18A O 0.2628(11) 1.0372(12) 0.1454(9) 0.050(6) Uiso 1 1 d . . . . .
O19A O 0.1625(11) 0.9625(12) 0.1500(9) 0.045(6) Uiso 1 1 d . . . . .
O20A O 0.1571(10) 0.9490(11) 0.2551(8) 0.033(5) Uiso 1 1 d . . . . .
O21A O 0.2546(11) 1.0126(12) 0.3351(9) 0.042(6) Uiso 1 1 d . . . . .
O22A O 0.4573(10) 1.0604(11) 0.2727(8) 0.040(6) Uiso 1 1 d . . . . .
O23A O 0.3895(12) 1.0599(13) 0.1412(10) 0.055(7) Uiso 1 1 d . . . . .
O24A O 0.2431(11) 0.9213(12) 0.0916(9) 0.046(6) Uiso 1 1 d . . . . .
O25A O 0.1160(11) 0.8503(12) 0.1539(9) 0.046(6) Uiso 1 1 d . . . . .
O26A O 0.2321(10) 0.8948(11) 0.2832(8) 0.034(5) Uiso 1 1 d . . . . .
O27A O 0.3744(10) 1.0229(11) 0.3746(8) 0.034(5) Uiso 1 1 d . . . . .
O28A O 0.4579(13) 0.9813(14) 0.3125(10) 0.066(8) Uiso 1 1 d . . . . .
O29A O 0.4679(13) 1.0026(14) 0.1729(10) 0.064(7) Uiso 1 1 d . . . . .
O30A O 0.3655(13) 0.9377(14) 0.0883(11) 0.070(8) Uiso 1 1 d . . . . .
O31A O 0.1984(11) 0.8126(12) 0.0982(9) 0.047(6) Uiso 1 1 d . . . . .
O32A O 0.1944(10) 0.7976(12) 0.1845(9) 0.042(6) Uiso 1 1 d . . . . .
O33A O 0.3502(11) 0.9005(12) 0.3169(9) 0.048(6) Uiso 1 1 d . . . . .
O34A O 0.4284(12) 0.9184(13) 0.2079(9) 0.053(7) Uiso 1 1 d . . . . .
O35A O 0.3312(12) 0.8584(14) 0.1253(10) 0.061(7) Uiso 1 1 d . . . . .
O36A O 0.3251(11) 0.8451(12) 0.2150(9) 0.047(6) Uiso 1 1 d . . . . .
O37A O 0.2623(9) 1.0332(10) 0.2446(8) 0.031(5) Uiso 1 1 d . . . . .
O38A O 0.3445(10) 0.9736(11) 0.2745(8) 0.037(5) Uiso 1 1 d . . . . .
O39A O 0.3506(10) 0.9880(12) 0.1810(8) 0.041(6) Uiso 1 1 d . . . . .
O40A O 0.2418(10) 0.9040(11) 0.1863(8) 0.034(5) Uiso 1 1 d . . . . .
W2A W 0.20385(7) 1.05830(7) 0.19120(6) 0.0386(4) Uani 1 1 d . . . . .
W3A W 0.19753(7) 1.04280(7) 0.30102(5) 0.0331(3) Uani 1 1 d . . . . .
W4A W 0.42821(7) 1.06057(8) 0.33367(6) 0.0427(4) Uani 1 1 d . . . . .
W5A W 0.43451(8) 1.07813(8) 0.21204(7) 0.0502(4) Uani 1 1 d . . . . .
W6A W 0.31271(8) 0.99107(8) 0.10460(6) 0.0531(5) Uani 1 1 d . . . . .
W7A W 0.16742(8) 0.88408(7) 0.11241(6) 0.0428(4) Uani 1 1 d . . . . .
W8A W 0.16162(7) 0.86816(7) 0.22457(6) 0.0401(4) Uani 1 1 d . . . . .
W9A W 0.29938(8) 0.95780(8) 0.34001(6) 0.0419(4) Uani 1 1 d . . . . .
W10A W 0.40247(8) 0.90360(8) 0.26617(7) 0.0524(4) Uani 1 1 d . . . . .
W11A W 0.40976(9) 0.92130(9) 0.14209(7) 0.0598(5) Uani 1 1 d . . . . .
W12A W 0.26316(8) 0.81178(8) 0.14860(6) 0.0492(4) Uani 1 1 d . . . . .
Yb1A Yb 0.33674(7) 1.17213(8) 0.31026(6) 0.0360(4) Uani 1 1 d . . . . .
Br1B Br 0.9213(2) 0.6532(3) 0.56170(19) 0.0810(17) Uani 1 1 d . . . . .
Br2B Br 0.4101(2) 0.6585(2) 0.55052(15) 0.0632(12) Uani 1 1 d . . . . .
C1B C 0.7296(19) 0.594(2) 0.4017(16) 0.063(11) Uiso 1 1 d . . . . .
H1B H 0.741258 0.556424 0.388317 0.075 Uiso 1 1 calc R U . . .
C2B C 0.7652(17) 0.6371(19) 0.4521(14) 0.045(9) Uiso 1 1 d . . . . .
C3B C 0.7549(15) 0.6998(16) 0.4779(12) 0.032(7) Uiso 1 1 d . . . . .
C4B C 0.7936(14) 0.7404(15) 0.5274(11) 0.026(7) Uiso 1 1 d . . . . .
C5B C 0.8487(17) 0.7327(19) 0.5551(15) 0.048(9) Uiso 1 1 d . . . . .
H5B H 0.876592 0.76408 0.58752 0.058 Uiso 1 1 calc R U . . .
C6B C 0.8557(19) 0.674(2) 0.5281(16) 0.056(10) Uiso 1 1 d . . . . .
C7B C 0.8148(18) 0.626(2) 0.4797(15) 0.054(10) Uiso 1 1 d . . . . .
H7B H 0.820958 0.586207 0.465528 0.065 Uiso 1 1 calc R U . . .
C8B C 0.7816(16) 0.8009(16) 0.5570(12) 0.035(8) Uiso 1 1 d . . . . .
H8BA H 0.818189 0.828427 0.587772 0.042 Uiso 1 1 calc R U . . .
H8BB H 0.741476 0.794011 0.570428 0.042 Uiso 1 1 calc R U . . .
C9B C 0.7462(18) 0.884(2) 0.5436(16) 0.060(11) Uiso 1 1 d . . . . .
H9BA H 0.751704 0.908846 0.523745 0.072 Uiso 1 1 calc R U . . .
H9BB H 0.77046 0.910769 0.580617 0.072 Uiso 1 1 calc R U . . .
C10B C 0.6730(12) 0.8609(14) 0.5434(10) 0.018(6) Uiso 1 1 d . . . . .
H10C H 0.664208 0.820491 0.544939 0.021 Uiso 1 1 calc R U . . .
H10D H 0.664846 0.890856 0.576264 0.021 Uiso 1 1 calc R U . . .
C11B C 0.5598(15) 0.8272(16) 0.4993(13) 0.034(8) Uiso 1 1 d . . . . .
H11A H 0.531724 0.828445 0.470259 0.041 Uiso 1 1 calc R U . . .
H11B H 0.551544 0.855426 0.532962 0.041 Uiso 1 1 calc R U . . .
C12B C 0.5371(14) 0.7624(16) 0.4945(11) 0.028(7) Uiso 1 1 d . . . . .
C13B C 0.5567(15) 0.7183(16) 0.4542(12) 0.032(7) Uiso 1 1 d . . . . .
C14B C 0.5240(16) 0.6529(18) 0.4394(13) 0.039(8) Uiso 1 1 d . . . . .
C15B C 0.4841(15) 0.6380(18) 0.4725(12) 0.038(8) Uiso 1 1 d . . . . .
H15B H 0.465893 0.59583 0.465605 0.046 Uiso 1 1 calc R U . . .
C16B C 0.4722(18) 0.684(2) 0.5134(14) 0.050(10) Uiso 1 1 d . . . . .
C17B C 0.5011(16) 0.7419(18) 0.5239(14) 0.041(9) Uiso 1 1 d . . . . .
H17C H 0.496209 0.772874 0.555678 0.05 Uiso 1 1 calc R U . . .
C18B C 0.5353(16) 0.6071(18) 0.3935(13) 0.041(8) Uiso 1 1 d . . . . .
H18B H 0.509881 0.565728 0.383975 0.049 Uiso 1 1 calc R U . . .
C19B C 0.847(2) 0.860(2) 0.5171(18) 0.081(14) Uiso 1 1 d . . . . .
H19D H 0.872941 0.887529 0.553008 0.122 Uiso 1 1 calc R U . . .
H19E H 0.847469 0.883625 0.49633 0.122 Uiso 1 1 calc R U . . .
H19F H 0.864978 0.825891 0.500126 0.122 Uiso 1 1 calc R U . . .
C20B C 0.6316(13) 0.9107(14) 0.4913(11) 0.022(6) Uiso 1 1 d . . . . .
H20D H 0.596026 0.902698 0.462823 0.033 Uiso 1 1 calc R U . . .
H20E H 0.673214 0.923342 0.482082 0.033 Uiso 1 1 calc R U . . .
H20F H 0.629282 0.944075 0.524407 0.033 Uiso 1 1 calc R U . . .
Ge1B Ge 0.75279(17) 0.73767(19) 0.26476(15) 0.0353(9) Uani 1 1 d . . . . .
N1B N 0.7747(13) 0.8325(14) 0.5200(11) 0.040(7) Uiso 1 1 d . . . . .
H1BA H 0.74806 0.801359 0.484066 0.048 Uiso 1 1 calc R U . . .
N2B N 0.6257(12) 0.8530(13) 0.4982(10) 0.033(6) Uiso 1 1 d . . . . .
H2B H 0.63464 0.822402 0.465484 0.039 Uiso 1 1 calc R U . . .
O2B O 0.7542(12) 0.9220(13) 0.4388(10) 0.056(7) Uiso 1 1 d . . . . .
O3B O 0.5307(12) 0.7733(13) 0.2826(9) 0.053(7) Uiso 1 1 d . . . . .
O4B O 0.6638(10) 0.5084(12) 0.2301(8) 0.042(6) Uiso 1 1 d . . . . .
O5B O 0.8581(10) 0.6409(11) 0.3703(8) 0.035(5) Uiso 1 1 d . . . . .
O6B O 0.9570(14) 0.8839(15) 0.4109(11) 0.071(8) Uiso 1 1 d . . . . .
O7B O 0.8546(15) 0.9742(17) 0.3133(13) 0.091(10) Uiso 1 1 d . . . . .
O8B O 0.6296(13) 0.8181(14) 0.1535(11) 0.069(8) Uiso 1 1 d . . . . .
O9B O 0.5450(14) 0.6048(15) 0.1180(11) 0.076(9) Uiso 1 1 d . . . . .
O10B O 0.7811(12) 0.5700(13) 0.0873(10) 0.057(7) Uiso 1 1 d . . . . .
O11B O 0.9742(10) 0.6987(11) 0.2261(8) 0.041(6) Uiso 1 1 d . . . . .
O12B O 0.8713(13) 0.7831(15) 0.1243(11) 0.073(8) Uiso 1 1 d . . . . .
O13B O 0.7080(10) 0.7993(11) 0.4147(8) 0.039(5) Uiso 1 1 d . . . . .
O14B O 0.6505(13) 0.8399(14) 0.3510(11) 0.068(8) Uiso 1 1 d . . . . .
O15B O 0.5911(10) 0.7160(11) 0.3272(8) 0.039(5) Uiso 1 1 d . . . . .
O16B O 0.6566(10) 0.6252(11) 0.2896(8) 0.032(5) Uiso 1 1 d . . . . .
O17B O 0.7675(10) 0.6999(11) 0.3670(8) 0.034(5) Uiso 1 1 d . . . . .
O18B O 0.8225(12) 0.8386(13) 0.3854(10) 0.056(7) Uiso 1 1 d . . . . .
O19B O 0.7658(12) 0.8845(13) 0.3324(10) 0.056(7) Uiso 1 1 d . . . . .
O20B O 0.6464(12) 0.8029(14) 0.2442(10) 0.060(7) Uiso 1 1 d . . . . .
O21B O 0.5939(11) 0.6882(12) 0.2260(9) 0.044(6) Uiso 1 1 d . . . . .
O22B O 0.7728(11) 0.6125(12) 0.2753(9) 0.051(6) Uiso 1 1 d . . . . .
O23B O 0.8963(9) 0.7651(10) 0.3825(8) 0.030(5) Uiso 1 1 d . . . . .
O24B O 0.8791(12) 0.8692(13) 0.3212(9) 0.054(7) Uiso 1 1 d . . . . .
O25B O 0.7477(12) 0.8878(13) 0.2401(10) 0.058(7) Uiso 1 1 d . . . . .
O26B O 0.6504(12) 0.7156(14) 0.1579(10) 0.062(7) Uiso 1 1 d . . . . .
O27B O 0.6154(11) 0.5744(12) 0.1829(9) 0.044(6) Uiso 1 1 d . . . . .
O28B O 0.7306(10) 0.5552(11) 0.1697(8) 0.039(5) Uiso 1 1 d . . . . .
O29B O 0.8976(10) 0.6693(11) 0.2906(8) 0.040(6) Uiso 1 1 d . . . . .
O30B O 0.9506(10) 0.7906(11) 0.3102(8) 0.034(5) Uiso 1 1 d . . . . .
O31B O 0.8564(15) 0.8628(16) 0.2228(12) 0.082(9) Uiso 1 1 d . . . . .
O32B O 0.7496(12) 0.7943(14) 0.1492(10) 0.062(7) Uiso 1 1 d . . . . .
O33B O 0.6723(12) 0.6070(14) 0.1164(10) 0.060(7) Uiso 1 1 d . . . . .
O34B O 0.8404(9) 0.6465(10) 0.1939(7) 0.027(5) Uiso 1 1 d . . . . .
O35B O 0.8865(12) 0.7595(13) 0.2133(10) 0.059(7) Uiso 1 1 d . . . . .
O36B O 0.7836(11) 0.6961(12) 0.1443(9) 0.042(6) Uiso 1 1 d . . . . .
O37B O 0.7088(11) 0.7597(12) 0.3098(9) 0.048(6) Uiso 1 1 d . . . . .
O38B O 0.7155(11) 0.6623(12) 0.2140(9) 0.045(6) Uiso 1 1 d . . . . .
O39B O 0.8247(9) 0.7403(10) 0.2934(8) 0.031(5) Uiso 1 1 d . . . . .
O40B O 0.7667(11) 0.7902(13) 0.2356(9) 0.050(6) Uiso 1 1 d . . . . .
W2B W 0.73646(8) 0.84896(8) 0.38436(7) 0.0465(4) Uani 1 1 d . . . . .
W3B W 0.60472(7) 0.76008(9) 0.29167(6) 0.0460(4) Uani 1 1 d . . . . .
W4B W 0.68695(7) 0.58105(8) 0.23539(6) 0.0368(4) Uani 1 1 d . . . . .
W5B W 0.83236(6) 0.67999(7) 0.33903(5) 0.0338(3) Uani 1 1 d . . . . .
W6B W 0.89861(8) 0.82788(8) 0.36131(7) 0.0480(4) Uani 1 1 d . . . . .
W7B W 0.81709(10) 0.89333(10) 0.28649(9) 0.0700(6) Uani 1 1 d . . . . .
W8B W 0.68323(9) 0.80303(12) 0.19191(8) 0.0721(7) Uani 1 1 d . . . . .
W9B W 0.61572(7) 0.63756(10) 0.16251(6) 0.0526(5) Uani 1 1 d . . . . .
W10B W 0.75865(7) 0.61314(9) 0.14325(6) 0.0506(5) Uani 1 1 d . . . . .
W11B W 0.90800(7) 0.71238(8) 0.24853(6) 0.0413(4) Uani 1 1 d . . . . .
W12B W 0.82711(9) 0.77979(11) 0.17201(8) 0.0661(6) Uani 1 1 d . . . . .
Yb1B Yb 0.66203(7) 0.69011(7) 0.37575(6) 0.0331(4) Uani 1 1 d . . . . .
Br1C Br 0.6155(2) 0.4497(3) 0.3815(2) 0.0881(19) Uani 1 1 d . . . . .
Br2C Br 0.3602(2) 0.7959(2) 0.50106(17) 0.0669(13) Uani 1 1 d . . . . .
C1C C 0.3612(14) 0.4112(15) 0.3332(11) 0.028(7) Uiso 1 1 d . . . . .
H1C H 0.360122 0.397862 0.360366 0.034 Uiso 1 1 calc R U . . .
C2C C 0.4230(16) 0.4309(18) 0.3223(13) 0.041(8) Uiso 1 1 d . . . . .
C3C C 0.4339(13) 0.4511(15) 0.2828(11) 0.024(7) Uiso 1 1 d . . . . .
C4C C 0.4928(13) 0.4596(14) 0.2682(10) 0.021(6) Uiso 1 1 d . . . . .
C5C C 0.5489(16) 0.4652(17) 0.2990(12) 0.037(8) Uiso 1 1 d . . . . .
H5C H 0.590449 0.478236 0.29208 0.044 Uiso 1 1 calc R U . . .
C6C C 0.541(2) 0.450(2) 0.3423(16) 0.066(12) Uiso 1 1 d . . . . .
C7C C 0.4817(14) 0.4330(15) 0.3526(11) 0.027(7) Uiso 1 1 d . . . . .
H7C H 0.478616 0.421969 0.381049 0.032 Uiso 1 1 calc R U . . .
C8C C 0.4962(17) 0.4645(19) 0.2152(13) 0.047(9) Uiso 1 1 d . . . . .
H8CA H 0.542342 0.481604 0.215422 0.056 Uiso 1 1 calc R U . . .
H8CB H 0.479798 0.421992 0.185721 0.056 Uiso 1 1 calc R U . . .
C9C C 0.4901(15) 0.5741(16) 0.2403(12) 0.037(8) Uiso 1 1 d . . . . .
H9CA H 0.532035 0.58826 0.231479 0.044 Uiso 1 1 calc R U . . .
H9CB H 0.499303 0.579947 0.277378 0.044 Uiso 1 1 calc R U . . .
C10C C 0.4470(12) 0.6157(13) 0.2364(10) 0.015(6) Uiso 1 1 d . . . . .
H10E H 0.475994 0.656066 0.241529 0.018 Uiso 1 1 calc R U . . .
H10F H 0.419577 0.595246 0.200188 0.018 Uiso 1 1 calc R U . . .
C11C C 0.4417(15) 0.6664(17) 0.3322(12) 0.039(8) Uiso 1 1 d . . . . .
H11C H 0.476962 0.650188 0.340018 0.047 Uiso 1 1 calc R U . . .
H11D H 0.461191 0.710284 0.339399 0.047 Uiso 1 1 calc R U . . .
C12C C 0.3932(15) 0.6623(16) 0.3666(12) 0.030(7) Uiso 1 1 d . . . . .
C13C C 0.3550(17) 0.6069(18) 0.3594(13) 0.041(9) Uiso 1 1 d . . . . .
C14C C 0.3136(15) 0.6077(16) 0.3948(12) 0.032(7) Uiso 1 1 d . . . . .
C15C C 0.3223(17) 0.6657(19) 0.4389(14) 0.046(9) Uiso 1 1 d . . . . .
H15C H 0.301984 0.665675 0.467151 0.055 Uiso 1 1 calc R U . . .
C16C C 0.3585(17) 0.7219(19) 0.4430(14) 0.044(9) Uiso 1 1 d . . . . .
C17C C 0.3980(17) 0.7211(19) 0.4074(13) 0.044(9) Uiso 1 1 d . . . . .
H17D H 0.427003 0.758307 0.410144 0.052 Uiso 1 1 calc R U . . .
C18C C 0.2692(18) 0.5518(19) 0.3911(15) 0.050(10) Uiso 1 1 d . . . . .
H18C H 0.248061 0.556141 0.419775 0.06 Uiso 1 1 calc R U . . .
C19C C 0.4530(16) 0.4881(18) 0.1465(12) 0.042(9) Uiso 1 1 d . . . . .
H19G H 0.495108 0.506422 0.14069 0.063 Uiso 1 1 calc R U . . .
H19H H 0.420463 0.504302 0.134953 0.063 Uiso 1 1 calc R U . . .
H19I H 0.439847 0.44278 0.126016 0.063 Uiso 1 1 calc R U . . .
C20C C 0.3578(16) 0.6540(18) 0.2580(13) 0.044(9) Uiso 1 1 d . . . . .
H20G H 0.313923 0.625373 0.249232 0.066 Uiso 1 1 calc R U . . .
H20H H 0.366668 0.660302 0.226996 0.066 Uiso 1 1 calc R U . . .
H20I H 0.360941 0.694013 0.287383 0.066 Uiso 1 1 calc R U . . .
Ge1C Ge 0.11147(14) 0.43252(15) 0.15875(11) 0.0212(7) Uani 1 1 d . . . . .
N1C N 0.4584(13) 0.5045(13) 0.2036(10) 0.034(6) Uiso 1 1 d . . . . .
H1CA H 0.413679 0.492035 0.209564 0.041 Uiso 1 1 calc R U . . .
N2C N 0.4055(12) 0.6275(14) 0.2738(10) 0.038(7) Uiso 1 1 d . . . . .
H2C H 0.380359 0.586017 0.270463 0.046 Uiso 1 1 calc R U . . .
O2C O 0.2408(10) 0.2808(11) 0.0925(8) 0.039(5) Uiso 1 1 d . . . . .
O3C O 0.3260(10) 0.5204(11) 0.1184(8) 0.038(5) Uiso 1 1 d . . . . .
O4C O 0.1778(11) 0.6115(12) 0.3492(9) 0.046(6) Uiso 1 1 d . . . . .
O5C O 0.0977(11) 0.3991(12) 0.3270(9) 0.048(6) Uiso 1 1 d . . . . .
O6C O 0.0326(12) 0.2005(14) 0.1273(10) 0.060(7) Uiso 1 1 d . . . . .
O7C O 0.0475(9) 0.2398(10) -0.0278(7) 0.029(5) Uiso 1 1 d . . . . .
O8C O 0.1352(10) 0.4842(11) -0.0003(8) 0.036(5) Uiso 1 1 d . . . . .
O9C O 0.1939(10) 0.6538(11) 0.1727(8) 0.039(5) Uiso 1 1 d . . . . .
O10C O -0.0451(9) 0.5675(10) 0.2105(8) 0.033(5) Uiso 1 1 d D . . . .
O11C O -0.1231(10) 0.3564(11) 0.1895(8) 0.039(5) Uiso 1 1 d . . . . .
O12C O -0.1061(10) 0.3991(11) 0.0357(8) 0.033(5) Uiso 1 1 d . . . . .
O13C O 0.2613(10) 0.3691(11) 0.1900(8) 0.033(5) Uiso 1 1 d . . . . .
O14C O 0.2703(11) 0.4008(12) 0.1074(9) 0.045(6) Uiso 1 1 d . . . . .
O15C O 0.3142(10) 0.5012(11) 0.2035(8) 0.035(5) Uiso 1 1 d . . . . .
O16C O 0.2223(9) 0.5322(10) 0.2744(7) 0.029(5) Uiso 1 1 d . . . . .
O17C O 0.1772(10) 0.4106(11) 0.2589(8) 0.036(5) Uiso 1 1 d . . . . .
O18C O 0.1368(10) 0.3023(11) 0.1449(8) 0.037(5) Uiso 1 1 d . . . . .
O19C O 0.1456(10) 0.3200(11) 0.0597(8) 0.035(5) Uiso 1 1 d . . . . .
O20C O 0.1975(10) 0.4573(11) 0.0755(8) 0.035(5) Uiso 1 1 d . . . . .
O21C O 0.2248(10) 0.5490(11) 0.1705(8) 0.037(5) Uiso 1 1 d . . . . .
O22C O 0.1017(10) 0.4855(11) 0.2879(8) 0.037(5) Uiso 1 1 d . . . . .
O23C O 0.0730(10) 0.3134(11) 0.2239(8) 0.032(5) Uiso 1 1 d . . . . .
O24C O 0.0308(10) 0.2839(11) 0.0792(8) 0.040(6) Uiso 1 1 d . . . . .
O25C O 0.0958(9) 0.3701(10) 0.0001(7) 0.027(5) Uiso 1 1 d . . . . .
O26C O 0.1230(9) 0.5304(10) 0.1037(7) 0.027(5) Uiso 1 1 d . . . . .
O27C O 0.1837(10) 0.6206(11) 0.2538(8) 0.036(5) Uiso 1 1 d . . . . .
O28C O 0.0645(10) 0.5758(11) 0.2694(8) 0.034(5) Uiso 1 1 d . . . . .
O29C O -0.0031(10) 0.3878(11) 0.2491(8) 0.037(5) Uiso 1 1 d . . . . .
O30C O -0.0355(10) 0.2910(11) 0.1529(8) 0.039(6) Uiso 1 1 d . . . . .
O31C O -0.0214(9) 0.3269(10) 0.0204(7) 0.023(4) Uiso 1 1 d . . . . .
O32C O 0.0219(10) 0.4450(11) 0.0321(8) 0.035(5) Uiso 1 1 d . . . . .
O33C O 0.0747(10) 0.5958(11) 0.1859(8) 0.040(6) Uiso 1 1 d . . . . .
O34C O -0.0199(8) 0.4644(9) 0.2087(7) 0.018(4) Uiso 1 1 d . . . . .
O35C O -0.0482(9) 0.3717(10) 0.1140(8) 0.030(5) Uiso 1 1 d . . . . .
O36C O -0.0093(10) 0.4849(11) 0.1259(8) 0.035(5) Uiso 1 1 d . . . . .
O37C O 0.1885(9) 0.4278(10) 0.1620(8) 0.030(5) Uiso 1 1 d . . . . .
O38C O 0.1122(9) 0.5111(10) 0.1957(7) 0.029(5) Uiso 1 1 d . . . . .
O39C O 0.0665(10) 0.3843(11) 0.1823(8) 0.040(6) Uiso 1 1 d . . . . .
O40C O 0.0741(9) 0.4091(10) 0.0922(7) 0.029(5) Uiso 1 1 d . . . . .
W2C W 0.21585(6) 0.34180(7) 0.12643(5) 0.0316(3) Uani 1 1 d . . . . .
W3C W 0.26841(6) 0.48590(7) 0.14228(5) 0.0315(3) Uani 1 1 d . . . . .
W4C W 0.15547(7) 0.56056(7) 0.28452(5) 0.0336(3) Uani 1 1 d . . . . .
W5C W 0.09692(7) 0.40159(8) 0.26833(5) 0.0349(4) Uani 1 1 d . . . . .
W6C W 0.04945(7) 0.28068(7) 0.14659(6) 0.0353(3) Uani 1 1 d . . . . .
W98W W 0.06245(7) 0.30933(7) 0.02900(5) 0.0323(3) Uani 1 1 d . . . . .
W8C W 0.11779(6) 0.45571(7) 0.04384(5) 0.0296(3) Uani 1 1 d . . . . .
W9C W 0.16064(7) 0.58802(7) 0.17798(5) 0.0314(3) Uani 1 1 d . . . . .
W10C W 0.01590(7) 0.53730(7) 0.20231(5) 0.0333(3) Uani 1 1 d . . . . .
W11C W -0.04360(6) 0.37463(8) 0.18497(6) 0.0360(4) Uani 1 1 d . . . . .
W12C W -0.03023(6) 0.40563(7) 0.06673(5) 0.0316(3) Uani 1 1 d . . . . .
Yb1C Yb 0.28269(7) 0.46475(8) 0.26677(6) 0.0341(4) Uani 1 1 d . . . . .
O1LA O 0.4535(13) 1.2174(14) 0.3404(11) 0.066(8) Uiso 1 1 d . . . . .
O2LA O 0.3638(11) 1.2445(12) 0.2811(9) 0.043(6) Uiso 1 1 d . . . . .
O3LA O 0.2647(10) 1.2279(11) 0.3311(8) 0.035(5) Uiso 1 1 d . . . . .
O4LA O 0.3665(11) 1.2369(12) 0.3998(9) 0.047(6) Uiso 1 1 d . . . . .
O1LB O 0.6862(11) 0.5945(12) 0.3714(9) 0.042(6) Uiso 1 1 d . . . . .
O2LB O 0.7080(9) 0.7123(10) 0.4596(7) 0.029(5) Uiso 1 1 d . . . . .
O3LB O 0.5966(10) 0.7345(11) 0.4274(8) 0.037(5) Uiso 1 1 d . . . . .
O4LB O 0.5702(9) 0.6113(10) 0.3655(7) 0.027(5) Uiso 1 1 d . . . . .
O1LC O 0.3078(11) 0.4098(11) 0.3103(8) 0.041(6) Uiso 1 1 d . . . . .
O2LC O 0.3802(9) 0.4492(10) 0.2504(8) 0.031(5) Uiso 1 1 d . . . . .
O3LC O 0.3578(9) 0.5578(10) 0.3215(8) 0.029(5) Uiso 1 1 d . . . . .
O4LC O 0.2556(11) 0.4987(12) 0.3546(9) 0.046(6) Uiso 1 1 d . . . . .
O1W O 0.0216(10) 0.5775(11) 0.0747(8) 0.039(6) Uiso 1 1 d . . . . .
O2W O 0.0998(12) 0.7040(13) 0.0770(9) 0.052(7) Uiso 1 1 d . . . . .
O3W O 0.305(2) 0.622(3) 0.096(2) 0.110(17) Uiso 0.7 1 d . . P . .
O4W O -0.188(3) 0.473(3) 0.127(2) 0.038(14) Uiso 0.4 1 d . . P . .
O5W O 0.1318(16) 0.7294(18) 0.2771(13) 0.017(8) Uiso 0.5 1 d . . P . .
O6W O 0.1122(17) 0.1658(18) 0.0395(14) 0.089(11) Uiso 0.9 1 d . . P . .
O7W O 0.2252(15) 0.3452(17) -0.0159(12) 0.090(10) Uiso 1 1 d . . . . .
O8W O 0.559(2) 0.959(2) 0.3776(17) 0.087(14) Uiso 0.7 1 d . . P . .
O9W O 0.1707(17) 0.8387(19) 0.3474(14) 0.023(9) Uiso 0.5 1 d . . P . .
O10W O -0.004(3) 0.854(3) 0.155(2) 0.093(17) Uiso 0.6 1 d . . P . .
O11W O 0.6475(18) 0.6580(19) -0.0490(14) 0.113(12) Uiso 1 1 d . . . . .
O12W O 0.261(3) 0.745(3) 0.355(2) 0.094(17) Uiso 0.6 1 d . . P . .
O13W O 0.106(2) 0.928(3) 0.361(2) 0.061(15) Uiso 0.5 1 d . . P . .
O14W O 0.291(2) 0.216(2) -0.0449(16) 0.097(13) Uiso 0.8 1 d . . P . .
O15W O 0.373(2) 0.841(3) 0.3844(19) 0.057(14) Uiso 0.5 1 d . . P . .
O16W O 0.138(2) 0.090(3) -0.081(2) 0.105(16) Uiso 0.7 1 d . . P . .
O17W O 0.209(3) 0.743(3) -0.006(2) 0.066(15) Uiso 0.5 1 d . . P . .
O18W O 0.386(4) 0.519(4) -0.057(3) 0.08(2) Uiso 0.4 1 d . . P . .
O19W O 0.551(3) 0.871(3) 0.228(2) 0.050(16) Uiso 0.4 1 d . . P . .
O20W O 0.604(4) 1.067(5) 0.365(4) 0.09(3) Uiso 0.3 1 d D . P . .
O21W O 0.990(4) 1.038(4) 0.417(3) 0.12(3) Uiso 0.5 1 d . . P . .
O22W O 0.384(4) 0.444(4) 0.009(3) 0.11(2) Uiso 0.5 1 d . . P . .
O23W O 0.907(3) 1.005(4) 0.538(3) 0.10(2) Uiso 0.5 1 d . . P . .
O24W O 1.122(5) 0.985(5) 0.493(4) 0.07(3) Uiso 0.3 1 d . . P . .
O25W O 0.545(3) 0.694(3) 0.044(3) 0.065(19) Uiso 0.4 1 d . . P . .
O26W O 0.4802(13) 0.9808(15) 0.4847(11) 0.073(9) Uiso 1 1 d . . . . .
O27W O 0.022(2) 0.980(3) 0.190(2) 0.106(16) Uiso 0.7 1 d . . P . .
O28W O 0.4990(19) 0.788(2) 0.1871(15) 0.050(11) Uiso 0.6 1 d . . P . .
O29W O 0.749(3) 0.461(3) 0.271(2) 0.106(19) Uiso 0.6 1 d . . P . .
O30W O 0.013(3) 0.869(3) -0.002(2) 0.068(16) Uiso 0.5 1 d . . P . .
O31W O 0.0153(17) 0.6627(18) 0.3427(14) 0.103(11) Uiso 1 1 d . . . . .
O32W O -0.021(2) 0.653(2) 0.4342(16) 0.039(11) Uiso 0.5 1 d . . P . .
O33W O 0.406(3) 0.581(3) -0.115(2) 0.071(16) Uiso 0.5 1 d . . P . .
O34W O 0.532(2) 0.664(2) -0.0922(18) 0.095(15) Uiso 0.7 1 d . . P . .
O35W O 0.1360(19) 1.059(2) 0.0469(16) 0.092(13) Uiso 0.8 1 d . . P . .
O36W O 0.284(3) 0.819(3) 0.019(2) 0.073(17) Uiso 0.5 1 d . . P . .
O37W O 0.232(3) 0.588(3) 0.597(2) 0.082(18) Uiso 0.5 1 d . . P . .
O38W O 0.582(3) 1.023(4) 0.131(3) 0.11(2) Uiso 0.5 1 d . . P . .
O39W O 0.954(3) 1.043(3) 0.260(2) 0.124(19) Uiso 0.7 1 d . . P . .
O40W O -0.030(2) 0.773(3) 0.469(2) 0.060(14) Uiso 0.5 1 d . . P . .
O41W O 0.105(3) 0.496(3) 0.427(3) 0.09(2) Uiso 0.5 1 d . . P . .
O42W O 0.839(4) 0.953(4) 0.177(3) 0.09(2) Uiso 0.4 1 d . . P . .
O43W O -0.0581(12) 0.6824(13) 0.1143(9) 0.054(7) Uiso 1 1 d . . . . .
O44W O -0.1646(11) 0.5286(16) 0.2244(12) 0.025(8) Uiso 0.6 1 d D . P . .
K15 K 0.0756(12) 0.8048(14) 0.3407(11) 0.062(8) Uani 0.3333 1 d . . P . .
O45W O -0.134(2) 0.533(3) 0.2619(19) 0.027(12) Uiso 0.4 1 d . . P . .
O46W O 0.008(3) 0.905(4) 0.053(3) 0.10(2) Uiso 0.5 1 d . . P . .

loop_
_atom_site_aniso_label
_atom_site_aniso_U_11
_atom_site_aniso_U_22
_atom_site_aniso_U_33
_atom_site_aniso_U_23
_atom_site_aniso_U_13
_atom_site_aniso_U_12
K1 0.060(6) 0.032(5) 0.046(5) 0.019(4) -0.011(4) -0.002(4)
K2 0.060(5) 0.037(5) 0.055(5) 0.029(5) 0.018(4) 0.021(5)
K3 0.049(5) 0.090(8) 0.049(5) 0.038(6) 0.011(4) 0.033(6)
K4 0.101(9) 0.055(8) 0.096(8) 0.028(7) 0.020(7) 0.028(7)
K5 0.082(8) 0.063(8) 0.076(7) 0.021(6) 0.016(6) 0.014(6)
K6 0.097(9) 0.066(9) 0.118(10) 0.042(8) 0.043(8) 0.035(7)
K7 0.112(16) 0.096(18) 0.079(13) 0.055(14) -0.014(12) -0.024(13)
K8 0.108(19) 0.14(3) 0.063(14) 0.059(17) 0.013(13) 0.019(18)
K9 0.068(19) 0.12(3) 0.11(2) 0.06(2) -0.010(17) 0.02(2)
K10 0.094(9) 0.115(10) 0.064(8) 0.050(7) 0.035(6) 0.046(7)
K11 0.18(2) 0.17(3) 0.123(17) 0.084(18) 0.098(17) 0.10(2)
K12 0.114(17) 0.104(17) 0.113(16) 0.051(11) 0.023(10) 0.025(10)
K13 0.08(3) 0.16(5) 0.09(3) 0.06(3) 0.03(2) 0.04(3)
K14 0.17(3) 0.17(3) 0.17(3) 0.075(16) 0.035(12) 0.054(13)
Br1A 0.072(3) 0.088(4) 0.140(5) 0.074(4) 0.067(3) 0.026(3)
Br2A 0.126(4) 0.046(3) 0.042(2) 0.006(2) -0.010(3) 0.043(3)
Ge1A 0.034(2) 0.023(2) 0.038(2) 0.0123(18) 0.0062(16) 0.0036(18)
W2A 0.0474(9) 0.0278(9) 0.0385(8) 0.0182(7) 0.0014(7) 0.0045(7)
W3A 0.0356(8) 0.0234(8) 0.0392(8) 0.0158(7) 0.0056(6) 0.0045(7)
W4A 0.0413(9) 0.0315(10) 0.0512(9) 0.0131(8) 0.0046(7) 0.0153(8)
W5A 0.0487(10) 0.0368(11) 0.0572(10) 0.0146(9) 0.0220(8) 0.0066(9)
W6A 0.0660(12) 0.0404(11) 0.0449(9) 0.0179(9) 0.0179(9) 0.0020(9)
W7A 0.0539(10) 0.0257(9) 0.0390(8) 0.0118(7) 0.0044(7) 0.0019(8)
W8A 0.0486(9) 0.0227(9) 0.0459(9) 0.0164(8) 0.0094(7) 0.0035(7)
W9A 0.0528(10) 0.0306(10) 0.0470(9) 0.0212(8) 0.0060(7) 0.0154(8)
W10A 0.0518(10) 0.0348(11) 0.0647(11) 0.0132(9) 0.0066(9) 0.0214(9)
W11A 0.0582(12) 0.0423(12) 0.0653(12) 0.0092(10) 0.0267(9) 0.0127(10)
W12A 0.0582(11) 0.0272(10) 0.0525(10) 0.0102(8) 0.0123(8) 0.0098(8)
Yb1A 0.0374(9) 0.0291(10) 0.0424(9) 0.0199(8) 0.0050(7) 0.0058(8)
Br1B 0.082(3) 0.112(5) 0.079(3) 0.053(3) 0.015(3) 0.064(4)
Br2B 0.061(3) 0.059(3) 0.045(2) 0.016(2) 0.020(2) -0.015(2)
Ge1B 0.035(2) 0.042(3) 0.053(2) 0.036(2) 0.0224(18) 0.021(2)
W2B 0.0568(10) 0.0310(10) 0.0650(11) 0.0274(9) 0.0314(9) 0.0179(9)
W3B 0.0471(9) 0.0604(12) 0.0618(10) 0.0451(10) 0.0296(8) 0.0310(9)
W4B 0.0301(8) 0.0391(10) 0.0394(8) 0.0149(8) 0.0113(6) 0.0105(7)
W5B 0.0305(8) 0.0319(9) 0.0408(8) 0.0168(7) 0.0111(6) 0.0097(7)
W6B 0.0449(10) 0.0329(10) 0.0630(11) 0.0190(9) 0.0234(8) 0.0060(8)
W7B 0.0843(14) 0.0616(14) 0.1130(16) 0.0668(14) 0.0654(13) 0.0387(12)
W8B 0.0787(13) 0.1161(19) 0.0944(15) 0.0890(16) 0.0573(12) 0.0647(14)
W9B 0.0389(9) 0.0909(16) 0.0452(9) 0.0392(10) 0.0175(8) 0.0296(10)
W10B 0.0362(9) 0.0789(14) 0.0449(9) 0.0297(10) 0.0187(7) 0.0240(10)
W11B 0.0369(9) 0.0442(11) 0.0497(9) 0.0242(9) 0.0201(7) 0.0140(8)
W12B 0.0683(12) 0.0973(17) 0.0876(14) 0.0730(14) 0.0529(11) 0.0484(13)
Yb1B 0.0331(8) 0.0295(9) 0.0406(8) 0.0181(8) 0.0112(7) 0.0102(7)
Br1C 0.044(3) 0.107(5) 0.138(5) 0.099(4) -0.017(3) 0.002(3)
Br2C 0.072(3) 0.065(4) 0.054(3) 0.012(2) 0.014(2) 0.031(3)
Ge1C 0.0236(17) 0.0172(19) 0.0233(16) 0.0089(15) 0.0042(13) 0.0072(15)
W2C 0.0351(8) 0.0355(9) 0.0346(7) 0.0205(7) 0.0124(6) 0.0183(7)
W3C 0.0298(7) 0.0372(9) 0.0357(8) 0.0216(7) 0.0097(6) 0.0134(7)
W4C 0.0352(8) 0.0375(10) 0.0318(7) 0.0154(7) 0.0074(6) 0.0174(7)
W5C 0.0347(8) 0.0443(10) 0.0377(8) 0.0257(8) 0.0131(6) 0.0171(8)
W6C 0.0359(8) 0.0327(9) 0.0450(8) 0.0236(8) 0.0119(7) 0.0108(7)
W98W 0.0380(8) 0.0298(9) 0.0337(7) 0.0166(7) 0.0086(6) 0.0134(7)
W8C 0.0334(8) 0.0302(9) 0.0304(7) 0.0166(7) 0.0078(6) 0.0125(7)
W9C 0.0363(8) 0.0261(8) 0.0329(7) 0.0141(7) 0.0050(6) 0.0105(7)
W10C 0.0369(8) 0.0364(9) 0.0333(7) 0.0169(7) 0.0094(6) 0.0193(7)
W11C 0.0301(8) 0.0426(10) 0.0444(8) 0.0250(8) 0.0136(7) 0.0143(7)
W12C 0.0315(8) 0.0320(9) 0.0321(7) 0.0149(7) 0.0048(6) 0.0108(7)
Yb1C 0.0337(8) 0.0387(10) 0.0370(8) 0.0211(8) 0.0106(7) 0.0144(8)
K15 0.044(16) 0.046(19) 0.08(2) 0.010(16) 0.012(15) 0.020(15)

loop_
_atom_type_symbol
_atom_type_description
_atom_type_scat_dispersion_real
_atom_type_scat_dispersion_imag
_atom_type_scat_source
C C 0.0033 0.0016 'International Tables Vol C Tables 4.2.6.8 and 6.1.1.4'
H H 0 0 'International Tables Vol C Tables 4.2.6.8 and 6.1.1.4'
Br Br -0.2901 2.4595 'International Tables Vol C Tables 4.2.6.8 and 6.1.1.4'
Ge Ge 0.1547 1.8001 'International Tables Vol C Tables 4.2.6.8 and 6.1.1.4'
K K 0.2009 0.2494 'International Tables Vol C Tables 4.2.6.8 and 6.1.1.4'
N N 0.0061 0.0033 'International Tables Vol C Tables 4.2.6.8 and 6.1.1.4'
O O 0.0106 0.006 'International Tables Vol C Tables 4.2.6.8 and 6.1.1.4'
W W -0.849 6.8722 'International Tables Vol C Tables 4.2.6.8 and 6.1.1.4'
Yb Yb -0.385 5.5486 'International Tables Vol C Tables 4.2.6.8 and 6.1.1.4'

loop_
_exptl_crystal_face_index_h
_exptl_crystal_face_index_k
_exptl_crystal_face_index_l
_exptl_crystal_face_perp_dist
-3 31 0 0.0527
-1 -31 2 0.0714
3 -31 -1 0.0739
30 -7 0 0.129
1 15 -40 0.1327
-29 10 -10 0.2033
0 -20 39 0.0947
-26 -5 24 0.1572

loop_
_geom_angle_atom_site_label_1
_geom_angle_atom_site_label_2
_geom_angle_atom_site_label_3
_geom_angle
_geom_angle_site_symmetry_1
_geom_angle_site_symmetry_3
_geom_angle_publ_flag
C12A C51 H51 120.1 . . ?
C12A C51 C16A 120(3) . . ?
C16A C51 H51 120.1 . . ?
O12A K1 K3 141.1(5) . 2_565 ?
O12A K1 O8C 149.7(7) . . ?
O12A K1 O9C 72.2(7) . . ?
O12A K1 O26C 127.1(6) . . ?
O12A K1 O1W 130.1(7) . . ?
O12A K1 O3W 62.4(12) . . ?
O8C K1 K3 32.1(4) . 2_565 ?
O8C K1 O26C 55.0(5) . . ?
O8C K1 O1W 78.0(6) . . ?
O9C K1 K3 140.6(5) . 2_565 ?
O9C K1 O8C 108.8(6) . . ?
O9C K1 O26C 56.6(6) . . ?
O9C K1 O1W 79.0(6) . . ?
O9C K1 O3W 71.2(10) . . ?
O12C K1 K3 47.1(5) 2_565 2_565 ?
O12C K1 O12A 114.0(7) 2_565 . ?
O12C K1 O8C 77.5(6) 2_565 . ?
O12C K1 O9C 156.8(7) 2_565 . ?
O12C K1 O26C 118.2(7) 2_565 . ?
O12C K1 O1W 80.7(6) 2_565 . ?
O12C K1 O2W 71.2(7) 2_565 . ?
O12C K1 O3W 131.9(11) 2_565 . ?
O26C K1 K3 84.7(4) . 2_565 ?
O26C K1 O1W 54.9(5) . . ?
O1W K1 K3 84.8(4) . 2_565 ?
O2W K1 K3 114.1(6) . 2_565 ?
O2W K1 O12A 77.9(8) . . ?
O2W K1 O8C 131.8(7) . . ?
O2W K1 O9C 89.3(7) . . ?
O2W K1 O26C 111.3(7) . . ?
O2W K1 O1W 61.7(7) . . ?
O2W K1 O3W 139.4(13) . . ?
O3W K1 K3 102.9(11) . 2_565 ?
O3W K1 O8C 88.7(12) . . ?
O3W K1 O26C 87.7(11) . . ?
O3W K1 O1W 141.3(10) . . ?
O8A K2 O32A 55.6(6) . . ?
O8A K2 O9C 109.5(7) . . ?
O8A K2 O5W 66.2(8) . . ?
O8A K2 K15 44.9(6) . . ?
O32A K2 O9C 66.3(6) . . ?
O32A K2 K15 86.2(6) . . ?
O11B K2 O8A 76.7(7) 1_455 . ?
O11B K2 O32A 130.7(7) 1_455 . ?
O11B K2 O9C 128.3(6) 1_455 . ?
O11B K2 O33C 81.4(6) 1_455 . ?
O11B K2 O1W 105.4(7) 1_455 . ?
O11B K2 O5W 71.1(8) 1_455 . ?
O11B K2 O43W 65.0(6) 1_455 . ?
O11B K2 K15 47.6(6) 1_455 . ?
O9C K2 K15 99.9(5) . . ?
O33C K2 O8A 129.8(7) . . ?
O33C K2 O32A 118.3(6) . . ?
O33C K2 O9C 54.6(6) . . ?
O33C K2 O1W 64.5(6) . . ?
O33C K2 O5W 64.1(9) . . ?
O33C K2 O43W 113.1(8) . . ?
O33C K2 K15 87.8(6) . . ?
O1W K2 O8A 165.4(6) . . ?
O1W K2 O32A 123.9(6) . . ?
O1W K2 O9C 80.8(6) . . ?
O1W K2 O5W 128.4(9) . . ?
O1W K2 K15 145.7(6) . . ?
O2W K2 O8A 102.0(7) . . ?
O2W K2 O32A 64.5(7) . . ?
O2W K2 O11B 146.7(7) . 1_455 ?
O2W K2 O9C 84.1(6) . . ?
O2W K2 O33C 120.1(7) . . ?
O2W K2 O1W 68.1(7) . . ?
O2W K2 O5W 139.5(9) . . ?
O2W K2 O43W 82.5(7) . . ?
O2W K2 K15 146.2(7) . . ?
O5W K2 O32A 78.3(8) . . ?
O5W K2 O9C 66.2(7) . . ?
O5W K2 K15 34.2(7) . . ?
O43W K2 O8A 97.5(7) . . ?
O43W K2 O32A 127.7(7) . . ?
O43W K2 O9C 151.8(8) . . ?
O43W K2 O1W 71.2(7) . . ?
O43W K2 O5W 135.7(8) . . ?
O43W K2 K15 105.1(6) . . ?
K8 K3 K1 53.2(4) 2_565 2_565 ?
O10B K3 K1 83.5(6) 1_455 2_565 ?
O10B K3 K8 30.8(6) 1_455 2_565 ?
O10B K3 O34B 55.8(6) 1_455 1_455 ?
O10B K3 W10B 25.1(5) 1_455 1_455 ?
O10B K3 O8C 71.3(7) 1_455 2_565 ?
O10B K3 O10C 122.1(7) 1_455 . ?
O10B K3 O36C 151.6(8) 1_455 . ?
O10B K3 W12C 132.1(7) 1_455 . ?
O10B K3 O1W 136.9(7) 1_455 . ?
O10B K3 O43W 81.1(7) 1_455 . ?
O34B K3 K1 137.4(4) 1_455 2_565 ?
O34B K3 K8 86.6(5) 1_455 2_565 ?
O34B K3 W10B 31.1(3) 1_455 1_455 ?
O34B K3 W12C 145.9(4) 1_455 . ?
W10B K3 K1 106.8(2) 1_455 2_565 ?
W10B K3 K8 55.6(3) 1_455 2_565 ?
W10B K3 W12C 143.7(3) 1_455 . ?
O8C K3 K1 34.2(5) 2_565 2_565 ?
O8C K3 K8 43.9(5) 2_565 2_565 ?
O8C K3 O34B 123.9(6) 2_565 1_455 ?
O8C K3 W10B 95.9(5) 2_565 1_455 ?
O8C K3 O10C 161.4(7) 2_565 . ?
O8C K3 O36C 106.2(6) 2_565 . ?
O8C K3 W12C 83.5(5) 2_565 . ?
O8C K3 O1W 74.9(6) 2_565 . ?
O8C K3 O43W 85.2(7) 2_565 . ?
O10C K3 K1 129.1(5) . 2_565 ?
O10C K3 K8 143.0(5) . 2_565 ?
O10C K3 O34B 73.6(5) . 1_455 ?
O10C K3 W10B 99.1(4) . 1_455 ?
O10C K3 O36C 55.6(6) . . ?
O10C K3 W12C 77.8(5) . . ?
O10C K3 O1W 97.7(6) . . ?
O10C K3 O43W 108.6(7) . . ?
O36C K3 K1 80.8(5) . 2_565 ?
O36C K3 K8 131.0(6) . 2_565 ?
O36C K3 O34B 129.0(5) . 1_455 ?
O36C K3 W10B 147.0(5) . 1_455 ?
O36C K3 W12C 25.4(4) . . ?
W12C K3 K1 55.48(16) . 2_565 ?
W12C K3 K8 106.2(4) . 2_565 ?
O1W K3 K1 83.2(5) . 2_565 ?
O1W K3 K8 118.1(5) . 2_565 ?
O1W K3 O34B 134.2(7) . 1_455 ?
O1W K3 W10B 147.4(5) . 1_455 ?
O1W K3 O36C 64.1(6) . . ?
O1W K3 W12C 67.4(5) . . ?
O1W K3 O43W 70.3(7) . . ?
O4W K3 K1 75.9(12) . 2_565 ?
O4W K3 K8 72.0(11) . 2_565 ?
O4W K3 O10B 71.0(12) . 1_455 ?
O4W K3 O34B 79.0(12) . 1_455 ?
O4W K3 W10B 69.1(11) . 1_455 ?
O4W K3 O8C 101.7(12) . 2_565 ?
O4W K3 O10C 73.7(11) . . ?
O4W K3 O36C 82.3(11) . . ?
O4W K3 W12C 75.5(11) . . ?
O4W K3 O1W 142.9(13) . . ?
O4W K3 O43W 146.9(12) . . ?
O43W K3 K1 119.0(5) . 2_565 ?
O43W K3 K8 93.0(6) . 2_565 ?
O43W K3 O34B 70.6(6) . 1_455 ?
O43W K3 W10B 78.0(5) . 1_455 ?
O43W K3 O36C 127.3(7) . . ?
O43W K3 W12C 137.6(5) . . ?
O12B K4 K10 70.2(6) 2_665 2_665 ?
O12B K4 O7W 68.3(9) 2_665 . ?
O2C K4 K10 89.2(6) . 2_665 ?
O2C K4 O12B 152.1(9) . 2_665 ?
O2C K4 O7W 83.8(8) . . ?
O7C K4 K10 118.9(5) . 2_665 ?
O7C K4 O12B 68.4(7) . 2_665 ?
O7C K4 O2C 108.8(7) . . ?
O7C K4 O7W 84.7(7) . . ?
O19C K4 K10 96.3(6) . 2_665 ?
O19C K4 O12B 106.6(7) . 2_665 ?
O19C K4 O2C 55.7(6) . . ?
O19C K4 O7C 57.1(6) . . ?
O19C K4 O7W 61.9(8) . . ?
O6W K4 K10 155.8(9) . 2_665 ?
O6W K4 O12B 134.0(10) . 2_665 ?
O6W K4 O2C 67.7(9) . . ?
O6W K4 O7C 77.3(8) . . ?
O6W K4 O19C 77.1(9) . . ?
O6W K4 O7W 138.6(11) . . ?
O6W K4 O16W 74.8(13) . . ?
O7W K4 K10 38.5(6) . 2_665 ?
O14W K4 K10 39.7(9) . 2_665 ?
O14W K4 O12B 88.2(10) . 2_665 ?
O14W K4 O2C 87.3(10) . . ?
O14W K4 O7C 154.7(10) . . ?
O14W K4 O19C 125.8(12) . . ?
O14W K4 O6W 127.6(11) . . ?
O14W K4 O7W 77.6(11) . . ?
O14W K4 O16W 84.1(14) . . ?
O16W K4 K10 115.5(11) . 2_665 ?
O16W K4 O12B 82.9(12) . 2_665 ?
O16W K4 O2C 123.9(11) . . ?
O16W K4 O7C 101.5(11) . . ?
O16W K4 O19C 148.0(12) . . ?
O16W K4 O7W 146.1(12) . . ?
O7A K5 O30C 140.3(7) . 2_565 ?
O7A K5 O31C 85.9(7) . 2_565 ?
O7A K5 O35C 138.8(7) . 2_565 ?
O7A K5 W6C 112.8(5) . 2_565 ?
O7A K5 W98W 79.7(5) . 2_565 ?
O7A K5 W11C 160.8(6) . 2_565 ?
O7A K5 W12C 112.4(6) . 2_565 ?
O24C K5 O7A 95.6(7) 2_565 . ?
O24C K5 O30C 54.7(6) 2_565 2_565 ?
O24C K5 O31C 54.1(6) 2_565 2_565 ?
O24C K5 O35C 62.3(6) 2_565 2_565 ?
O24C K5 W6C 29.4(4) 2_565 2_565 ?
O24C K5 W98W 28.2(4) 2_565 2_565 ?
O24C K5 W11C 65.4(5) 2_565 2_565 ?
O24C K5 W12C 64.6(5) 2_565 2_565 ?
O30C K5 O31C 93.7(7) 2_565 2_565 ?
O30C K5 O35C 55.1(6) 2_565 2_565 ?
O30C K5 W6C 29.3(4) 2_565 2_565 ?
O30C K5 W98W 80.4(5) 2_565 2_565 ?
O30C K5 W11C 29.3(5) 2_565 2_565 ?
O30C K5 W12C 80.4(5) 2_565 2_565 ?
O31C K5 O35C 52.9(6) 2_565 2_565 ?
O31C K5 W6C 80.6(4) 2_565 2_565 ?
O31C K5 W98W 30.4(4) 2_565 2_565 ?
O31C K5 W11C 80.4(5) 2_565 2_565 ?
O31C K5 W12C 28.7(4) 2_565 2_565 ?
O35C K5 W6C 65.4(4) 2_565 2_565 ?
O35C K5 W98W 64.8(4) 2_565 2_565 ?
O35C K5 W11C 30.1(4) 2_565 2_565 ?
O35C K5 W12C 27.9(4) 2_565 2_565 ?
W6C K5 W98W 57.52(16) 2_565 2_565 ?
W6C K5 W11C 51.78(14) 2_565 2_565 ?
W6C K5 W12C 81.1(2) 2_565 2_565 ?
W98W K5 W11C 81.7(2) 2_565 2_565 ?
W98W K5 W12C 52.17(15) 2_565 2_565 ?
W11C K5 W12C 58.00(17) 2_565 2_565 ?
O17W K5 O7A 89.7(13) . . ?
O17W K5 O24C 143.6(14) . 2_565 ?
O17W K5 O30C 129.9(13) . 2_565 ?
O17W K5 O31C 90.6(13) . 2_565 ?
O17W K5 O35C 90.6(14) . 2_565 ?
O17W K5 W6C 155.0(14) . 2_565 ?
O17W K5 W98W 120.0(12) . 2_565 ?
O17W K5 W11C 103.8(13) . 2_565 ?
O17W K5 W12C 80.1(13) . 2_565 ?
O8A K6 O24B 143.9(8) . 1_455 ?
O8A K6 O30B 89.7(7) . 1_455 ?
O8A K6 O31B 141.5(9) . 1_455 ?
O8A K6 O35B 97.9(8) . 1_455 ?
O8A K6 W6B 116.6(5) . 1_455 ?
O8A K6 W7B 163.3(7) . 1_455 ?
O8A K6 W11B 83.6(6) . 1_455 ?
O8A K6 W12B 115.3(6) . 1_455 ?
O8A K6 O10W 72.1(11) . . ?
O8A K6 O13W 66.8(11) . . ?
O8A K6 K15 54.8(6) . . ?
O24B K6 W6B 28.1(4) 1_455 1_455 ?
O24B K6 W7B 27.9(4) 1_455 1_455 ?
O24B K6 W11B 65.9(6) 1_455 1_455 ?
O24B K6 W12B 65.3(5) 1_455 1_455 ?
O24B K6 K15 91.7(6) 1_455 . ?
O30B K6 O24B 54.2(6) 1_455 1_455 ?
O30B K6 O31B 91.8(8) 1_455 1_455 ?
O30B K6 O35B 54.1(6) 1_455 1_455 ?
O30B K6 W6B 29.4(4) 1_455 1_455 ?
O30B K6 W7B 78.8(5) 1_455 1_455 ?
O30B K6 W11B 29.0(4) 1_455 1_455 ?
O30B K6 W12B 80.0(5) 1_455 1_455 ?
O30B K6 O10W 129.4(13) 1_455 . ?
O30B K6 O13W 80.6(11) 1_455 . ?
O30B K6 K15 44.0(6) 1_455 . ?
O31B K6 O24B 53.6(7) 1_455 1_455 ?
O31B K6 W6B 78.0(6) 1_455 1_455 ?
O31B K6 W7B 29.2(6) 1_455 1_455 ?
O31B K6 W11B 79.5(7) 1_455 1_455 ?
O31B K6 W12B 28.2(7) 1_455 1_455 ?
O31B K6 O10W 77.5(12) 1_455 . ?
O31B K6 O13W 151.1(12) 1_455 . ?
O31B K6 K15 135.7(8) 1_455 . ?
O35B K6 O24B 64.7(7) 1_455 1_455 ?
O35B K6 O31B 54.0(8) 1_455 1_455 ?
O35B K6 W6B 65.1(5) 1_455 1_455 ?
O35B K6 W7B 65.5(5) 1_455 1_455 ?
O35B K6 W11B 29.0(5) 1_455 1_455 ?
O35B K6 W12B 29.6(5) 1_455 1_455 ?
O35B K6 O10W 81.5(13) 1_455 . ?
O35B K6 O13W 132.9(12) 1_455 . ?
O35B K6 K15 88.5(7) 1_455 . ?
W6B K6 W7B 55.71(15) 1_455 1_455 ?
W11B K6 W6B 51.45(15) 1_455 1_455 ?
W11B K6 W7B 80.5(2) 1_455 1_455 ?
W12B K6 W6B 79.9(2) 1_455 1_455 ?
W12B K6 W7B 51.09(15) 1_455 1_455 ?
W12B K6 W11B 58.32(19) 1_455 1_455 ?
O10W K6 O24B 130.4(12) . 1_455 ?
O10W K6 W6B 146.0(12) . 1_455 ?
O10W K6 W7B 106.0(10) . 1_455 ?
O10W K6 W11B 100.8(12) . 1_455 ?
O10W K6 W12B 67.5(11) . 1_455 ?
O10W K6 O13W 128.4(14) . . ?
O10W K6 K15 123.9(11) . . ?
O13W K6 O24B 101.0(11) . 1_455 ?
O13W K6 W6B 82.0(10) . 1_455 ?
O13W K6 W7B 122.2(10) . 1_455 ?
O13W K6 W11B 104.0(11) . 1_455 ?
O13W K6 W12B 160.4(10) . 1_455 ?
O13W K6 K15 45.6(12) . . ?
K15 K6 W6B 63.7(4) . 1_455 ?
K15 K6 W7B 119.3(5) . 1_455 ?
K15 K6 W11B 59.7(5) . 1_455 ?
K15 K6 W12B 118.0(5) . 1_455 ?
O26A K7 O9W 53.8(8) . . ?
O26A K7 K15 63.4(7) . . ?
O32A K7 O26A 54.7(7) . . ?
O32A K7 O33A 92.4(9) . . ?
O32A K7 O9C 73.6(8) . . ?
O32A K7 O5W 84.2(9) . . ?
O32A K7 O9W 89.3(9) . . ?
O32A K7 O12W 150.1(14) . . ?
O32A K7 K15 82.5(7) . . ?
O33A K7 O26A 51.0(7) . . ?
O33A K7 O9W 81.0(10) . . ?
O33A K7 K15 99.5(8) . . ?
O36A K7 O26A 62.0(7) . . ?
O36A K7 O32A 56.6(7) . . ?
O36A K7 O33A 52.4(7) . . ?
O36A K7 O9C 103.7(9) . . ?
O36A K7 O5W 139.0(11) . . ?
O36A K7 O9W 115.5(11) . . ?
O36A K7 O12W 146.7(14) . . ?
O36A K7 K15 124.1(9) . . ?
O9C K7 O26A 125.9(8) . . ?
O9C K7 O33A 155.8(9) . . ?
O9C K7 O9W 117.6(10) . . ?
O9C K7 O12W 104.7(14) . . ?
O9C K7 K15 98.1(7) . . ?
O5W K7 O26A 86.6(10) . . ?
O5W K7 O33A 126.7(12) . . ?
O5W K7 O9C 72.5(10) . . ?
O5W K7 O9W 45.9(11) . . ?
O5W K7 O12W 67.4(13) . . ?
O5W K7 K15 27.2(9) . . ?
O9W K7 K15 19.5(8) . . ?
O12W K7 O26A 112.3(14) . . ?
O12W K7 O33A 97.2(14) . . ?
O12W K7 O9W 64.6(12) . . ?
O12W K7 K15 68.1(11) . . ?
K10 K8 K3 94.8(6) 2_665 2_565 ?
O10B K8 K3 31.0(6) 2_665 2_565 ?
O10B K8 K10 68.3(8) 2_665 2_665 ?
O10B K8 W10B 19.2(6) 2_665 2_665 ?
O10B K8 O3C 146.3(12) 2_665 . ?
O10B K8 O8C 63.7(8) 2_665 . ?
O10B K8 O20C 97.2(10) 2_665 . ?
O10B K8 O3W 136.8(14) 2_665 . ?
O10B K8 O18W 77.1(17) 2_665 . ?
W10B K8 K3 49.8(3) 2_665 2_565 ?
W10B K8 K10 56.3(4) 2_665 2_665 ?
O3C K8 K3 134.4(8) . 2_565 ?
O3C K8 K10 92.8(8) . 2_665 ?
O3C K8 W10B 147.2(10) . 2_665 ?
O3C K8 O8C 99.8(8) . . ?
O3C K8 O20C 53.4(7) . . ?
O3C K8 O18W 127.2(17) . . ?
O8C K8 K3 35.7(4) . 2_565 ?
O8C K8 K10 109.0(9) . 2_665 ?
O8C K8 W10B 82.7(6) . 2_665 ?
O20C K8 K3 81.7(6) . 2_565 ?
O20C K8 K10 89.4(8) . 2_665 ?
O20C K8 W10B 110.2(8) . 2_665 ?
O20C K8 O8C 51.0(6) . . ?
O3W K8 K3 107.8(12) . 2_565 ?
O3W K8 K10 154.1(12) . 2_665 ?
O3W K8 W10B 149.4(12) . 2_665 ?
O3W K8 O3C 62.5(11) . . ?
O3W K8 O8C 84.2(13) . . ?
O3W K8 O20C 81.9(12) . . ?
O3W K8 O18W 111(2) . . ?
O18W K8 K3 98.3(15) . 2_565 ?
O18W K8 K10 77.1(17) . 2_665 ?
O18W K8 W10B 61.4(17) . 2_665 ?
O18W K8 O8C 132.7(15) . . ?
O18W K8 O20C 166(2) . . ?
O22W K8 K3 128.5(19) . 2_565 ?
O22W K8 K10 35.5(18) . 2_665 ?
O22W K8 O10B 98.7(19) . 2_665 ?
O22W K8 W10B 81.9(17) . 2_665 ?
O22W K8 O3C 76.3(16) . . ?
O22W K8 O8C 142(2) . . ?
O22W K8 O20C 103.7(17) . . ?
O22W K8 O3W 124(2) . . ?
O22W K8 O18W 66(2) . . ?
O10A K9 K12 64.0(9) . . ?
O3B K9 K12 59.2(10) . . ?
O3B K9 O10A 59.6(8) . . ?
O3B K9 O8W 91.0(13) . . ?
O8W K9 K12 36.3(11) . . ?
O8W K9 O10A 63.2(11) . . ?
O15W K9 K12 134.0(15) . . ?
O15W K9 O10A 78.1(12) . . ?
O15W K9 O3B 122.1(16) . . ?
O15W K9 O8W 104.0(17) . . ?
K4 K10 K8 100.7(5) 2_665 2_665 ?
O26B K10 K4 121.1(9) . 2_665 ?
O26B K10 K8 115.3(8) . 2_665 ?
O26B K10 O32B 54.0(8) . . ?
O26B K10 O33B 55.1(8) . . ?
O26B K10 O36B 62.4(7) . . ?
O26B K10 O25W 75.9(14) . . ?
O32B K10 K4 67.1(6) . 2_665 ?
O32B K10 K8 130.4(7) . 2_665 ?
O32B K10 O36B 51.4(7) . . ?
O33B K10 K4 131.0(7) . 2_665 ?
O33B K10 K8 60.2(7) . 2_665 ?
O33B K10 O32B 90.9(8) . . ?
O33B K10 O36B 52.2(7) . . ?
O33B K10 O25W 106.4(14) . . ?
O36B K10 K4 81.6(6) . 2_665 ?
O36B K10 K8 79.9(7) . 2_665 ?
O7W K10 K4 46.0(8) 2_665 2_665 ?
O7W K10 K8 55.2(9) 2_665 2_665 ?
O7W K10 O26B 132.3(11) 2_665 . ?
O7W K10 O32B 94.5(11) 2_665 . ?
O7W K10 O33B 96.9(10) 2_665 . ?
O7W K10 O36B 70.0(9) 2_665 . ?
O7W K10 O11W 72.9(10) 2_665 . ?
O7W K10 O14W 85.1(12) 2_665 2_665 ?
O7W K10 O22W 83.8(18) 2_665 2_665 ?
O7W K10 O25W 151.3(15) 2_665 . ?
O11W K10 K4 67.7(9) . 2_665 ?
O11W K10 K8 84.7(10) . 2_665 ?
O11W K10 O26B 153.5(11) . . ?
O11W K10 O32B 126.6(12) . . ?
O11W K10 O33B 141.1(13) . . ?
O11W K10 O36B 142.3(10) . . ?
O11W K10 O25W 78.5(15) . . ?
O14W K10 K4 39.8(9) 2_665 2_665 ?
O14W K10 K8 137.2(10) 2_665 2_665 ?
O14W K10 O26B 103.0(13) 2_665 . ?
O14W K10 O32B 60.3(11) 2_665 . ?
O14W K10 O33B 151.2(13) 2_665 . ?
O14W K10 O36B 103.0(12) 2_665 . ?
O14W K10 O11W 66.9(13) 2_665 . ?
O14W K10 O25W 82.3(17) 2_665 . ?
O22W K10 K4 121.4(16) 2_665 2_665 ?
O22W K10 K8 36.3(15) 2_665 2_665 ?
O22W K10 O26B 114.8(17) 2_665 . ?
O22W K10 O32B 161.7(16) 2_665 . ?
O22W K10 O33B 71.3(16) 2_665 . ?
O22W K10 O36B 111.6(16) 2_665 . ?
O22W K10 O11W 70.3(17) 2_665 . ?
O22W K10 O14W 137.2(18) 2_665 2_665 ?
O22W K10 O25W 88(2) 2_665 . ?
O25W K10 K4 120.2(14) . 2_665 ?
O25W K10 K8 124.0(16) . 2_665 ?
O25W K10 O32B 101.5(16) . . ?
O25W K10 O36B 138.1(14) . . ?
O22C K11 O28C 53.3(6) . . ?
O22C K11 O29C 52.1(7) . . ?
O22C K11 O34C 61.6(6) . . ?
O22C K11 O45W 125.2(10) . . ?
O28C K11 O45W 81.0(10) . . ?
O29C K11 O28C 88.8(7) . . ?
O29C K11 O34C 52.1(6) . . ?
O29C K11 O45W 105.9(12) . . ?
O34C K11 O28C 51.0(6) . . ?
O34C K11 O45W 66.5(10) . . ?
O14B K12 K9 50.4(9) . . ?
O14B K12 O19B 54.2(11) . . ?
O14B K12 O20B 55.6(11) . . ?
O14B K12 O25B 90.8(15) . . ?
O14B K12 W2B 27.5(7) . . ?
O14B K12 W3B 27.5(8) . . ?
O14B K12 W7B 77.4(11) . . ?
O14B K12 W8B 77.3(12) . . ?
O14B K12 O19W 99(2) . . ?
O19B K12 K9 104.3(12) . . ?
O19B K12 O20B 59.5(11) . . ?
O19B K12 O25B 49.6(9) . . ?
O19B K12 W2B 31.4(6) . . ?
O19B K12 W3B 63.9(10) . . ?
O19B K12 W7B 25.8(6) . . ?
O19B K12 W8B 60.8(10) . . ?
O20B K12 K9 83.4(12) . . ?
O20B K12 O25B 50.6(10) . . ?
O20B K12 W2B 64.8(9) . . ?
O20B K12 W3B 33.0(7) . . ?
O20B K12 W7B 60.1(9) . . ?
O20B K12 W8B 24.2(6) . . ?
O25B K12 K9 133.4(15) . . ?
O25B K12 W2B 78.5(10) . . ?
O25B K12 W3B 80.1(11) . . ?
O25B K12 W7B 26.8(6) . . ?
O25B K12 W8B 30.1(7) . . ?
W2B K12 K9 74.3(8) . . ?
W2B K12 W3B 49.3(5) . . ?
W2B K12 W7B 57.1(6) . . ?
W2B K12 W8B 78.7(9) . . ?
W3B K12 K9 53.4(7) . . ?
W3B K12 W7B 78.7(9) . . ?
W3B K12 W8B 57.1(7) . . ?
W7B K12 K9 127.6(12) . . ?
W7B K12 W8B 49.2(6) . . ?
W8B K12 K9 106.5(12) . . ?
O8W K12 K9 38.8(12) . . ?
O8W K12 O14B 85.2(16) . . ?
O8W K12 O19B 132.3(17) . . ?
O8W K12 O20B 120(2) . . ?
O8W K12 O25B 170(2) . . ?
O8W K12 W2B 101.5(14) . . ?
O8W K12 W3B 92.2(15) . . ?
O8W K12 W7B 157.6(16) . . ?
O8W K12 W8B 139.8(19) . . ?
O8W K12 O19W 85.9(19) . . ?
O19W K12 K9 77.8(15) . . ?
O19W K12 O19B 121(2) . . ?
O19W K12 O20B 62.0(16) . . ?
O19W K12 O25B 85.6(17) . . ?
O19W K12 W2B 121.8(19) . . ?
O19W K12 W3B 73.1(16) . . ?
O19W K12 W7B 110.4(17) . . ?
O19W K12 W8B 62.1(14) . . ?
O22A K13 O28A 54.5(9) . . ?
O22A K13 O29A 55.7(10) . . ?
O22A K13 O34A 64.9(11) . . ?
O22A K13 O19W 125.9(19) . . ?
O28A K13 O34A 53.3(10) . . ?
O28A K13 O19W 81.0(16) . . ?
O29A K13 O28A 92.5(13) . . ?
O29A K13 O34A 53.7(10) . . ?
O29A K13 O19W 103.9(19) . . ?
O34A K13 O19W 64.0(16) . . ?
O20W K13 O22A 88.5(15) . . ?
O20W K13 O28A 69(2) . . ?
O20W K13 O29A 143(2) . . ?
O20W K13 O34A 122(2) . . ?
O20W K13 O19W 104(3) . . ?
O6B K14 O6B 180 2_776 . ?
O6B K14 O21W 100.3(18) 2_776 . ?
O6B K14 O21W 100.3(18) . 2_776 ?
O6B K14 O21W 79.7(18) . . ?
O6B K14 O21W 79.7(18) 2_776 2_776 ?
O21W K14 O21W 180(3) . 2_776 ?
O23W K14 O6B 103(2) . . ?
O23W K14 O6B 103(2) 2_776 2_776 ?
O23W K14 O6B 77(2) . 2_776 ?
O23W K14 O6B 77(2) 2_776 . ?
O23W K14 O21W 109(2) . . ?
O23W K14 O21W 71(2) . 2_776 ?
O23W K14 O21W 71(2) 2_776 . ?
O23W K14 O21W 109(2) 2_776 2_776 ?
O23W K14 O23W 179.999(13) 2_776 . ?
O23W K14 O24W 155(2) . . ?
O23W K14 O24W 155(2) 2_776 2_776 ?
O23W K14 O24W 25(2) 2_776 . ?
O23W K14 O24W 25(2) . 2_776 ?
O24W K14 O6B 84(2) . . ?
O24W K14 O6B 84(2) 2_776 2_776 ?
O24W K14 O6B 96(2) . 2_776 ?
O24W K14 O6B 96(2) 2_776 . ?
O24W K14 O21W 95(2) 2_776 2_776 ?
O24W K14 O21W 95(2) . . ?
O24W K14 O21W 85(2) 2_776 . ?
O24W K14 O21W 85(2) . 2_776 ?
O24W K14 O24W 180(5) 2_776 . ?
C2A C1A H1A 113.9 . . ?
O1LA C1A H1A 113.9 . . ?
O1LA C1A C2A 132(4) . . ?
C1A C2A C7A 123(3) . . ?
C3A C2A C1A 120(3) . . ?
C3A C2A C7A 116(3) . . ?
C2A C3A C4A 116(3) . . ?
O2LA C3A C2A 124(3) . . ?
O2LA C3A C4A 119(3) . . ?
C3A C4A C8A 115(3) . . ?
C5A C4A C3A 125(4) . . ?
C5A C4A C8A 120(4) . . ?
C4A C5A H5A 117.8 . . ?
C6A C5A C4A 124(4) . . ?
C6A C5A H5A 117.8 . . ?
C5A C6A Br1A 131(3) . . ?
C5A C6A C7A 121(4) . . ?
C7A C6A Br1A 108(3) . . ?
C2A C7A C6A 117(4) . . ?
C2A C7A H7A 121.4 . . ?
C6A C7A H7A 121.4 . . ?
C4A C8A H8AA 109 . . ?
C4A C8A H8AB 109 . . ?
H8AA C8A H8AB 107.8 . . ?
N1A C8A C4A 113(3) . . ?
N1A C8A H8AA 109 . . ?
N1A C8A H8AB 109 . . ?
H9AA C9A H9AB 107.6 . . ?
C10A C9A H9AA 108.6 . . ?
C10A C9A H9AB 108.6 . . ?
N1A C9A H9AA 108.6 . . ?
N1A C9A H9AB 108.6 . . ?
N1A C9A C10A 114(2) . . ?
C9A C10A H10A 109.6 . . ?
C9A C10A H10B 109.6 . . ?
H10A C10A H10B 108.1 . . ?
N2A C10A C9A 110(2) . . ?
N2A C10A H10A 109.6 . . ?
N2A C10A H10B 109.6 . . ?
C51 C12A C13A 126(3) . . ?
C51 C12A C17A 117(3) . . ?
C17A C12A C13A 116(3) . . ?
C14A C13A C12A 113(3) . . ?
O3LA C13A C12A 120(3) . . ?
O3LA C13A C14A 126(3) . . ?
C13A C14A C15A 121(3) . . ?
C13A C14A C18A 120(3) . . ?
C15A C14A C18A 118(3) . . ?
C14A C15A H15A 120.3 . . ?
C16A C15A C14A 119(3) . . ?
C16A C15A H15A 120.3 . . ?
C51 C16A Br2A 123(2) . . ?
C15A C16A C51 120(3) . . ?
C15A C16A Br2A 118(3) . . ?
C12A C17A H17A 107.1 . . ?
C12A C17A H17B 107.1 . . ?
C12A C17A N2A 121(3) . . ?
H17A C17A H17B 106.8 . . ?
N2A C17A H17A 107.1 . . ?
N2A C17A H17B 107.1 . . ?
C14A C18A H18A 118.8 . . ?
O4LA C18A C14A 122(3) . . ?
O4LA C18A H18A 118.8 . . ?
H19A C19A H19B 109.5 . . ?
H19A C19A H19C 109.5 . . ?
H19B C19A H19C 109.5 . . ?
N1A C19A H19A 109.5 . . ?
N1A C19A H19B 109.5 . . ?
N1A C19A H19C 109.5 . . ?
H20A C20A H20B 109.5 . . ?
H20A C20A H20C 109.5 . . ?
H20B C20A H20C 109.5 . . ?
N2A C20A H20A 109.5 . . ?
N2A C20A H20B 109.5 . . ?
N2A C20A H20C 109.5 . . ?
O37A Ge1A O38A 111.2(10) . . ?
O37A Ge1A O39A 111.9(10) . . ?
O37A Ge1A O40A 111.1(10) . . ?
O38A Ge1A O39A 107.7(10) . . ?
O38A Ge1A O40A 107.3(10) . . ?
O40A Ge1A O39A 107.4(10) . . ?
C8A N1A C9A 116(2) . . ?
C8A N1A C19A 111(2) . . ?
C8A N1A H1AA 106.8 . . ?
C9A N1A C19A 109(2) . . ?
C9A N1A H1AA 106.8 . . ?
C19A N1A H1AA 106.8 . . ?
C10A N2A C17A 103(2) . . ?
C10A N2A H2A 108.4 . . ?
C17A N2A H2A 108.4 . . ?
C20A N2A C10A 117(2) . . ?
C20A N2A C17A 111(2) . . ?
C20A N2A H2A 108.4 . . ?
W7A O7A K5 126.9(11) . . ?
K2 O8A K15 94.8(8) . . ?
K6 O8A K2 117.9(9) . . ?
K6 O8A K15 78.1(7) . . ?
W8A O8A K2 106.6(10) . . ?
W8A O8A K6 121.4(12) . . ?
W8A O8A K15 135.4(12) . . ?
W10A O10A K9 125.1(14) . . ?
W12A O12A K1 131.7(11) . . ?
W2A O13A Yb1A 129.4(10) . . ?
W2A O14A W3A 115.1(9) . . ?
W3A O15A Yb1A 133.4(11) . . ?
W4A O16A Yb1A 154.8(10) . . ?
W5A O17A Yb1A 161.0(11) . . ?
W6A O18A W2A 159.6(14) . . ?
W7A O19A W2A 152.1(13) . . ?
W8A O20A W3A 152.4(11) . . ?
W9A O21A W3A 156.8(14) . . ?
W4A O22A K13 110.4(11) . . ?
W4A O22A W5A 140.8(11) . . ?
W5A O22A K13 108.6(11) . . ?
W6A O23A W5A 120.7(12) . . ?
W6A O24A W7A 149.4(14) . . ?
W8A O25A W7A 116.7(12) . . ?
W8A O26A K7 101.0(10) . . ?
W9A O26A K7 106.4(8) . . ?
W9A O26A W8A 151.5(12) . . ?
W9A O27A W4A 120.7(10) . . ?
W4A O28A K13 100.2(14) . . ?
W10A O28A K13 106.3(15) . . ?
W10A O28A W4A 121.4(13) . . ?
W5A O29A K13 102.0(14) . . ?
W11A O29A K13 105.8(15) . . ?
W11A O29A W5A 119.6(13) . . ?
W6A O30A W11A 122.0(14) . . ?
W12A O31A W7A 122.2(13) . . ?
K7 O32A K2 92.4(7) . . ?
W8A O32A K2 94.1(8) . . ?
W8A O32A K7 106.3(10) . . ?
W12A O32A K2 139.3(11) . . ?
W12A O32A K7 100.0(9) . . ?
W12A O32A W8A 118.6(12) . . ?
W9A O33A K7 108.3(11) . . ?
W10A O33A K7 102.6(11) . . ?
W10A O33A W9A 119.9(12) . . ?
W10A O34A K13 102.3(11) . . ?
W11A O34A K13 102.7(12) . . ?
W11A O34A W10A 152.3(14) . . ?
W11A O35A W12A 149.6(14) . . ?
W10A O36A K7 107.1(9) . . ?
W10A O36A W12A 152.7(13) . . ?
W12A O36A K7 100.0(10) . . ?
Ge1A O37A W2A 123.8(10) . . ?
Ge1A O37A W3A 126.0(10) . . ?
Ge1A O37A Yb1A 123.9(9) . . ?
W2A O37A Yb1A 88.7(7) . . ?
W3A O37A W2A 95.3(7) . . ?
W3A O37A Yb1A 88.6(7) . . ?
Ge1A O38A W4A 119.9(11) . . ?
Ge1A O38A W9A 121.9(10) . . ?
Ge1A O38A W10A 125.3(11) . . ?
W4A O38A W10A 95.3(7) . . ?
W9A O38A W4A 93.9(8) . . ?
W9A O38A W10A 92.8(7) . . ?
Ge1A O39A W5A 120.0(12) . . ?
Ge1A O39A W6A 121.4(11) . . ?
Ge1A O39A W11A 123.1(11) . . ?
W5A O39A W11A 96.4(8) . . ?
W6A O39A W5A 95.0(8) . . ?
W6A O39A W11A 94.1(8) . . ?
Ge1A O40A W7A 120.8(10) . . ?
Ge1A O40A W8A 120.0(10) . . ?
Ge1A O40A W12A 126.1(10) . . ?
W7A O40A W8A 92.9(7) . . ?
W12A O40A W7A 94.8(8) . . ?
W12A O40A W8A 94.4(8) . . ?
O2A W2A O13A 101.7(11) . . ?
O2A W2A O14A 98.9(9) . . ?
O2A W2A O18A 99.3(10) . . ?
O2A W2A O19A 91.8(11) . . ?
O2A W2A O37A 171.8(10) . . ?
O13A W2A O14A 96.0(9) . . ?
O13A W2A O18A 95.9(10) . . ?
O13A W2A O19A 166.3(8) . . ?
O13A W2A O37A 83.9(8) . . ?
O14A W2A O18A 155.7(9) . . ?
O14A W2A O19A 84.3(9) . . ?
O14A W2A O37A 74.5(7) . . ?
O18A W2A O19A 79.2(10) . . ?
O18A W2A O37A 85.9(8) . . ?
O19A W2A O37A 82.9(8) . . ?
O3A W3A O14A 99.9(9) . . ?
O3A W3A O15A 102.2(11) . . ?
O3A W3A O20A 94.2(10) . . ?
O3A W3A O21A 100.6(9) . . ?
O3A W3A O37A 173.4(9) . . ?
O14A W3A O20A 85.0(8) . . ?
O14A W3A O37A 73.8(7) . . ?
O15A W3A O14A 98.7(9) . . ?
O15A W3A O20A 162.2(9) . . ?
O15A W3A O21A 89.7(10) . . ?
O15A W3A O37A 81.1(9) . . ?
O20A W3A O37A 83.3(8) . . ?
O21A W3A O14A 155.6(9) . . ?
O21A W3A O20A 80.5(9) . . ?
O21A W3A O37A 85.0(8) . . ?
O4A W4A O16A 103.2(11) . . ?
O4A W4A O22A 99.2(10) . . ?
O4A W4A O27A 102.3(9) . . ?
O4A W4A O28A 94.7(11) . . ?
O4A W4A O38A 163.3(9) . . ?
O16A W4A O22A 95.8(9) . . ?
O16A W4A O27A 91.8(8) . . ?
O16A W4A O28A 162.0(11) . . ?
O16A W4A O38A 92.2(9) . . ?
O22A W4A O27A 154.9(10) . . ?
O22A W4A O28A 82.4(10) . . ?
O22A W4A O38A 85.2(9) . . ?
O27A W4A O28A 83.0(9) . . ?
O27A W4A O38A 70.6(8) . . ?
O28A W4A O38A 69.8(9) . . ?
O5A W5A O17A 105.3(13) . . ?
O5A W5A O22A 100.3(11) . . ?
O5A W5A O23A 100.6(12) . . ?
O5A W5A O29A 93.9(13) . . ?
O5A W5A O39A 162.8(12) . . ?
O17A W5A O22A 91.1(9) . . ?
O17A W5A O23A 94.3(10) . . ?
O17A W5A O29A 160.4(11) . . ?
O17A W5A O39A 90.7(10) . . ?
O22A W5A O29A 81.6(9) . . ?
O22A W5A O39A 85.3(9) . . ?
O23A W5A O22A 156.1(11) . . ?
O23A W5A O29A 85.6(10) . . ?
O23A W5A O39A 71.4(9) . . ?
O29A W5A O39A 70.7(9) . . ?
O6A W6A O18A 102.9(11) . . ?
O6A W6A O23A 98.0(12) . . ?
O6A W6A O24A 102.7(12) . . ?
O6A W6A O30A 100.9(12) . . ?
O6A W6A O39A 168.6(11) . . ?
O18A W6A O23A 90.7(11) . . ?
O18A W6A O30A 156.1(10) . . ?
O18A W6A O39A 84.1(8) . . ?
O23A W6A O39A 72.6(9) . . ?
O24A W6A O18A 84.7(11) . . ?
O24A W6A O23A 159.2(9) . . ?
O24A W6A O30A 87.5(11) . . ?
O24A W6A O39A 86.8(9) . . ?
O30A W6A O23A 88.6(12) . . ?
O30A W6A O39A 72.9(10) . . ?
O7A W7A O19A 104.0(11) . . ?
O7A W7A O24A 103.9(10) . . ?
O7A W7A O25A 96.1(10) . . ?
O7A W7A O31A 98.9(11) . . ?
O7A W7A O40A 166.7(10) . . ?
O19A W7A O24A 87.8(10) . . ?
O19A W7A O25A 93.0(10) . . ?
O19A W7A O31A 157.0(9) . . ?
O19A W7A O40A 86.3(9) . . ?
O24A W7A O25A 159.2(9) . . ?
O24A W7A O40A 84.5(8) . . ?
O25A W7A O40A 74.8(8) . . ?
O31A W7A O24A 88.6(10) . . ?
O31A W7A O25A 82.6(9) . . ?
O31A W7A O40A 70.7(9) . . ?
O8A W8A O20A 102.2(10) . . ?
O8A W8A O25A 96.8(10) . . ?
O8A W8A O26A 103.5(9) . . ?
O8A W8A O32A 99.1(11) . . ?
O8A W8A O40A 168.4(10) . . ?
O20A W8A O25A 93.4(9) . . ?
O20A W8A O26A 86.8(9) . . ?
O20A W8A O32A 158.6(9) . . ?
O20A W8A O40A 86.5(8) . . ?
O25A W8A O32A 84.1(9) . . ?
O25A W8A O40A 74.9(8) . . ?
O26A W8A O25A 159.2(9) . . ?
O26A W8A O32A 88.3(9) . . ?
O26A W8A O40A 84.4(8) . . ?
O32A W8A O40A 72.3(8) . . ?
O9A W9A O21A 104.7(10) . . ?
O9A W9A O26A 101.7(10) . . ?
O9A W9A O27A 99.3(10) . . ?
O9A W9A O33A 98.8(10) . . ?
O9A W9A O38A 169.8(9) . . ?
O21A W9A O26A 85.6(10) . . ?
O21A W9A O33A 156.1(9) . . ?
O21A W9A O38A 83.6(8) . . ?
O26A W9A O33A 85.3(10) . . ?
O26A W9A O38A 84.6(8) . . ?
O27A W9A O21A 90.5(10) . . ?
O27A W9A O26A 158.9(8) . . ?
O27A W9A O33A 90.0(10) . . ?
O27A W9A O38A 74.4(8) . . ?
O33A W9A O38A 73.5(8) . . ?
O10A W10A O28A 102.3(13) . . ?
O10A W10A O33A 100.7(11) . . ?
O10A W10A O34A 100.6(11) . . ?
O10A W10A O36A 101.7(12) . . ?
O10A W10A O38A 172.3(10) . . ?
O28A W10A O33A 93.2(11) . . ?
O28A W10A O34A 88.9(11) . . ?
O28A W10A O36A 156.0(10) . . ?
O28A W10A O38A 73.5(10) . . ?
O33A W10A O34A 157.6(9) . . ?
O33A W10A O38A 73.4(8) . . ?
O34A W10A O38A 85.9(9) . . ?
O36A W10A O33A 83.9(10) . . ?
O36A W10A O34A 85.2(10) . . ?
O36A W10A O38A 82.9(9) . . ?
O11A W11A O29A 105.0(14) . . ?
O11A W11A O30A 99.1(13) . . ?
O11A W11A O34A 102.9(12) . . ?
O11A W11A O35A 97.5(15) . . ?
O11A W11A O39A 169.7(11) . . ?
O29A W11A O30A 90.4(12) . . ?
O29A W11A O34A 88.9(11) . . ?
O29A W11A O39A 73.3(10) . . ?
O30A W11A O39A 70.9(10) . . ?
O34A W11A O30A 157.4(11) . . ?
O34A W11A O39A 87.3(9) . . ?
O35A W11A O29A 157.4(11) . . ?
O35A W11A O30A 84.2(11) . . ?
O35A W11A O34A 87.8(11) . . ?
O35A W11A O39A 84.2(10) . . ?
O12A W12A O31A 100.1(10) . . ?
O12A W12A O32A 101.6(11) . . ?
O12A W12A O35A 100.1(11) . . ?
O12A W12A O36A 103.8(10) . . ?
O12A W12A O40A 171.5(9) . . ?
O31A W12A O32A 85.9(9) . . ?
O31A W12A O35A 89.3(10) . . ?
O31A W12A O36A 156.0(10) . . ?
O31A W12A O40A 72.2(9) . . ?
O32A W12A O35A 158.3(11) . . ?
O32A W12A O36A 88.8(9) . . ?
O32A W12A O40A 74.6(9) . . ?
O35A W12A O40A 83.8(9) . . ?
O36A W12A O35A 87.0(10) . . ?
O36A W12A O40A 83.9(9) . . ?
O13A Yb1A O37A 58.0(6) . . ?
O13A Yb1A O1LA 140.2(8) . . ?
O15A Yb1A O13A 81.1(7) . . ?
O15A Yb1A O37A 56.0(7) . . ?
O15A Yb1A O1LA 136.9(8) . . ?
O15A Yb1A O4LA 83.1(8) . . ?
O16A Yb1A O13A 125.5(8) . . ?
O16A Yb1A O15A 75.0(7) . . ?
O16A Yb1A O37A 68.0(6) . . ?
O16A Yb1A O1LA 69.6(8) . . ?
O16A Yb1A O3LA 139.4(7) . . ?
O16A Yb1A O4LA 81.4(8) . . ?
O17A Yb1A O13A 78.8(7) . . ?
O17A Yb1A O15A 121.3(8) . . ?
O17A Yb1A O16A 73.5(7) . . ?
O17A Yb1A O37A 66.5(7) . . ?
O17A Yb1A O1LA 70.9(9) . . ?
O17A Yb1A O3LA 145.2(7) . . ?
O17A Yb1A O4LA 137.3(8) . . ?
O1LA Yb1A O37A 126.2(8) . . ?
O2LA Yb1A O13A 76.4(8) . . ?
O2LA Yb1A O15A 143.7(7) . . ?
O2LA Yb1A O16A 141.3(7) . . ?
O2LA Yb1A O17A 81.8(8) . . ?
O2LA Yb1A O37A 127.7(7) . . ?
O2LA Yb1A O1LA 74.4(8) . . ?
O2LA Yb1A O3LA 74.2(8) . . ?
O2LA Yb1A O4LA 98.2(9) . . ?
O3LA Yb1A O13A 71.3(7) . . ?
O3LA Yb1A O15A 71.8(8) . . ?
O3LA Yb1A O37A 109.7(7) . . ?
O3LA Yb1A O1LA 124.0(9) . . ?
O3LA Yb1A O4LA 72.1(7) . . ?
O4LA Yb1A O13A 143.1(7) . . ?
O4LA Yb1A O37A 133.4(7) . . ?
O4LA Yb1A O1LA 68.2(9) . . ?
C2B C1B H1B 113.9 . . ?
O1LB C1B H1B 113.9 . . ?
O1LB C1B C2B 132(4) . . ?
C1B C2B C3B 121(3) . . ?
C1B C2B C7B 122(4) . . ?
C7B C2B C3B 117(3) . . ?
C4B C3B C2B 116(3) . . ?
O2LB C3B C2B 122(3) . . ?
O2LB C3B C4B 120(3) . . ?
C3B C4B C5B 128(3) . . ?
C3B C4B C8B 119(3) . . ?
C5B C4B C8B 113(3) . . ?
C4B C5B H5B 124 . . ?
C6B C5B C4B 112(3) . . ?
C6B C5B H5B 124 . . ?
C5B C6B Br1B 118(3) . . ?
C5B C6B C7B 125(4) . . ?
C7B C6B Br1B 117(3) . . ?
C2B C7B C6B 121(4) . . ?
C2B C7B H7B 119.4 . . ?
C6B C7B H7B 119.4 . . ?
C4B C8B H8BA 109.7 . . ?
C4B C8B H8BB 109.7 . . ?
C4B C8B N1B 110(2) . . ?
H8BA C8B H8BB 108.2 . . ?
N1B C8B H8BA 109.7 . . ?
N1B C8B H8BB 109.7 . . ?
H9BA C9B H9BB 107.7 . . ?
C10B C9B H9BA 108.8 . . ?
C10B C9B H9BB 108.8 . . ?
N1B C9B H9BA 108.8 . . ?
N1B C9B H9BB 108.8 . . ?
N1B C9B C10B 114(3) . . ?
C9B C10B H10C 108 . . ?
C9B C10B H10D 108 . . ?
H10C C10B H10D 107.2 . . ?
N2B C10B C9B 117(2) . . ?
N2B C10B H10C 108 . . ?
N2B C10B H10D 108 . . ?
H11A C11B H11B 106.9 . . ?
C12B C11B H11A 107.3 . . ?
C12B C11B H11B 107.3 . . ?
N2B C11B H11A 107.3 . . ?
N2B C11B H11B 107.3 . . ?
N2B C11B C12B 120(3) . . ?
C13B C12B C11B 114(3) . . ?
C17B C12B C11B 128(3) . . ?
C17B C12B C13B 117(3) . . ?
C12B C13B C14B 117(3) . . ?
O3LB C13B C12B 122(3) . . ?
O3LB C13B C14B 121(3) . . ?
C15B C14B C13B 119(3) . . ?
C18B C14B C13B 118(3) . . ?
C18B C14B C15B 123(3) . . ?
C14B C15B H15B 120 . . ?
C16B C15B C14B 120(4) . . ?
C16B C15B H15B 120 . . ?
C15B C16B Br2B 117(3) . . ?
C17B C16B Br2B 124(3) . . ?
C17B C16B C15B 119(3) . . ?
C12B C17B H17C 116.4 . . ?
C16B C17B C12B 127(4) . . ?
C16B C17B H17C 116.4 . . ?
C14B C18B H18B 114.2 . . ?
O4LB C18B C14B 132(4) . . ?
O4LB C18B H18B 114.2 . . ?
H19D C19B H19E 109.5 . . ?
H19D C19B H19F 109.5 . . ?
H19E C19B H19F 109.5 . . ?
N1B C19B H19D 109.5 . . ?
N1B C19B H19E 109.5 . . ?
N1B C19B H19F 109.5 . . ?
H20D C20B H20E 109.5 . . ?
H20D C20B H20F 109.5 . . ?
H20E C20B H20F 109.5 . . ?
N2B C20B H20D 109.5 . . ?
N2B C20B H20E 109.5 . . ?
N2B C20B H20F 109.5 . . ?
O37B Ge1B O38B 113.0(12) . . ?
O37B Ge1B O39B 110.0(10) . . ?
O37B Ge1B O40B 109.3(11) . . ?
O38B Ge1B O40B 108.3(11) . . ?
O39B Ge1B O38B 108.3(11) . . ?
O39B Ge1B O40B 107.6(10) . . ?
C8B N1B C19B 104(2) . . ?
C8B N1B H1BA 110.8 . . ?
C9B N1B C8B 111(3) . . ?
C9B N1B C19B 110(3) . . ?
C9B N1B H1BA 110.8 . . ?
C19B N1B H1BA 110.8 . . ?
C10B N2B C20B 115(2) . . ?
C10B N2B H2B 106.6 . . ?
C11B N2B C10B 113(2) . . ?
C11B N2B C20B 109(2) . . ?
C11B N2B H2B 106.6 . . ?
C20B N2B H2B 106.6 . . ?
W3B O3B K9 113.2(11) . . ?
W6B O6B K14 150.5(14) . . ?
K8 O10B K3 118.2(11) 2_665 1_655 ?
W10B O10B K3 111.6(11) . 1_655 ?
W10B O10B K8 128.8(13) . 2_665 ?
K2 O11B K15 94.8(8) 1_655 1_655 ?
W11B O11B K2 157.6(11) . 1_655 ?
W11B O11B K15 93.1(10) . 1_655 ?
W12B O12B K4 129.4(13) . 2_665 ?
W2B O13B Yb1B 129.5(11) . . ?
W2B O14B K12 109.7(15) . . ?
W2B O14B W3B 116.3(14) . . ?
W3B O14B K12 110.1(14) . . ?
W3B O15B Yb1B 131.9(11) . . ?
W4B O16B Yb1B 155.5(11) . . ?
W5B O17B Yb1B 157.7(13) . . ?
W6B O18B W2B 158.5(13) . . ?
W2B O19B K12 98.9(12) . . ?
W7B O19B K12 108.2(12) . . ?
W7B O19B W2B 152.4(14) . . ?
W3B O20B K12 96.2(12) . . ?
W8B O20B K12 109.8(14) . . ?
W8B O20B W3B 153.4(16) . . ?
W9B O21B W3B 157.3(14) . . ?
W4B O22B W5B 144.0(14) . . ?
W6B O23B W5B 119.8(9) . . ?
W6B O24B K6 102.8(9) . 1_655 ?
W6B O24B W7B 150.4(14) . . ?
W7B O24B K6 104.8(9) . 1_655 ?
W7B O25B K12 100.6(12) . . ?
W7B O25B W8B 119.3(13) . . ?
W8B O25B K12 96.7(13) . . ?
W8B O26B K10 107.2(11) . . ?
W8B O26B W9B 149.1(14) . . ?
W9B O26B K10 103.2(12) . . ?
W9B O27B W4B 122.5(13) . . ?
W10B O28B W4B 118.6(12) . . ?
W11B O29B W5B 120.7(11) . . ?
W6B O30B K6 105.0(9) . 1_655 ?
W6B O30B K15 122.1(11) . 1_655 ?
W11B O30B K6 104.5(8) . 1_655 ?
W11B O30B W6B 118.8(10) . . ?
W11B O30B K15 111.8(11) . 1_655 ?
K15 O30B K6 87.0(9) 1_655 1_655 ?
W7B O31B K6 104.5(11) . 1_655 ?
W12B O31B K6 102.7(12) . 1_655 ?
W12B O31B W7B 121.5(16) . . ?
W8B O32B K10 98.6(11) . . ?
W12B O32B K10 105.8(12) . . ?
W12B O32B W8B 120.8(12) . . ?
W9B O33B K10 101.2(10) . . ?
W10B O33B K10 110.3(11) . . ?
W10B O33B W9B 122.1(13) . . ?
W10B O34B K3 91.2(7) . 1_655 ?
W11B O34B K3 108.7(7) . 1_655 ?
W11B O34B W10B 152.9(11) . . ?
W11B O35B K6 102.6(10) . 1_655 ?
W11B O35B W12B 153.8(16) . . ?
W12B O35B K6 101.6(11) . 1_655 ?
W10B O36B K10 100.2(10) . . ?
W12B O36B K10 103.1(9) . . ?
W12B O36B W10B 155.8(12) . . ?
Ge1B O37B W2B 127.2(13) . . ?
Ge1B O37B W3B 124.7(12) . . ?
Ge1B O37B Yb1B 124.8(11) . . ?
W2B O37B W3B 93.3(9) . . ?
W2B O37B Yb1B 88.3(7) . . ?
W3B O37B Yb1B 86.8(7) . . ?
Ge1B O38B W4B 119.2(10) . . ?
Ge1B O38B W9B 120.5(11) . . ?
Ge1B O38B W10B 124.9(12) . . ?
W4B O38B W10B 96.5(9) . . ?
W9B O38B W4B 94.7(9) . . ?
W9B O38B W10B 94.0(8) . . ?
Ge1B O39B W5B 120.8(10) . . ?
Ge1B O39B W6B 125.0(11) . . ?
Ge1B O39B W11B 125.4(10) . . ?
W5B O39B W11B 92.6(7) . . ?
W6B O39B W5B 92.0(6) . . ?
W6B O39B W11B 91.8(7) . . ?
Ge1B O40B W7B 120.7(12) . . ?
Ge1B O40B W8B 120.9(12) . . ?
Ge1B O40B W12B 122.1(12) . . ?
W7B O40B W12B 95.7(9) . . ?
W8B O40B W7B 95.3(9) . . ?
W8B O40B W12B 95.6(8) . . ?
O2B W2B K12 79.1(10) . . ?
O2B W2B O13B 100.1(11) . . ?
O2B W2B O14B 100.4(12) . . ?
O2B W2B O18B 100.4(11) . . ?
O2B W2B O19B 94.7(11) . . ?
O2B W2B O37B 174.0(9) . . ?
O13B W2B K12 134.3(9) . . ?
O13B W2B O14B 94.1(10) . . ?
O13B W2B O18B 96.0(10) . . ?
O13B W2B O19B 165.1(11) . . ?
O13B W2B O37B 84.2(9) . . ?
O14B W2B K12 42.8(11) . . ?
O14B W2B O18B 154.9(11) . . ?
O14B W2B O19B 84.0(10) . . ?
O14B W2B O37B 74.9(11) . . ?
O18B W2B K12 129.5(9) . . ?
O18B W2B O19B 80.4(9) . . ?
O18B W2B O37B 83.2(10) . . ?
O19B W2B K12 49.7(9) . . ?
O19B W2B O37B 81.1(10) . . ?
O37B W2B K12 94.9(9) . . ?
O3B W3B K12 77.0(11) . . ?
O3B W3B O14B 97.5(12) . . ?
O3B W3B O15B 101.9(10) . . ?
O3B W3B O20B 95.1(10) . . ?
O3B W3B O21B 100.8(11) . . ?
O3B W3B O37B 170.7(11) . . ?
O14B W3B K12 42.5(10) . . ?
O14B W3B O20B 84.6(11) . . ?
O14B W3B O37B 74.0(10) . . ?
O15B W3B K12 138.3(10) . . ?
O15B W3B O14B 98.0(11) . . ?
O15B W3B O20B 162.3(9) . . ?
O15B W3B O21B 93.0(10) . . ?
O15B W3B O37B 83.3(9) . . ?
O20B W3B K12 50.8(10) . . ?
O20B W3B O37B 80.6(8) . . ?
O21B W3B K12 128.5(9) . . ?
O21B W3B O14B 156.2(10) . . ?
O21B W3B O20B 78.8(10) . . ?
O21B W3B O37B 86.5(9) . . ?
O37B W3B K12 94.0(9) . . ?
O4B W4B O16B 104.7(10) . . ?
O4B W4B O22B 102.0(10) . . ?
O4B W4B O27B 99.9(10) . . ?
O4B W4B O28B 93.2(10) . . ?
O4B W4B O38B 161.6(9) . . ?
O16B W4B O22B 93.5(10) . . ?
O16B W4B O27B 92.6(9) . . ?
O16B W4B O28B 162.1(9) . . ?
O16B W4B O38B 91.5(9) . . ?
O22B W4B O27B 155.0(10) . . ?
O22B W4B O28B 84.3(9) . . ?
O22B W4B O38B 85.4(9) . . ?
O27B W4B O28B 82.5(8) . . ?
O27B W4B O38B 70.2(9) . . ?
O28B W4B O38B 70.6(8) . . ?
O5B W5B O17B 104.4(9) . . ?
O5B W5B O22B 102.0(10) . . ?
O5B W5B O23B 99.8(9) . . ?
O5B W5B O29B 94.8(9) . . ?
O5B W5B O39B 165.2(8) . . ?
O17B W5B O22B 91.4(10) . . ?
O17B W5B O23B 94.4(9) . . ?
O17B W5B O29B 160.8(8) . . ?
O17B W5B O39B 88.9(8) . . ?
O22B W5B O23B 155.3(8) . . ?
O22B W5B O29B 82.6(9) . . ?
O22B W5B O39B 84.0(9) . . ?
O23B W5B O29B 84.1(9) . . ?
O23B W5B O39B 72.1(7) . . ?
O29B W5B O39B 72.3(7) . . ?
K6 W6B K15 57.2(4) 1_655 1_655 ?
O6B W6B K6 86.6(9) . 1_655 ?
O6B W6B O18B 103.1(12) . . ?
O6B W6B O23B 97.6(11) . . ?
O6B W6B O24B 101.7(12) . . ?
O6B W6B O30B 100.6(11) . . ?
O6B W6B O39B 171.9(10) . . ?
O6B W6B K15 69.4(10) . 1_655 ?
O18B W6B K6 134.1(7) . 1_655 ?
O18B W6B O24B 85.0(10) . . ?
O18B W6B O30B 156.3(10) . . ?
O18B W6B O39B 81.7(10) . . ?
O18B W6B K15 167.3(8) . 1_655 ?
O23B W6B K6 132.6(6) . 1_655 ?
O23B W6B O18B 91.1(9) . . ?
O23B W6B O24B 160.8(11) . . ?
O23B W6B O30B 87.6(8) . . ?
O23B W6B O39B 75.7(8) . . ?
O23B W6B K15 80.2(7) . 1_655 ?
O24B W6B K6 49.2(7) . 1_655 ?
O24B W6B O30B 88.5(9) . . ?
O24B W6B O39B 85.1(10) . . ?
O24B W6B K15 106.3(8) . 1_655 ?
O30B W6B K6 45.6(6) . 1_655 ?
O30B W6B O39B 75.1(8) . . ?
O30B W6B K15 33.5(7) . 1_655 ?
O39B W6B K6 94.8(5) . 1_655 ?
O39B W6B K15 104.7(6) . 1_655 ?
K6 W7B K12 171.0(8) 1_655 . ?
O7B W7B K6 85.6(10) . 1_655 ?
O7B W7B K12 85.7(12) . . ?
O7B W7B O19B 104.2(13) . . ?
O7B W7B O24B 101.1(13) . . ?
O7B W7B O25B 97.8(13) . . ?
O7B W7B O31B 100.8(14) . . ?
O7B W7B O40B 168.1(11) . . ?
O19B W7B K6 134.8(7) . 1_655 ?
O19B W7B K12 46.0(9) . . ?
O19B W7B O24B 87.6(10) . . ?
O19B W7B O25B 91.7(10) . . ?
O19B W7B O31B 155.0(13) . . ?
O19B W7B O40B 84.9(11) . . ?
O24B W7B K6 47.3(7) . 1_655 ?
O24B W7B K12 132.8(9) . . ?
O24B W7B O31B 86.8(11) . . ?
O24B W7B O40B 86.8(10) . . ?
O25B W7B K6 131.2(8) . 1_655 ?
O25B W7B K12 52.6(10) . . ?
O25B W7B O24B 160.6(12) . . ?
O25B W7B O31B 85.7(11) . . ?
O25B W7B O40B 73.9(10) . . ?
O31B W7B K6 46.3(8) . 1_655 ?
O31B W7B K12 138.2(10) . . ?
O31B W7B O40B 70.5(11) . . ?
O40B W7B K6 93.5(6) . 1_655 ?
O40B W7B K12 95.6(9) . . ?
O8B W8B K12 88.3(11) . . ?
O8B W8B O20B 104.4(12) . . ?
O8B W8B O25B 104.3(12) . . ?
O8B W8B O26B 98.0(13) . . ?
O8B W8B O32B 99.1(11) . . ?
O8B W8B O40B 169.8(11) . . ?
O20B W8B K12 46.1(11) . . ?
O20B W8B O25B 91.0(12) . . ?
O20B W8B O26B 88.9(12) . . ?
O20B W8B O32B 156.5(10) . . ?
O20B W8B O40B 85.0(10) . . ?
O25B W8B K12 53.2(10) . . ?
O25B W8B O40B 71.0(10) . . ?
O26B W8B K12 134.2(10) . . ?
O26B W8B O25B 157.0(10) . . ?
O26B W8B O32B 86.7(11) . . ?
O26B W8B O40B 86.1(10) . . ?
O32B W8B K12 137.2(11) . . ?
O32B W8B O25B 84.3(11) . . ?
O32B W8B O40B 71.8(9) . . ?
O40B W8B K12 95.5(9) . . ?
O9B W9B O21B 103.5(12) . . ?
O9B W9B O26B 102.2(12) . . ?
O9B W9B O27B 100.1(12) . . ?
O9B W9B O33B 99.4(12) . . ?
O9B W9B O38B 167.9(12) . . ?
O21B W9B O26B 84.8(10) . . ?
O21B W9B O33B 156.5(11) . . ?
O21B W9B O38B 86.3(9) . . ?
O26B W9B O38B 85.7(9) . . ?
O27B W9B O21B 93.4(9) . . ?
O27B W9B O26B 157.5(10) . . ?
O27B W9B O33B 87.6(10) . . ?
O27B W9B O38B 71.8(9) . . ?
O33B W9B O26B 85.4(11) . . ?
O33B W9B O38B 71.7(9) . . ?
K3 W10B K8 74.7(4) 1_655 2_665 ?
O10B W10B K3 43.3(8) . 1_655 ?
O10B W10B K8 32.0(9) . 2_665 ?
O10B W10B O28B 102.0(11) . . ?
O10B W10B O33B 102.2(11) . . ?
O10B W10B O34B 100.0(10) . . ?
O10B W10B O36B 101.2(11) . . ?
O10B W10B O38B 172.7(11) . . ?
O28B W10B K3 91.9(6) . 1_655 ?
O28B W10B K8 98.3(8) . 2_665 ?
O28B W10B O33B 92.7(10) . . ?
O28B W10B O34B 88.9(8) . . ?
O28B W10B O36B 156.4(9) . . ?
O28B W10B O38B 74.3(9) . . ?
O33B W10B K3 145.3(8) . 1_655 ?
O33B W10B K8 70.6(9) . 2_665 ?
O33B W10B O34B 156.8(10) . . ?
O33B W10B O36B 86.1(10) . . ?
O33B W10B O38B 72.0(9) . . ?
O34B W10B K3 57.6(6) . 1_655 ?
O34B W10B K8 132.0(7) . 2_665 ?
O34B W10B O36B 83.4(9) . . ?
O34B W10B O38B 86.3(8) . . ?
O36B W10B K3 102.5(6) . 1_655 ?
O36B W10B K8 103.5(7) . 2_665 ?
O36B W10B O38B 83.0(9) . . ?
O38B W10B K3 141.9(5) . 1_655 ?
O38B W10B K8 141.4(7) . 2_665 ?
O11B W11B K6 82.5(8) . 1_655 ?
O11B W11B O29B 102.1(9) . . ?
O11B W11B O30B 98.2(10) . . ?
O11B W11B O34B 101.8(10) . . ?
O11B W11B O35B 100.7(10) . . ?
O11B W11B O39B 171.3(9) . . ?
O11B W11B K15 60.9(9) . 1_655 ?
O29B W11B K6 137.7(8) . 1_655 ?
O29B W11B O30B 91.6(9) . . ?
O29B W11B O34B 89.6(9) . . ?
O29B W11B O35B 157.1(10) . . ?
O29B W11B O39B 74.3(8) . . ?
O29B W11B K15 85.6(8) . 1_655 ?
O30B W11B K6 46.5(6) . 1_655 ?
O30B W11B O39B 74.2(8) . . ?
O30B W11B K15 40.2(7) . 1_655 ?
O34B W11B K6 131.0(6) . 1_655 ?
O34B W11B O30B 159.2(8) . . ?
O34B W11B O35B 83.4(10) . . ?
O34B W11B O39B 86.2(8) . . ?
O34B W11B K15 160.4(7) . 1_655 ?
O35B W11B K6 48.4(9) . 1_655 ?
O35B W11B O30B 87.5(10) . . ?
O35B W11B O39B 83.4(9) . . ?
O35B W11B K15 107.8(9) . 1_655 ?
O39B W11B K6 94.8(5) . 1_655 ?
O39B W11B K15 110.7(6) . 1_655 ?
K15 W11B K6 59.7(5) 1_655 1_655 ?
O12B W12B K6 82.8(10) . 1_655 ?
O12B W12B O31B 100.9(14) . . ?
O12B W12B O32B 102.2(11) . . ?
O12B W12B O35B 99.2(11) . . ?
O12B W12B O36B 102.3(12) . . ?
O12B W12B O40B 170.7(11) . . ?
O31B W12B K6 49.1(9) . 1_655 ?
O31B W12B O32B 88.4(13) . . ?
O31B W12B O35B 90.2(12) . . ?
O31B W12B O40B 72.3(11) . . ?
O32B W12B K6 136.9(9) . 1_655 ?
O32B W12B O35B 158.4(10) . . ?
O32B W12B O40B 71.8(9) . . ?
O35B W12B K6 48.8(9) . 1_655 ?
O35B W12B O40B 87.3(9) . . ?
O36B W12B K6 131.2(7) . 1_655 ?
O36B W12B O31B 156.6(11) . . ?
O36B W12B O32B 90.0(11) . . ?
O36B W12B O35B 82.8(11) . . ?
O36B W12B O40B 85.0(9) . . ?
O40B W12B K6 96.8(6) . 1_655 ?
O13B Yb1B O37B 58.0(7) . . ?
O13B Yb1B O1LB 141.4(7) . . ?
O15B Yb1B O13B 79.3(8) . . ?
O15B Yb1B O37B 57.7(7) . . ?
O15B Yb1B O1LB 138.0(8) . . ?
O16B Yb1B O13B 124.4(7) . . ?
O16B Yb1B O15B 75.9(7) . . ?
O16B Yb1B O17B 74.1(7) . . ?
O16B Yb1B O37B 66.6(7) . . ?
O16B Yb1B O1LB 70.9(7) . . ?
O16B Yb1B O4LB 82.8(7) . . ?
O17B Yb1B O13B 78.5(8) . . ?
O17B Yb1B O15B 121.9(7) . . ?
O17B Yb1B O37B 65.0(6) . . ?
O17B Yb1B O1LB 72.4(7) . . ?
O17B Yb1B O4LB 137.6(7) . . ?
O1LB Yb1B O37B 125.9(6) . . ?
O2LB Yb1B O13B 77.7(7) . . ?
O2LB Yb1B O15B 142.9(7) . . ?
O2LB Yb1B O16B 141.1(7) . . ?
O2LB Yb1B O17B 81.1(7) . . ?
O2LB Yb1B O37B 127.7(7) . . ?
O2LB Yb1B O1LB 73.3(7) . . ?
O2LB Yb1B O3LB 74.6(7) . . ?
O2LB Yb1B O4LB 96.6(7) . . ?
O3LB Yb1B O13B 71.4(8) . . ?
O3LB Yb1B O15B 70.6(7) . . ?
O3LB Yb1B O16B 139.3(7) . . ?
O3LB Yb1B O17B 144.5(8) . . ?
O3LB Yb1B O37B 111.2(7) . . ?
O3LB Yb1B O1LB 122.8(7) . . ?
O3LB Yb1B O4LB 71.7(8) . . ?
O4LB Yb1B O13B 142.8(7) . . ?
O4LB Yb1B O15B 84.7(7) . . ?
O4LB Yb1B O37B 135.4(6) . . ?
O4LB Yb1B O1LB 66.5(7) . . ?
C2C C1C H1C 116.9 . . ?
O1LC C1C H1C 116.9 . . ?
O1LC C1C C2C 126(3) . . ?
C1C C2C C7C 121(3) . . ?
C3C C2C C1C 125(3) . . ?
C3C C2C C7C 114(3) . . ?
C4C C3C C2C 122(2) . . ?
C4C C3C O2LC 119(2) . . ?
O2LC C3C C2C 118(2) . . ?
C3C C4C C8C 119(2) . . ?
C5C C4C C3C 123(2) . . ?
C5C C4C C8C 119(3) . . ?
C4C C5C H5C 122.2 . . ?
C4C C5C C6C 116(3) . . ?
C6C C5C H5C 122.2 . . ?
C5C C6C Br1C 117(3) . . ?
C7C C6C Br1C 121(3) . . ?
C7C C6C C5C 122(3) . . ?
C2C C7C H7C 118.6 . . ?
C6C C7C C2C 123(3) . . ?
C6C C7C H7C 118.6 . . ?
C4C C8C H8CA 108.2 . . ?
C4C C8C H8CB 108.2 . . ?
H8CA C8C H8CB 107.4 . . ?
N1C C8C C4C 116(3) . . ?
N1C C8C H8CA 108.2 . . ?
N1C C8C H8CB 108.2 . . ?
H9CA C9C H9CB 107.7 . . ?
C10C C9C H9CA 108.9 . . ?
C10C C9C H9CB 108.9 . . ?
N1C C9C H9CA 108.9 . . ?
N1C C9C H9CB 108.9 . . ?
N1C C9C C10C 114(2) . . ?
C9C C10C H10E 108.4 . . ?
C9C C10C H10F 108.4 . . ?
H10E C10C H10F 107.5 . . ?
N2C C10C C9C 115(2) . . ?
N2C C10C H10E 108.4 . . ?
N2C C10C H10F 108.4 . . ?
H11C C11C H11D 108.4 . . ?
C12C C11C H11C 110.1 . . ?
C12C C11C H11D 110.1 . . ?
C12C C11C N2C 108(3) . . ?
N2C C11C H11C 110.1 . . ?
N2C C11C H11D 110.1 . . ?
C13C C12C C11C 121(3) . . ?
C13C C12C C17C 127(3) . . ?
C17C C12C C11C 112(3) . . ?
C12C C13C C14C 117(3) . . ?
O3LC C13C C12C 119(3) . . ?
O3LC C13C C14C 124(3) . . ?
C13C C14C C15C 117(3) . . ?
C13C C14C C18C 123(3) . . ?
C15C C14C C18C 120(3) . . ?
C14C C15C H15C 118.1 . . ?
C16C C15C C14C 124(3) . . ?
C16C C15C H15C 118.1 . . ?
C15C C16C Br2C 119(3) . . ?
C15C C16C C17C 118(4) . . ?
C17C C16C Br2C 123(3) . . ?
C12C C17C H17D 121.7 . . ?
C16C C17C C12C 117(3) . . ?
C16C C17C H17D 121.7 . . ?
C14C C18C H18C 116.6 . . ?
O4LC C18C C14C 127(3) . . ?
O4LC C18C H18C 116.6 . . ?
H19G C19C H19H 109.5 . . ?
H19G C19C H19I 109.5 . . ?
H19H C19C H19I 109.5 . . ?
N1C C19C H19G 109.5 . . ?
N1C C19C H19H 109.5 . . ?
N1C C19C H19I 109.5 . . ?
H20G C20C H20H 109.5 . . ?
H20G C20C H20I 109.5 . . ?
H20H C20C H20I 109.5 . . ?
N2C C20C H20G 109.5 . . ?
N2C C20C H20H 109.5 . . ?
N2C C20C H20I 109.5 . . ?
O37C Ge1C O38C 110.5(10) . . ?
O37C Ge1C O39C 110.0(9) . . ?
O37C Ge1C O40C 109.6(9) . . ?
O39C Ge1C O38C 110.7(10) . . ?
O39C Ge1C O40C 109.1(10) . . ?
O40C Ge1C O38C 106.8(9) . . ?
C8C N1C H1CA 108.1 . . ?
C9C N1C C8C 112(2) . . ?
C9C N1C H1CA 108.1 . . ?
C19C N1C C8C 106(2) . . ?
C19C N1C C9C 114(3) . . ?
C19C N1C H1CA 108.1 . . ?
C10C N2C C11C 115(2) . . ?
C10C N2C C20C 109(2) . . ?
C10C N2C H2C 106.6 . . ?
C11C N2C H2C 106.6 . . ?
C20C N2C C11C 113(3) . . ?
C20C N2C H2C 106.6 . . ?
W2C O2C K4 110.8(9) . . ?
W3C O3C K8 118.7(11) . . ?
W98W O7C K4 101.4(8) . . ?
K1 O8C K8 85.4(8) . . ?
K3 O8C K1 113.7(7) 2_565 . ?
K3 O8C K8 100.4(7) 2_565 . ?
W8C O8C K1 105.6(10) . . ?
W8C O8C K3 136.0(12) . 2_565 ?
W8C O8C K8 101.6(8) . . ?
K1 O9C K2 83.0(5) . . ?
K7 O9C K1 129.3(9) . . ?
K7 O9C K2 89.3(8) . . ?
W9C O9C K1 106.7(10) . . ?
W9C O9C K2 99.0(9) . . ?
W9C O9C K7 124.0(10) . . ?
W10C O10C K3 106.8(9) . . ?
W12C O12C K1 140.7(10) . 2_565 ?
W2C O13C Yb1C 131.3(10) . . ?
W2C O14C W3C 116.4(11) . . ?
W3C O15C Yb1C 129.1(11) . . ?
W4C O16C Yb1C 157.1(11) . . ?
W5C O17C Yb1C 155.9(13) . . ?
W6C O18C W2C 156.2(11) . . ?
W2C O19C K4 101.7(8) . . ?
W98W O19C K4 100.6(9) . . ?
W98W O19C W2C 150.7(11) . . ?
W3C O20C K8 95.0(8) . . ?
W8C O20C K8 102.8(8) . . ?
W8C O20C W3C 150.6(12) . . ?
W9C O21C W3C 160.2(13) . . ?
W4C O22C K11 110.0(10) . . ?
W5C O22C K11 109.2(10) . . ?
W5C O22C W4C 140.4(11) . . ?
W5C O23C W6C 120.1(10) . . ?
W6C O24C K5 104.9(9) . 2_565 ?
W98W O24C K5 106.9(8) . 2_565 ?
W98W O24C W6C 148.0(13) . . ?
W8C O25C W98W 119.8(9) . . ?
W8C O26C K1 99.0(7) . . ?
W8C O26C W9C 148.9(10) . . ?
W9C O26C K1 96.1(8) . . ?
W9C O27C W4C 116.9(12) . . ?
W4C O28C K11 101.6(8) . . ?
W10C O28C K11 102.0(10) . . ?
W10C O28C W4C 119.5(11) . . ?
W5C O29C K11 103.3(10) . . ?
W11C O29C K11 104.9(9) . . ?
W11C O29C W5C 122.3(10) . . ?
W6C O30C K5 104.2(9) . 2_565 ?
W6C O30C W11C 119.3(12) . . ?
W11C O30C K5 104.7(8) . 2_565 ?
W98W O31C K5 101.9(7) . 2_565 ?
W12C O31C K5 104.6(7) . 2_565 ?
W12C O31C W98W 120.3(10) . . ?
W12C O32C W8C 119.2(9) . . ?
W9C O33C K2 105.7(9) . . ?
W10C O33C K2 134.9(10) . . ?
W10C O33C W9C 119.3(11) . . ?
W10C O34C K11 104.5(9) . . ?
W10C O34C W11C 153.5(10) . . ?
W11C O34C K11 100.3(8) . . ?
W11C O35C K5 101.1(8) . 2_565 ?
W12C O35C K5 104.3(8) . 2_565 ?
W12C O35C W11C 154.1(13) . . ?
W10C O36C K3 92.3(8) . . ?
W12C O36C K3 111.0(8) . . ?
W12C O36C W10C 150.5(11) . . ?
Ge1C O37C W2C 125.9(12) . . ?
Ge1C O37C W3C 124.5(10) . . ?
Ge1C O37C Yb1C 123.4(9) . . ?
W2C O37C W3C 95.5(7) . . ?
W2C O37C Yb1C 88.7(6) . . ?
W3C O37C Yb1C 88.0(6) . . ?
Ge1C O38C W4C 119.1(9) . . ?
Ge1C O38C W9C 123.3(9) . . ?
Ge1C O38C W10C 121.3(10) . . ?
W4C O38C W10C 95.4(7) . . ?
W9C O38C W4C 96.5(8) . . ?
W9C O38C W10C 94.6(7) . . ?
Ge1C O39C W5C 120.0(12) . . ?
Ge1C O39C W6C 123.6(11) . . ?
Ge1C O39C W11C 122.4(10) . . ?
W5C O39C W11C 94.6(7) . . ?
W6C O39C W5C 95.6(8) . . ?
W6C O39C W11C 93.3(8) . . ?
Ge1C O40C W98W 119.1(9) . . ?
Ge1C O40C W8C 121.8(11) . . ?
Ge1C O40C W12C 123.3(9) . . ?
W8C O40C W98W 94.5(7) . . ?
W8C O40C W12C 96.4(6) . . ?
W12C O40C W98W 94.9(8) . . ?
O2C W2C O13C 101.5(10) . . ?
O2C W2C O14C 97.5(10) . . ?
O2C W2C O18C 102.1(10) . . ?
O2C W2C O19C 91.4(9) . . ?
O2C W2C O37C 170.7(8) . . ?
O13C W2C O14C 97.1(10) . . ?
O13C W2C O18C 91.5(9) . . ?
O13C W2C O19C 165.9(9) . . ?
O13C W2C O37C 83.5(8) . . ?
O14C W2C O18C 156.5(9) . . ?
O14C W2C O19C 86.7(9) . . ?
O14C W2C O37C 73.9(9) . . ?
O18C W2C O19C 80.1(8) . . ?
O18C W2C O37C 85.5(8) . . ?
O19C W2C O37C 84.5(8) . . ?
O3C W3C O14C 99.9(10) . . ?
O3C W3C O15C 100.7(10) . . ?
O3C W3C O20C 92.4(9) . . ?
O3C W3C O21C 101.9(10) . . ?
O3C W3C O37C 171.4(10) . . ?
O14C W3C O20C 82.9(9) . . ?
O14C W3C O21C 153.3(9) . . ?
O14C W3C O37C 73.0(8) . . ?
O15C W3C O14C 94.3(10) . . ?
O15C W3C O20C 166.9(9) . . ?
O15C W3C O21C 96.5(9) . . ?
O15C W3C O37C 85.0(8) . . ?
O20C W3C O37C 82.0(7) . . ?
O21C W3C O20C 81.0(8) . . ?
O21C W3C O37C 83.8(8) . . ?
O4C W4C O16C 102.3(10) . . ?
O4C W4C O22C 100.9(10) . . ?
O4C W4C O27C 98.6(10) . . ?
O4C W4C O28C 96.6(9) . . ?
O4C W4C O38C 164.3(9) . . ?
O16C W4C O22C 93.6(9) . . ?
O16C W4C O27C 94.0(8) . . ?
O16C W4C O28C 161.1(8) . . ?
O16C W4C O38C 90.8(8) . . ?
O22C W4C O27C 157.1(8) . . ?
O22C W4C O28C 84.0(8) . . ?
O22C W4C O38C 86.8(8) . . ?
O27C W4C O28C 81.9(8) . . ?
O27C W4C O38C 71.5(8) . . ?
O28C W4C O38C 70.4(7) . . ?
O5C W5C O17C 106.4(10) . . ?
O5C W5C O22C 101.0(11) . . ?
O5C W5C O23C 97.8(11) . . ?
O5C W5C O29C 96.2(9) . . ?
O5C W5C O39C 163.2(10) . . ?
O17C W5C O22C 94.9(10) . . ?
O17C W5C O23C 90.9(10) . . ?
O17C W5C O29C 157.3(8) . . ?
O17C W5C O39C 87.4(8) . . ?
O22C W5C O23C 157.8(8) . . ?
O22C W5C O29C 82.8(9) . . ?
O22C W5C O39C 87.0(8) . . ?
O23C W5C O29C 83.7(9) . . ?
O23C W5C O39C 71.9(8) . . ?
O29C W5C O39C 69.9(7) . . ?
O6C W6C K5 86.2(8) . 2_565 ?
O6C W6C O18C 100.7(11) . . ?
O6C W6C O23C 100.6(10) . . ?
O6C W6C O24C 102.7(11) . . ?
O6C W6C O30C 101.2(11) . . ?
O6C W6C O39C 171.7(9) . . ?
O18C W6C K5 132.9(6) . 2_565 ?
O18C W6C O23C 89.8(8) . . ?
O18C W6C O24C 87.8(8) . . ?
O18C W6C O30C 157.9(10) . . ?
O18C W6C O39C 83.6(9) . . ?
O23C W6C K5 135.1(6) . 2_565 ?
O23C W6C O39C 72.2(8) . . ?
O24C W6C K5 45.7(7) . 2_565 ?
O24C W6C O23C 156.7(9) . . ?
O24C W6C O39C 84.5(9) . . ?
O30C W6C K5 46.4(6) . 2_565 ?
O30C W6C O23C 88.9(8) . . ?
O30C W6C O24C 84.8(8) . . ?
O30C W6C O39C 75.0(9) . . ?
O39C W6C K5 96.1(5) . 2_565 ?
O7C W98W K5 85.8(7) . 2_565 ?
O7C W98W O19C 100.7(9) . . ?
O7C W98W O24C 103.8(10) . . ?
O7C W98W O25C 99.8(8) . . ?
O7C W98W O31C 100.8(8) . . ?
O7C W98W O40C 167.9(7) . . ?
O19C W98W K5 133.9(6) . 2_565 ?
O19C W98W O24C 89.7(9) . . ?
O19C W98W O25C 90.8(8) . . ?
O19C W98W O31C 158.5(9) . . ?
O19C W98W O40C 87.4(8) . . ?
O24C W98W K5 45.0(6) . 2_565 ?
O24C W98W O25C 155.8(9) . . ?
O24C W98W O31C 84.6(8) . . ?
O24C W98W O40C 85.0(9) . . ?
O25C W98W K5 133.4(5) . 2_565 ?
O25C W98W O40C 70.8(7) . . ?
O31C W98W K5 47.7(6) . 2_565 ?
O31C W98W O25C 86.1(7) . . ?
O31C W98W O40C 71.5(7) . . ?
O40C W98W K5 95.1(5) . 2_565 ?
O8C W8C O20C 104.5(9) . . ?
O8C W8C O25C 100.6(10) . . ?
O8C W8C O26C 99.9(9) . . ?
O8C W8C O32C 97.8(9) . . ?
O8C W8C O40C 168.3(9) . . ?
O20C W8C O25C 91.8(9) . . ?
O20C W8C O26C 89.5(9) . . ?
O20C W8C O32C 157.5(8) . . ?
O20C W8C O40C 86.4(8) . . ?
O25C W8C O26C 158.4(8) . . ?
O25C W8C O32C 86.9(9) . . ?
O25C W8C O40C 74.5(8) . . ?
O26C W8C O32C 83.9(9) . . ?
O26C W8C O40C 84.2(8) . . ?
O32C W8C O40C 71.6(7) . . ?
O9C W9C O21C 104.5(10) . . ?
O9C W9C O26C 100.5(9) . . ?
O9C W9C O27C 98.6(10) . . ?
O9C W9C O33C 99.9(10) . . ?
O9C W9C O38C 171.1(9) . . ?
O21C W9C O26C 85.5(9) . . ?
O21C W9C O27C 90.9(9) . . ?
O21C W9C O33C 155.6(10) . . ?
O21C W9C O38C 81.7(8) . . ?
O26C W9C O38C 86.3(8) . . ?
O27C W9C O26C 160.9(9) . . ?
O27C W9C O33C 87.4(8) . . ?
O27C W9C O38C 74.6(8) . . ?
O33C W9C O26C 88.2(8) . . ?
O33C W9C O38C 74.3(8) . . ?
O10C W10C O28C 101.2(9) . . ?
O10C W10C O33C 100.5(9) . . ?
O10C W10C O34C 100.1(9) . . ?
O10C W10C O36C 99.6(9) . . ?
O10C W10C O38C 170.9(9) . . ?
O28C W10C O33C 88.8(9) . . ?
O28C W10C O34C 92.1(8) . . ?
O28C W10C O36C 159.2(8) . . ?
O28C W10C O38C 74.4(8) . . ?
O33C W10C O36C 85.8(9) . . ?
O33C W10C O38C 71.7(8) . . ?
O34C W10C O33C 158.9(8) . . ?
O34C W10C O36C 85.9(8) . . ?
O34C W10C O38C 88.2(7) . . ?
O36C W10C O38C 84.8(7) . . ?
O11C W11C K5 84.3(8) . 2_565 ?
O11C W11C O29C 101.2(9) . . ?
O11C W11C O30C 99.2(10) . . ?
O11C W11C O34C 102.5(9) . . ?
O11C W11C O35C 103.5(8) . . ?
O11C W11C O39C 169.4(9) . . ?
O29C W11C K5 136.6(7) . 2_565 ?
O29C W11C O30C 90.9(9) . . ?
O29C W11C O34C 89.6(9) . . ?
O29C W11C O35C 155.2(9) . . ?
O29C W11C O39C 73.1(8) . . ?
O30C W11C K5 46.0(6) . 2_565 ?
O30C W11C O34C 157.8(8) . . ?
O30C W11C O35C 86.7(8) . . ?
O30C W11C O39C 72.3(9) . . ?
O34C W11C K5 131.6(5) . 2_565 ?
O34C W11C O35C 83.6(8) . . ?
O34C W11C O39C 86.6(8) . . ?
O35C W11C K5 48.7(7) . 2_565 ?
O35C W11C O39C 82.6(7) . . ?
O39C W11C K5 93.7(6) . 2_565 ?
K5 W12C K3 133.0(2) 2_565 . ?
O12C W12C K3 59.4(8) . . ?
O12C W12C K5 86.0(7) . 2_565 ?
O12C W12C O31C 100.0(9) . . ?
O12C W12C O32C 99.0(8) . . ?
O12C W12C O35C 103.7(9) . . ?
O12C W12C O36C 101.2(9) . . ?
O12C W12C O40C 169.2(8) . . ?
O31C W12C K3 156.8(5) . . ?
O31C W12C K5 46.6(6) . 2_565 ?
O31C W12C O40C 73.4(8) . . ?
O32C W12C K3 83.7(6) . . ?
O32C W12C K5 136.3(7) . 2_565 ?
O32C W12C O31C 90.0(9) . . ?
O32C W12C O40C 72.8(7) . . ?
O35C W12C K3 107.2(6) . . ?
O35C W12C K5 47.7(7) . 2_565 ?
O35C W12C O31C 86.9(8) . . ?
O35C W12C O32C 157.2(8) . . ?
O35C W12C O36C 86.7(9) . . ?
O35C W12C O40C 84.7(7) . . ?
O36C W12C K3 43.6(6) . . ?
O36C W12C K5 133.8(6) . 2_565 ?
O36C W12C O31C 158.8(8) . . ?
O36C W12C O32C 88.0(9) . . ?
O36C W12C O40C 85.9(8) . . ?
O40C W12C K3 125.1(6) . . ?
O40C W12C K5 95.0(6) . 2_565 ?
O13C Yb1C O15C 79.2(7) . . ?
O13C Yb1C O37C 56.1(6) . . ?
O13C Yb1C O4LC 136.5(8) . . ?
O15C Yb1C O37C 57.9(6) . . ?
O15C Yb1C O4LC 142.4(8) . . ?
O16C Yb1C O13C 122.4(7) . . ?
O16C Yb1C O15C 78.4(7) . . ?
O16C Yb1C O37C 66.9(6) . . ?
O16C Yb1C O4LC 71.8(7) . . ?
O17C Yb1C O13C 75.2(7) . . ?
O17C Yb1C O15C 122.2(7) . . ?
O17C Yb1C O16C 73.5(7) . . ?
O17C Yb1C O37C 64.7(6) . . ?
O17C Yb1C O4LC 70.3(8) . . ?
O1LC Yb1C O13C 83.8(7) . . ?
O1LC Yb1C O15C 142.9(7) . . ?
O1LC Yb1C O16C 137.8(7) . . ?
O1LC Yb1C O17C 84.0(7) . . ?
O1LC Yb1C O37C 133.3(7) . . ?
O1LC Yb1C O2LC 72.9(7) . . ?
O1LC Yb1C O4LC 67.1(8) . . ?
O2LC Yb1C O13C 71.7(7) . . ?
O2LC Yb1C O15C 70.6(6) . . ?
O2LC Yb1C O16C 142.8(7) . . ?
O2LC Yb1C O17C 141.2(8) . . ?
O2LC Yb1C O37C 110.3(6) . . ?
O2LC Yb1C O4LC 124.3(7) . . ?
O3LC Yb1C O13C 145.6(7) . . ?
O3LC Yb1C O15C 79.7(7) . . ?
O3LC Yb1C O16C 79.0(7) . . ?
O3LC Yb1C O17C 139.2(7) . . ?
O3LC Yb1C O37C 129.2(6) . . ?
O3LC Yb1C O1LC 97.3(8) . . ?
O3LC Yb1C O2LC 75.8(7) . . ?
O3LC Yb1C O4LC 72.7(8) . . ?
O4LC Yb1C O37C 125.3(6) . . ?
C1A O1LA Yb1A 128(3) . . ?
C3A O2LA Yb1A 132.5(19) . . ?
C13A O3LA Yb1A 131(2) . . ?
C18A O4LA Yb1A 135.2(18) . . ?
C1B O1LB Yb1B 125(3) . . ?
C3B O2LB Yb1B 132.3(19) . . ?
C13B O3LB Yb1B 136(2) . . ?
C18B O4LB Yb1B 132(2) . . ?
C1C O1LC Yb1C 132(2) . . ?
C3C O2LC Yb1C 131.7(16) . . ?
C13C O3LC Yb1C 133(2) . . ?
C18C O4LC Yb1C 129(2) . . ?
K2 O1W K1 81.2(6) . . ?
K3 O1W K1 167.7(9) . . ?
K3 O1W K2 87.3(6) . . ?
K2 O2W K1 94.5(7) . . ?
K8 O3W K1 95.3(17) . . ?
K7 O5W K2 93.3(10) . . ?
K15 O5W K2 106.0(12) . . ?
K15 O5W K7 123.0(16) . . ?
K10 O7W K4 95.5(11) 2_665 . ?
K12 O8W K9 104.9(19) . . ?
K15 O9W K7 125.9(19) . . ?
K15 O13W K6 82.7(16) . . ?
K10 O14W K4 100.5(14) 2_665 . ?
K12 O19W K13 78(2) . . ?
K10 O22W K8 108(3) 2_665 . ?
O24W O23W K14 97(6) 2_776 . ?
O23W O24W K14 59(5) 2_776 . ?
K2 O43W K3 87.5(7) . . ?
K2 K15 K7 54.2(4) . . ?
K6 K15 K2 72.5(5) . . ?
K6 K15 K7 104.8(7) . . ?
K6 K15 W6B 59.1(4) . 1_455 ?
K6 K15 W11B 60.6(4) . 1_455 ?
O8A K15 K2 40.3(6) . . ?
O8A K15 K6 47.1(6) . . ?
O8A K15 K7 58.1(6) . . ?
O8A K15 O11B 65.4(8) . 1_455 ?
O8A K15 W6B 104.7(8) . 1_455 ?
O8A K15 W11B 80.0(7) . 1_455 ?
O11B K15 K2 37.6(5) 1_455 . ?
O11B K15 K6 67.5(6) 1_455 . ?
O11B K15 K7 90.1(7) 1_455 . ?
O11B K15 W6B 76.1(6) 1_455 1_455 ?
O11B K15 W11B 26.0(4) 1_455 1_455 ?
O30B K15 K2 85.2(8) 1_455 . ?
O30B K15 K6 49.0(6) 1_455 . ?
O30B K15 K7 138.8(10) 1_455 . ?
O30B K15 O8A 87.2(9) 1_455 . ?
O30B K15 O11B 52.7(8) 1_455 1_455 ?
O30B K15 W6B 24.3(5) 1_455 1_455 ?
O30B K15 W11B 28.0(6) 1_455 1_455 ?
O30B K15 O13W 89.9(13) 1_455 . ?
W6B K15 K2 109.5(6) 1_455 . ?
W6B K15 K7 161.9(7) 1_455 . ?
W11B K15 K2 62.4(4) 1_455 . ?
W11B K15 K7 116.0(7) 1_455 . ?
W11B K15 W6B 50.4(3) 1_455 1_455 ?
O5W K15 K2 39.8(8) . . ?
O5W K15 K6 110.1(11) . . ?
O5W K15 K7 29.8(9) . . ?
O5W K15 O8A 66.7(10) . . ?
O5W K15 O11B 67.1(10) . 1_455 ?
O5W K15 O30B 119.8(14) . 1_455 ?
O5W K15 W6B 142.5(12) . 1_455 ?
O5W K15 W11B 92.4(11) . 1_455 ?
O5W K15 O13W 121.2(16) . . ?
O9W K15 K2 85.6(14) . . ?
O9W K15 K6 106.0(14) . . ?
O9W K15 K7 34.6(13) . . ?
O9W K15 O8A 70.9(13) . . ?
O9W K15 O11B 123.1(16) . 1_455 ?
O9W K15 O30B 155.0(18) . 1_455 ?
O9W K15 W6B 151.6(17) . 1_455 ?
O9W K15 W11B 147.5(16) . 1_455 ?
O9W K15 O5W 63.1(15) . . ?
O9W K15 O13W 70.4(18) . . ?
O13W K15 K2 105.8(13) . . ?
O13W K15 K6 51.7(11) . . ?
O13W K15 K7 94.3(13) . . ?
O13W K15 O8A 65.6(13) . . ?
O13W K15 O11B 118.0(14) . 1_455 ?
O13W K15 W6B 82.1(12) . 1_455 ?
O13W K15 W11B 110.7(12) . 1_455 ?
O44W O45W K11 154(4) . . ?

loop_
_geom_bond_atom_site_label_1
_geom_bond_atom_site_label_2
_geom_bond_distance
_geom_bond_site_symmetry_2
_geom_bond_publ_flag
C51 H51 0.95 . ?
C51 C12A 1.28(5) . ?
C51 C16A 1.44(4) . ?
K1 K3 4.833(13) 2_565 ?
K1 O12A 2.79(3) . ?
K1 O8C 2.97(3) . ?
K1 O9C 2.90(2) . ?
K1 O12C 2.74(2) 2_565 ?
K1 O26C 3.00(2) . ?
K1 O1W 3.31(2) . ?
K1 O2W 2.78(3) . ?
K1 O3W 2.96(5) . ?
K2 O8A 2.93(3) . ?
K2 O32A 3.06(2) . ?
K2 O11B 2.76(2) 1_455 ?
K2 O9C 3.20(2) . ?
K2 O33C 2.83(2) . ?
K2 O1W 2.89(3) . ?
K2 O2W 2.73(2) . ?
K2 O5W 3.01(3) . ?
K2 O43W 2.83(2) . ?
K2 K15 4.52(3) . ?
K3 K8 4.72(2) 2_565 ?
K3 O10B 2.76(2) 1_455 ?
K3 O34B 3.16(2) 1_455 ?
K3 W10B 3.738(8) 1_455 ?
K3 O8C 2.80(2) 2_565 ?
K3 O10C 2.854(19) . ?
K3 O36C 3.06(2) . ?
K3 W12C 4.138(10) . ?
K3 O1W 2.87(2) . ?
K3 O4W 2.76(5) . ?
K3 O43W 2.92(3) . ?
K4 K10 4.21(2) 2_665 ?
K4 O12B 3.01(3) 2_665 ?
K4 O2C 2.95(2) . ?
K4 O7C 2.90(2) . ?
K4 O19C 2.86(2) . ?
K4 O6W 2.74(3) . ?
K4 O7W 3.04(4) . ?
K4 O14W 2.74(4) . ?
K4 O16W 2.76(6) . ?
K5 O7A 2.86(3) . ?
K5 O24C 2.84(2) 2_565 ?
K5 O30C 2.86(2) 2_565 ?
K5 O31C 2.90(2) 2_565 ?
K5 O35C 2.95(2) 2_565 ?
K5 W6C 3.831(11) 2_565 ?
K5 W98W 3.840(11) 2_565 ?
K5 W11C 3.852(11) 2_565 ?
K5 W12C 3.865(11) 2_565 ?
K5 O17W 2.64(5) . ?
K6 O8A 2.87(2) . ?
K6 O24B 3.03(3) 1_455 ?
K6 O30B 2.89(2) 1_455 ?
K6 O31B 2.98(3) 1_455 ?
K6 O35B 2.96(3) 1_455 ?
K6 W6B 3.909(11) 1_455 ?
K6 W7B 3.991(11) 1_455 ?
K6 W11B 3.859(12) 1_455 ?
K6 W12B 3.850(13) 1_455 ?
K6 O10W 3.01(5) . ?
K6 O13W 3.03(5) . ?
K6 K15 3.83(3) . ?
K7 O26A 3.06(3) . ?
K7 O32A 2.85(3) . ?
K7 O33A 2.97(3) . ?
K7 O36A 2.85(3) . ?
K7 O9C 2.87(3) . ?
K7 O5W 2.87(4) . ?
K7 O9W 3.39(4) . ?
K7 O12W 2.97(5) . ?
K7 K15 4.84(3) . ?
K8 K10 4.36(4) 2_665 ?
K8 O10B 2.75(3) 2_665 ?
K8 W10B 4.04(2) 2_665 ?
K8 O3C 2.84(3) . ?
K8 O8C 3.33(3) . ?
K8 O20C 3.19(3) . ?
K8 O3W 2.83(6) . ?
K8 O18W 3.00(8) . ?
K8 O22W 2.72(7) . ?
K9 K12 4.55(5) . ?
K9 O10A 3.38(3) . ?
K9 O3B 2.83(4) . ?
K9 O8W 2.95(6) . ?
K9 O15W 2.71(5) . ?
K10 O26B 2.81(3) . ?
K10 O32B 2.99(4) . ?
K10 O33B 2.89(3) . ?
K10 O36B 3.11(3) . ?
K10 O7W 2.63(3) 2_665 ?
K10 O11W 2.76(4) . ?
K10 O14W 2.74(5) 2_665 ?
K10 O22W 2.66(9) 2_665 ?
K10 O25W 2.93(6) . ?
K11 O22C 3.01(3) . ?
K11 O28C 3.14(3) . ?
K11 O29C 3.01(3) . ?
K11 O34C 3.03(2) . ?
K11 O45W 3.26(5) . ?
K12 O14B 2.83(5) . ?
K12 O19B 3.04(5) . ?
K12 O20B 3.07(6) . ?
K12 O25B 3.24(5) . ?
K12 W2B 3.93(4) . ?
K12 W3B 3.94(5) . ?
K12 W7B 4.01(4) . ?
K12 W8B 4.02(5) . ?
K12 O8W 2.78(6) . ?
K12 O19W 2.89(8) . ?
K13 O22A 2.79(4) . ?
K13 O28A 2.93(4) . ?
K13 O29A 2.89(4) . ?
K13 O34A 2.97(5) . ?
K13 O19W 3.13(8) . ?
K13 O20W 2.71(11) . ?
K14 O6B 2.80(3) . ?
K14 O6B 2.80(3) 2_776 ?
K14 O21W 2.86(7) 2_776 ?
K14 O21W 2.86(7) . ?
K14 O23W 2.39(7) . ?
K14 O23W 2.39(7) 2_776 ?
K14 O24W 2.78(9) . ?
K14 O24W 2.78(9) 2_776 ?
Br1A C6A 1.92(4) . ?
Br2A C16A 1.86(4) . ?
C1A H1A 0.95 . ?
C1A C2A 1.42(5) . ?
C1A O1LA 1.18(4) . ?
C2A C3A 1.40(4) . ?
C2A C7A 1.47(5) . ?
C3A C4A 1.47(5) . ?
C3A O2LA 1.35(4) . ?
C4A C5A 1.27(5) . ?
C4A C8A 1.56(5) . ?
C5A H5A 0.95 . ?
C5A C6A 1.20(5) . ?
C6A C7A 1.52(5) . ?
C7A H7A 0.95 . ?
C8A H8AA 0.99 . ?
C8A H8AB 0.99 . ?
C8A N1A 1.48(4) . ?
C9A H9AA 0.99 . ?
C9A H9AB 0.99 . ?
C9A C10A 1.60(4) . ?
C9A N1A 1.50(3) . ?
C10A H10A 0.99 . ?
C10A H10B 0.99 . ?
C10A N2A 1.50(3) . ?
C12A C13A 1.48(4) . ?
C12A C17A 1.48(5) . ?
C13A C14A 1.42(4) . ?
C13A O3LA 1.31(4) . ?
C14A C15A 1.45(5) . ?
C14A C18A 1.45(4) . ?
C15A H15A 0.95 . ?
C15A C16A 1.40(4) . ?
C17A H17A 0.99 . ?
C17A H17B 0.99 . ?
C17A N2A 1.57(4) . ?
C18A H18A 0.95 . ?
C18A O4LA 1.29(4) . ?
C19A H19A 0.98 . ?
C19A H19B 0.98 . ?
C19A H19C 0.98 . ?
C19A N1A 1.54(4) . ?
C20A H20A 0.98 . ?
C20A H20B 0.98 . ?
C20A H20C 0.98 . ?
C20A N2A 1.44(4) . ?
Ge1A O37A 1.70(2) . ?
Ge1A O38A 1.731(19) . ?
Ge1A O39A 1.76(2) . ?
Ge1A O40A 1.73(2) . ?
N1A H1AA 1 . ?
N2A H2A 1 . ?
O2A W2A 1.74(2) . ?
O3A W3A 1.73(2) . ?
O4A W4A 1.74(3) . ?
O5A W5A 1.69(3) . ?
O6A W6A 1.76(3) . ?
O7A W7A 1.68(2) . ?
O8A W8A 1.68(2) . ?
O8A K15 3.20(3) . ?
O9A W9A 1.75(2) . ?
O10A W10A 1.73(3) . ?
O11A W11A 1.73(3) . ?
O12A W12A 1.75(3) . ?
O13A W2A 1.78(2) . ?
O13A Yb1A 2.38(2) . ?
O14A W2A 1.909(19) . ?
O14A W3A 1.990(18) . ?
O15A W3A 1.78(2) . ?
O15A Yb1A 2.29(2) . ?
O16A W4A 1.787(19) . ?
O16A Yb1A 2.284(19) . ?
O17A W5A 1.76(2) . ?
O17A Yb1A 2.28(2) . ?
O18A W2A 1.92(2) . ?
O18A W6A 1.89(2) . ?
O19A W2A 2.08(3) . ?
O19A W7A 1.83(3) . ?
O20A W3A 2.05(2) . ?
O20A W8A 1.86(2) . ?
O21A W3A 1.95(2) . ?
O21A W9A 1.88(2) . ?
O22A W4A 1.89(2) . ?
O22A W5A 1.980(19) . ?
O23A W5A 1.96(2) . ?
O23A W6A 1.91(3) . ?
O24A W6A 1.88(2) . ?
O24A W7A 1.95(2) . ?
O25A W7A 1.98(2) . ?
O25A W8A 1.97(2) . ?
O26A W8A 1.92(2) . ?
O26A W9A 1.89(2) . ?
O27A W4A 2.046(19) . ?
O27A W9A 1.84(2) . ?
O28A W4A 2.08(3) . ?
O28A W10A 1.85(3) . ?
O29A W5A 2.09(3) . ?
O29A W11A 1.88(3) . ?
O30A W6A 1.90(3) . ?
O30A W11A 1.95(2) . ?
O31A W7A 1.94(2) . ?
O31A W12A 1.91(2) . ?
O32A W8A 1.99(2) . ?
O32A W12A 1.93(2) . ?
O33A W9A 1.95(2) . ?
O33A W10A 1.93(2) . ?
O34A W10A 1.93(2) . ?
O34A W11A 1.90(2) . ?
O35A W11A 1.88(3) . ?
O35A W12A 1.98(3) . ?
O36A W10A 1.92(2) . ?
O36A W12A 1.94(2) . ?
O37A W2A 2.244(18) . ?
O37A W3A 2.207(19) . ?
O37A Yb1A 3.07(2) . ?
O38A W4A 2.32(2) . ?
O38A W9A 2.303(19) . ?
O38A W10A 2.32(2) . ?
O39A W5A 2.29(2) . ?
O39A W6A 2.273(19) . ?
O39A W11A 2.32(2) . ?
O40A W7A 2.314(19) . ?
O40A W8A 2.32(2) . ?
O40A W12A 2.27(2) . ?
Yb1A O1LA 2.42(3) . ?
Yb1A O2LA 2.24(2) . ?
Yb1A O3LA 2.29(2) . ?
Yb1A O4LA 2.30(2) . ?
Br1B C6B 1.91(4) . ?
Br2B C16B 1.93(4) . ?
C1B H1B 0.95 . ?
C1B C2B 1.39(5) . ?
C1B O1LB 1.22(4) . ?
C2B C3B 1.50(5) . ?
C2B C7B 1.41(4) . ?
C3B C4B 1.38(4) . ?
C3B O2LB 1.25(3) . ?
C4B C5B 1.46(4) . ?
C4B C8B 1.49(4) . ?
C5B H5B 0.95 . ?
C5B C6B 1.40(5) . ?
C6B C7B 1.42(5) . ?
C7B H7B 0.95 . ?
C8B H8BA 0.99 . ?
C8B H8BB 0.99 . ?
C8B N1B 1.55(4) . ?
C9B H9BA 0.99 . ?
C9B H9BB 0.99 . ?
C9B C10B 1.55(4) . ?
C9B N1B 1.48(4) . ?
C10B H10C 0.99 . ?
C10B H10D 0.99 . ?
C10B N2B 1.48(3) . ?
C11B H11A 0.99 . ?
C11B H11B 0.99 . ?
C11B C12B 1.50(4) . ?
C11B N2B 1.43(4) . ?
C12B C13B 1.40(4) . ?
C12B C17B 1.36(4) . ?
C13B C14B 1.46(5) . ?
C13B O3LB 1.30(3) . ?
C14B C15B 1.43(4) . ?
C14B C18B 1.42(5) . ?
C15B H15B 0.95 . ?
C15B C16B 1.35(5) . ?
C16B C17B 1.32(5) . ?
C17B H17C 0.95 . ?
C18B H18B 0.95 . ?
C18B O4LB 1.16(3) . ?
C19B H19D 0.98 . ?
C19B H19E 0.98 . ?
C19B H19F 0.98 . ?
C19B N1B 1.58(5) . ?
C20B H20D 0.98 . ?
C20B H20E 0.98 . ?
C20B H20F 0.98 . ?
C20B N2B 1.49(3) . ?
Ge1B O37B 1.66(2) . ?
Ge1B O38B 1.75(3) . ?
Ge1B O39B 1.662(19) . ?
Ge1B O40B 1.78(2) . ?
N1B H1BA 1 . ?
N2B H2B 1 . ?
O2B W2B 1.75(3) . ?
O3B W3B 1.73(2) . ?
O4B W4B 1.68(2) . ?
O5B W5B 1.698(19) . ?
O6B W6B 1.65(3) . ?
O7B W7B 1.76(4) . ?
O8B W8B 1.72(2) . ?
O9B W9B 1.68(3) . ?
O10B W10B 1.70(3) . ?
O11B W11B 1.68(2) . ?
O11B K15 3.35(4) 1_655 ?
O12B W12B 1.75(3) . ?
O13B W2B 1.79(2) . ?
O13B Yb1B 2.36(2) . ?
O14B W2B 1.93(3) . ?
O14B W3B 1.94(3) . ?
O15B W3B 1.75(2) . ?
O15B Yb1B 2.333(19) . ?
O16B W4B 1.78(2) . ?
O16B Yb1B 2.28(2) . ?
O17B W5B 1.76(2) . ?
O17B Yb1B 2.29(2) . ?
O18B W2B 1.95(2) . ?
O18B W6B 1.88(2) . ?
O19B W2B 2.07(2) . ?
O19B W7B 1.84(2) . ?
O20B W3B 2.16(2) . ?
O20B W8B 1.75(2) . ?
O21B W3B 1.92(2) . ?
O21B W9B 1.91(2) . ?
O22B W4B 1.88(2) . ?
O22B W5B 1.95(3) . ?
O23B W5B 2.01(2) . ?
O23B W6B 1.866(19) . ?
O24B W6B 1.89(2) . ?
O24B W7B 1.93(2) . ?
O25B W7B 1.84(2) . ?
O25B W8B 2.03(3) . ?
O26B W8B 1.88(3) . ?
O26B W9B 1.96(3) . ?
O27B W4B 1.97(2) . ?
O27B W9B 1.87(2) . ?
O28B W4B 2.10(2) . ?
O28B W10B 1.87(2) . ?
O29B W5B 2.05(2) . ?
O29B W11B 1.89(2) . ?
O30B W6B 1.99(2) . ?
O30B W11B 1.93(2) . ?
O30B K15 2.66(3) 1_655 ?
O31B W7B 2.01(3) . ?
O31B W12B 1.87(3) . ?
O32B W8B 1.97(2) . ?
O32B W12B 1.91(2) . ?
O33B W9B 1.93(2) . ?
O33B W10B 1.90(2) . ?
O34B W10B 1.934(19) . ?
O34B W11B 1.89(2) . ?
O35B W11B 1.92(2) . ?
O35B W12B 1.94(2) . ?
O36B W10B 1.98(2) . ?
O36B W12B 1.84(2) . ?
O37B W2B 2.24(3) . ?
O37B W3B 2.27(2) . ?
O37B Yb1B 3.10(2) . ?
O38B W4B 2.29(2) . ?
O38B W9B 2.29(2) . ?
O38B W10B 2.30(2) . ?
O39B W5B 2.355(18) . ?
O39B W6B 2.31(2) . ?
O39B W11B 2.385(19) . ?
O40B W7B 2.27(3) . ?
O40B W8B 2.25(2) . ?
O40B W12B 2.29(2) . ?
W6B K15 4.08(2) 1_655 ?
W11B K15 3.83(3) 1_655 ?
Yb1B O1LB 2.50(2) . ?
Yb1B O2LB 2.270(18) . ?
Yb1B O3LB 2.28(2) . ?
Yb1B O4LB 2.33(2) . ?
Br1C C6C 1.88(4) . ?
Br2C C16C 1.89(4) . ?
C1C H1C 0.95 . ?
C1C C2C 1.42(4) . ?
C1C O1LC 1.26(3) . ?
C2C C3C 1.41(4) . ?
C2C C7C 1.44(4) . ?
C3C C4C 1.38(4) . ?
C3C O2LC 1.39(3) . ?
C4C C5C 1.37(4) . ?
C4C C8C 1.56(4) . ?
C5C H5C 0.95 . ?
C5C C6C 1.43(4) . ?
C6C C7C 1.35(5) . ?
C7C H7C 0.95 . ?
C8C H8CA 0.99 . ?
C8C H8CB 0.99 . ?
C8C N1C 1.53(4) . ?
C9C H9CA 0.99 . ?
C9C H9CB 0.99 . ?
C9C C10C 1.57(4) . ?
C9C N1C 1.53(4) . ?
C10C H10E 0.99 . ?
C10C H10F 0.99 . ?
C10C N2C 1.44(3) . ?
C11C H11C 0.99 . ?
C11C H11D 0.99 . ?
C11C C12C 1.51(4) . ?
C11C N2C 1.54(4) . ?
C12C C13C 1.34(5) . ?
C12C C17C 1.41(5) . ?
C13C C14C 1.41(4) . ?
C13C O3LC 1.27(4) . ?
C14C C15C 1.42(5) . ?
C14C C18C 1.44(5) . ?
C15C H15C 0.95 . ?
C15C C16C 1.37(5) . ?
C16C C17C 1.38(4) . ?
C17C H17D 0.95 . ?
C18C H18C 0.95 . ?
C18C O4LC 1.24(4) . ?
C19C H19G 0.98 . ?
C19C H19H 0.98 . ?
C19C H19I 0.98 . ?
C19C N1C 1.48(4) . ?
C20C H20G 0.98 . ?
C20C H20H 0.98 . ?
C20C H20I 0.98 . ?
C20C N2C 1.48(4) . ?
Ge1C O37C 1.701(19) . ?
Ge1C O38C 1.79(2) . ?
Ge1C O39C 1.74(2) . ?
Ge1C O40C 1.770(18) . ?
N1C H1CA 1 . ?
N2C H2C 1 . ?
O2C W2C 1.67(2) . ?
O3C W3C 1.69(2) . ?
O4C W4C 1.68(2) . ?
O5C W5C 1.68(2) . ?
O6C W6C 1.76(3) . ?
O7C W98W 1.74(2) . ?
O8C W8C 1.695(19) . ?
O9C W9C 1.68(2) . ?
O10C W10C 1.660(18) . ?
O11C W11C 1.71(2) . ?
O12C W12C 1.729(19) . ?
O13C W2C 1.737(19) . ?
O13C Yb1C 2.37(2) . ?
O14C W2C 1.94(2) . ?
O14C W3C 1.94(2) . ?
O15C W3C 1.757(19) . ?
O15C Yb1C 2.393(19) . ?
O16C W4C 1.756(19) . ?
O16C Yb1C 2.311(19) . ?
O17C W5C 1.77(2) . ?
O17C Yb1C 2.30(2) . ?
O18C W2C 1.99(2) . ?
O18C W6C 1.86(2) . ?
O19C W2C 2.100(19) . ?
O19C W98W 1.84(2) . ?
O20C W3C 2.067(19) . ?
O20C W8C 1.856(19) . ?
O21C W3C 1.95(2) . ?
O21C W9C 1.86(2) . ?
O22C W4C 1.99(2) . ?
O22C W5C 1.89(2) . ?
O23C W5C 1.93(2) . ?
O23C W6C 1.962(19) . ?
O24C W6C 1.947(19) . ?
O24C W98W 1.89(2) . ?
O25C W98W 2.008(19) . ?
O25C W8C 1.87(2) . ?
O26C W8C 1.90(2) . ?
O26C W9C 1.95(2) . ?
O27C W4C 2.01(2) . ?
O27C W9C 1.92(2) . ?
O28C W4C 2.132(19) . ?
O28C W10C 1.81(2) . ?
O29C W5C 2.10(2) . ?
O29C W11C 1.803(19) . ?
O30C W6C 1.94(2) . ?
O30C W11C 1.95(2) . ?
O31C W98W 1.986(17) . ?
O31C W12C 1.92(2) . ?
O32C W8C 2.01(2) . ?
O32C W12C 1.91(2) . ?
O33C W9C 1.95(2) . ?
O33C W10C 1.93(2) . ?
O34C W10C 1.872(18) . ?
O34C W11C 1.951(19) . ?
O35C W11C 1.970(18) . ?
O35C W12C 1.869(18) . ?
O36C W10C 1.95(2) . ?
O36C W12C 1.90(2) . ?
O37C W2C 2.20(2) . ?
O37C W3C 2.24(2) . ?
O37C Yb1C 3.090(18) . ?
O38C W4C 2.278(19) . ?
O38C W9C 2.21(2) . ?
O38C W10C 2.336(18) . ?
O39C W5C 2.29(2) . ?
O39C W6C 2.25(2) . ?
O39C W11C 2.36(2) . ?
O40C W98W 2.32(2) . ?
O40C W8C 2.259(18) . ?
O40C W12C 2.281(18) . ?
Yb1C O1LC 2.29(2) . ?
Yb1C O2LC 2.298(19) . ?
Yb1C O3LC 2.28(2) . ?
Yb1C O4LC 2.46(2) . ?
O5W K15 2.64(4) . ?
O9W K15 2.00(4) . ?
O13W K15 2.76(6) . ?
O23W O24W 1.16(9) 2_776 ?
O26W O26W 1.09(5) 2_676 ?
O30W O46W 1.46(8) . ?
O44W O45W 1.15(5) . ?

loop_
_geom_torsion_atom_site_label_1
_geom_torsion_atom_site_label_2
_geom_torsion_atom_site_label_3
_geom_torsion_atom_site_label_4
_geom_torsion
_geom_torsion_site_symmetry_1
_geom_torsion_site_symmetry_2
_geom_torsion_site_symmetry_3
_geom_torsion_site_symmetry_4
_geom_torsion_publ_flag
C51 C12A C13A C14A 5(5) . . . . ?
C51 C12A C13A O3LA -180(3) . . . . ?
C51 C12A C17A N2A 148(3) . . . . ?
K1 O12A W12A O31A -48.7(14) . . . . ?
K1 O12A W12A O32A 39.2(14) . . . . ?
K1 O12A W12A O35A -139.9(13) . . . . ?
K1 O12A W12A O36A 130.8(13) . . . . ?
K1 O8C W8C O20C -85.4(10) . . . . ?
K1 O8C W8C O25C 180.0(7) . . . . ?
K1 O8C W8C O26C 6.6(9) . . . . ?
K1 O8C W8C O32C 91.7(9) . . . . ?
K1 O8C W8C O40C 116(4) . . . . ?
K1 O9C W9C O21C 85.1(9) . . . . ?
K1 O9C W9C O26C -2.9(9) . . . . ?
K1 O9C W9C O27C 178.3(8) . . . . ?
K1 O9C W9C O33C -92.9(9) . . . . ?
K1 O12C W12C K3 112.0(18) 2_565 . . . ?
K1 O12C W12C K5 -101.4(17) 2_565 . . 2_565 ?
K1 O12C W12C O31C -56.7(18) 2_565 . . . ?
K1 O12C W12C O32C 34.9(19) 2_565 . . . ?
K1 O12C W12C O35C -146.0(17) 2_565 . . . ?
K1 O12C W12C O36C 124.7(17) 2_565 . . . ?
K1 O12C W12C O40C -6(6) 2_565 . . . ?
K2 O8A W8A O20A 160.0(8) . . . . ?
K2 O8A W8A O25A 65.1(10) . . . . ?
K2 O8A W8A O26A -110.4(9) . . . . ?
K2 O8A W8A O32A -19.9(10) . . . . ?
K2 O8A W8A O40A 22(5) . . . . ?
K2 O11B W11B K6 -51(3) 1_655 . . 1_655 ?
K2 O11B W11B O29B 171(3) 1_655 . . . ?
K2 O11B W11B O30B -95(3) 1_655 . . . ?
K2 O11B W11B O34B 79(4) 1_655 . . . ?
K2 O11B W11B O35B -6(4) 1_655 . . . ?
K2 O11B W11B K15 -111(4) 1_655 . . 1_655 ?
K2 O9C W9C O21C 170.5(7) . . . . ?
K2 O9C W9C O26C 82.4(8) . . . . ?
K2 O9C W9C O27C -96.4(8) . . . . ?
K2 O9C W9C O33C -7.5(9) . . . . ?
K3 O10B W10B K8 -166(2) 1_655 . . 2_665 ?
K3 O10B W10B O28B -79.8(12) 1_655 . . . ?
K3 O10B W10B O33B -175.2(11) 1_655 . . . ?
K3 O10B W10B O34B 11.2(13) 1_655 . . . ?
K3 O10B W10B O36B 96.4(11) 1_655 . . . ?
K3 O34B W11B K6 94.7(8) 1_655 . . 1_655 ?
K3 O34B W11B O11B 4.3(10) 1_655 . . . ?
K3 O34B W11B O29B -98.0(8) 1_655 . . . ?
K3 O34B W11B O30B 168.5(18) 1_655 . . . ?
K3 O34B W11B O35B 103.9(9) 1_655 . . . ?
K3 O34B W11B O39B -172.3(7) 1_655 . . . ?
K3 O34B W11B K15 -22(2) 1_655 . . 1_655 ?
K3 O8C W8C O20C 121.5(14) 2_565 . . . ?
K3 O8C W8C O25C 26.9(15) 2_565 . . . ?
K3 O8C W8C O26C -146.5(13) 2_565 . . . ?
K3 O8C W8C O32C -61.4(15) 2_565 . . . ?
K3 O8C W8C O40C -37(5) 2_565 . . . ?
K3 O10C W10C O28C 155.7(9) . . . . ?
K3 O10C W10C O33C 64.8(10) . . . . ?
K3 O10C W10C O34C -110.1(8) . . . . ?
K3 O10C W10C O36C -22.6(10) . . . . ?
K4 O12B W12B K6 -148.8(18) 2_665 . . 1_655 ?
K4 O12B W12B O31B -103.0(18) 2_665 . . . ?
K4 O12B W12B O32B -12(2) 2_665 . . . ?
K4 O12B W12B O35B 165.1(17) 2_665 . . . ?
K4 O12B W12B O36B 80.5(18) 2_665 . . . ?
K4 O2C W2C O13C 178.8(9) . . . . ?
K4 O2C W2C O14C -82.3(10) . . . . ?
K4 O2C W2C O18C 84.7(10) . . . . ?
K4 O2C W2C O19C 4.5(10) . . . . ?
K4 O7C W98W K5 -138.2(6) . . . 2_565 ?
K4 O7C W98W O19C -4.3(9) . . . . ?
K4 O7C W98W O24C -96.7(8) . . . . ?
K4 O7C W98W O25C 88.4(8) . . . . ?
K4 O7C W98W O31C 176.3(7) . . . . ?
K4 O7C W98W O40C 127(3) . . . . ?
K4 O19C W98W K5 98.9(8) . . . 2_565 ?
K4 O19C W98W O7C 4.4(9) . . . . ?
K4 O19C W98W O24C 108.4(9) . . . . ?
K4 O19C W98W O25C -95.8(8) . . . . ?
K4 O19C W98W O31C -177.2(17) . . . . ?
K4 O19C W98W O40C -166.5(7) . . . . ?
K5 O7A W7A O19A 148.6(13) . . . . ?
K5 O7A W7A O24A 57.5(15) . . . . ?
K5 O7A W7A O25A -116.7(14) . . . . ?
K5 O7A W7A O31A -33.3(15) . . . . ?
K5 O7A W7A O40A -71(4) . . . . ?
K5 O24C W98W O7C -69.4(10) 2_565 . . . ?
K5 O24C W98W O19C -170.3(10) 2_565 . . . ?
K5 O24C W98W O25C 98(2) 2_565 . . . ?
K5 O24C W98W O31C 30.5(9) 2_565 . . . ?
K5 O24C W98W O40C 102.3(9) 2_565 . . . ?
K5 O35C W12C K3 133.1(5) 2_565 . . . ?
K5 O35C W12C O12C 71.3(10) 2_565 . . . ?
K5 O35C W12C O31C -28.2(8) 2_565 . . . ?
K5 O35C W12C O32C -111(2) 2_565 . . . ?
K5 O35C W12C O36C 172.1(8) 2_565 . . . ?
K5 O35C W12C O40C -101.8(8) 2_565 . . . ?
K6 O8A W8A O20A 21.1(13) . . . . ?
K6 O8A W8A O25A -73.8(13) . . . . ?
K6 O8A W8A O26A 110.7(12) . . . . ?
K6 O8A W8A O32A -158.8(11) . . . . ?
K6 O8A W8A O40A -117(4) . . . . ?
K6 O24B W6B O6B 75.0(13) 1_655 . . . ?
K6 O24B W6B O18B 177.4(12) 1_655 . . . ?
K6 O24B W6B O23B -104(3) 1_655 . . . ?
K6 O24B W6B O30B -25.5(10) 1_655 . . . ?
K6 O24B W6B O39B -100.6(9) 1_655 . . . ?
K6 O24B W6B K15 3.3(11) 1_655 . . 1_655 ?
K6 O31B W12B O12B -70.4(12) 1_655 . . . ?
K6 O31B W12B O32B -172.5(11) 1_655 . . . ?
K6 O31B W12B O35B 29.0(11) 1_655 . . . ?
K6 O31B W12B O36B 101(3) 1_655 . . . ?
K6 O31B W12B O40B 116.1(11) 1_655 . . . ?
K7 O26A W9A O9A -73.2(10) . . . . ?
K7 O26A W9A O21A -177.3(9) . . . . ?
K7 O26A W9A O27A 103(2) . . . . ?
K7 O26A W9A O33A 24.9(9) . . . . ?
K7 O26A W9A O38A 98.8(8) . . . . ?
K7 O9C W9C O21C -94.3(13) . . . . ?
K7 O9C W9C O26C 177.7(11) . . . . ?
K7 O9C W9C O27C -1.1(13) . . . . ?
K7 O9C W9C O33C 87.7(13) . . . . ?
K8 O10B W10B K3 166(2) 2_665 . . 1_655 ?
K8 O10B W10B O28B 86.4(16) 2_665 . . . ?
K8 O10B W10B O33B -9.1(19) 2_665 . . . ?
K8 O10B W10B O34B 177.4(15) 2_665 . . . ?
K8 O10B W10B O36B -97.5(16) 2_665 . . . ?
K8 O3C W3C O14C 76.9(13) . . . . ?
K8 O3C W3C O15C 173.3(12) . . . . ?
K8 O3C W3C O20C -6.3(13) . . . . ?
K8 O3C W3C O21C -87.6(13) . . . . ?
K8 O8C W8C O20C 3.0(12) . . . . ?
K8 O8C W8C O25C -91.6(10) . . . . ?
K8 O8C W8C O26C 95.0(9) . . . . ?
K8 O8C W8C O32C -179.9(9) . . . . ?
K8 O8C W8C O40C -156(4) . . . . ?
K8 O20C W8C O8C -3.2(12) . . . . ?
K8 O20C W8C O25C 98.3(10) . . . . ?
K8 O20C W8C O26C -103.2(10) . . . . ?
K8 O20C W8C O32C -176(2) . . . . ?
K8 O20C W8C O40C 172.6(10) . . . . ?
K9 O10A W10A O28A 62.3(18) . . . . ?
K9 O10A W10A O33A -33.4(18) . . . . ?
K9 O10A W10A O34A 153.5(16) . . . . ?
K9 O10A W10A O36A -119.3(16) . . . . ?
K9 O3B W3B K12 -76.4(14) . . . . ?
K9 O3B W3B O14B -38.9(15) . . . . ?
K9 O3B W3B O15B 60.9(15) . . . . ?
K9 O3B W3B O20B -124.1(14) . . . . ?
K9 O3B W3B O21B 156.3(13) . . . . ?
K10 O26B W8B K12 161.5(9) . . . . ?
K10 O26B W8B O8B 66.0(12) . . . . ?
K10 O26B W8B O20B 170.4(11) . . . . ?
K10 O26B W8B O25B -100(2) . . . . ?
K10 O26B W8B O32B -32.7(10) . . . . ?
K10 O26B W8B O40B -104.6(10) . . . . ?
K10 O36B W12B K6 -167.4(4) . . . 1_655 ?
K10 O36B W12B O12B -76.3(11) . . . . ?
K10 O36B W12B O31B 112(3) . . . . ?
K10 O36B W12B O32B 26.2(10) . . . . ?
K10 O36B W12B O35B -174.2(10) . . . . ?
K10 O36B W12B O40B 97.9(8) . . . . ?
K11 O22C W5C O5C -64.4(11) . . . . ?
K11 O22C W5C O17C -172.1(9) . . . . ?
K11 O22C W5C O23C 83(2) . . . . ?
K11 O22C W5C O29C 30.6(9) . . . . ?
K11 O22C W5C O39C 100.7(9) . . . . ?
K11 O28C W10C O10C 73.2(10) . . . . ?
K11 O28C W10C O33C 173.6(9) . . . . ?
K11 O28C W10C O34C -27.5(8) . . . . ?
K11 O28C W10C O36C -112(2) . . . . ?
K11 O28C W10C O38C -115.0(9) . . . . ?
K11 O29C W11C K5 -164.8(5) . . . 2_565 ?
K11 O29C W11C O11C -71.2(12) . . . . ?
K11 O29C W11C O30C -170.8(10) . . . . ?
K11 O29C W11C O34C 31.5(9) . . . . ?
K11 O29C W11C O35C 105(2) . . . . ?
K11 O29C W11C O39C 118.1(11) . . . . ?
K11 O34C W10C O10C -72.8(9) . . . . ?
K11 O34C W10C O28C 28.9(9) . . . . ?
K11 O34C W10C O33C 121(2) . . . . ?
K11 O34C W10C O36C -171.8(9) . . . . ?
K11 O34C W10C O38C 103.3(8) . . . . ?
K12 O19B W7B K6 167.4(10) . . . 1_655 ?
K12 O19B W7B O7B 69.4(17) . . . . ?
K12 O19B W7B O24B 170.2(16) . . . . ?
K12 O19B W7B O25B -29.1(16) . . . . ?
K12 O19B W7B O31B -113(3) . . . . ?
K12 O19B W7B O40B -102.8(15) . . . . ?
K12 O20B W8B O8B -73.2(16) . . . . ?
K12 O20B W8B O25B 31.9(13) . . . . ?
K12 O20B W8B O26B -171.2(14) . . . . ?
K12 O20B W8B O32B 110(3) . . . . ?
K12 O20B W8B O40B 102.7(13) . . . . ?
K12 O25B W7B K6 -169.4(9) . . . 1_655 ?
K12 O25B W7B O7B -78.4(15) . . . . ?
K12 O25B W7B O19B 26.2(14) . . . . ?
K12 O25B W7B O24B 114(3) . . . . ?
K12 O25B W7B O31B -178.8(15) . . . . ?
K12 O25B W7B O40B 110.3(13) . . . . ?
K13 O22A W4A O4A 62.5(16) . . . . ?
K13 O22A W4A O16A 166.9(15) . . . . ?
K13 O22A W4A O27A -86(2) . . . . ?
K13 O22A W4A O28A -31.1(16) . . . . ?
K13 O22A W4A O38A -101.3(15) . . . . ?
K13 O28A W10A O10A 74.1(14) . . . . ?
K13 O28A W10A O33A 175.8(12) . . . . ?
K13 O28A W10A O34A -26.5(12) . . . . ?
K13 O28A W10A O36A -102(2) . . . . ?
K13 O28A W10A O38A -112.6(12) . . . . ?
K13 O29A W11A O11A -76.9(15) . . . . ?
K13 O29A W11A O30A -176.4(13) . . . . ?
K13 O29A W11A O34A 26.1(13) . . . . ?
K13 O29A W11A O35A 108(3) . . . . ?
K13 O29A W11A O39A 113.6(13) . . . . ?
K13 O34A W11A O11A 80.1(17) . . . . ?
K13 O34A W11A O29A -25.0(14) . . . . ?
K13 O34A W11A O30A -114(3) . . . . ?
K13 O34A W11A O35A 177.3(14) . . . . ?
K13 O34A W11A O39A -98.4(13) . . . . ?
K14 O6B W6B K6 110(3) . . . 1_655 ?
K14 O6B W6B O18B -24(3) . . . . ?
K14 O6B W6B O23B -117(3) . . . . ?
K14 O6B W6B O24B 63(3) . . . . ?
K14 O6B W6B O30B 154(3) . . . . ?
K14 O6B W6B K15 167(3) . . . 1_655 ?
Br1A C6A C7A C2A -178(3) . . . . ?
C1A C2A C3A C4A -174(4) . . . . ?
C1A C2A C3A O2LA -3(6) . . . . ?
C1A C2A C7A C6A 175(4) . . . . ?
C2A C1A O1LA Yb1A 10(7) . . . . ?
C2A C3A C4A C5A -5(7) . . . . ?
C2A C3A C4A C8A 178(4) . . . . ?
C2A C3A O2LA Yb1A -26(5) . . . . ?
C3A C2A C7A C6A -8(6) . . . . ?
C3A C4A C5A C6A 0(8) . . . . ?
C3A C4A C8A N1A -53(5) . . . . ?
C4A C3A O2LA Yb1A 145(3) . . . . ?
C4A C5A C6A Br1A -178(4) . . . . ?
C4A C5A C6A C7A 1(8) . . . . ?
C4A C8A N1A C9A 163(3) . . . . ?
C4A C8A N1A C19A -71(3) . . . . ?
C5A C4A C8A N1A 131(4) . . . . ?
C5A C6A C7A C2A 3(7) . . . . ?
C7A C2A C3A C4A 8(6) . . . . ?
C7A C2A C3A O2LA 180(4) . . . . ?
C8A C4A C5A C6A 176(4) . . . . ?
C9A C10A N2A C17A 173(2) . . . . ?
C9A C10A N2A C20A -64(3) . . . . ?
C10A C9A N1A C8A -62(3) . . . . ?
C10A C9A N1A C19A 172(2) . . . . ?
C12A C51 C16A Br2A -178(3) . . . . ?
C12A C51 C16A C15A 1(5) . . . . ?
C12A C13A C14A C15A -6(4) . . . . ?
C12A C13A C14A C18A 169(3) . . . . ?
C12A C13A O3LA Yb1A 158(2) . . . . ?
C12A C17A N2A C10A -73(3) . . . . ?
C12A C17A N2A C20A 161(3) . . . . ?
C13A C12A C17A N2A -37(4) . . . . ?
C13A C14A C15A C16A 5(5) . . . . ?
C13A C14A C18A O4LA 10(4) . . . . ?
C14A C13A O3LA Yb1A -27(4) . . . . ?
C14A C15A C16A C51 -2(5) . . . . ?
C14A C15A C16A Br2A 177(2) . . . . ?
C14A C18A O4LA Yb1A 20(4) . . . . ?
C15A C14A C18A O4LA -175(3) . . . . ?
C16A C51 C12A C13A -2(5) . . . . ?
C16A C51 C12A C17A 172(3) . . . . ?
C17A C12A C13A C14A -170(3) . . . . ?
C17A C12A C13A O3LA 6(4) . . . . ?
C18A C14A C15A C16A -170(3) . . . . ?
N1A C9A C10A N2A -102(3) . . . . ?
O37A Ge1A O38A W4A -58.9(13) . . . . ?
O37A Ge1A O38A W9A 57.9(16) . . . . ?
O37A Ge1A O38A W10A 178.7(12) . . . . ?
O37A Ge1A O39A W5A 58.1(13) . . . . ?
O37A Ge1A O39A W6A -60.0(16) . . . . ?
O37A Ge1A O39A W11A -179.9(11) . . . . ?
O37A Ge1A O40A W7A 57.5(13) . . . . ?
O37A Ge1A O40A W8A -56.8(13) . . . . ?
O37A Ge1A O40A W12A -178.9(10) . . . . ?
O38A Ge1A O37A W2A 175.7(11) . . . . ?
O38A Ge1A O37A W3A -55.8(16) . . . . ?
O38A Ge1A O37A Yb1A 61.1(12) . . . . ?
O38A Ge1A O39A W5A -64.4(14) . . . . ?
O38A Ge1A O39A W6A 177.5(13) . . . . ?
O38A Ge1A O39A W11A 57.6(16) . . . . ?
O38A Ge1A O40A W7A 179.2(10) . . . . ?
O38A Ge1A O40A W8A 64.9(13) . . . . ?
O38A Ge1A O40A W12A -57.1(14) . . . . ?
O39A Ge1A O37A W2A 55.2(15) . . . . ?
O39A Ge1A O37A W3A -176.3(12) . . . . ?
O39A Ge1A O37A Yb1A -59.4(12) . . . . ?
O39A Ge1A O38A W4A 64.0(14) . . . . ?
O39A Ge1A O38A W9A -179.2(12) . . . . ?
O39A Ge1A O38A W10A -58.3(16) . . . . ?
O39A Ge1A O40A W7A -65.2(13) . . . . ?
O39A Ge1A O40A W8A -179.5(10) . . . . ?
O39A Ge1A O40A W12A 58.5(13) . . . . ?
O40A Ge1A O37A W2A -64.9(14) . . . . ?
O40A Ge1A O37A W3A 63.7(14) . . . . ?
O40A Ge1A O37A Yb1A -179.5(9) . . . . ?
O40A Ge1A O38A W4A 179.5(10) . . . . ?
O40A Ge1A O38A W9A -63.7(15) . . . . ?
O40A Ge1A O38A W10A 57.1(15) . . . . ?
O40A Ge1A O39A W5A -179.8(10) . . . . ?
O40A Ge1A O39A W6A 62.1(15) . . . . ?
O40A Ge1A O39A W11A -57.8(14) . . . . ?
W2A O18A W6A O6A 136(4) . . . . ?
W2A O18A W6A O23A -126(4) . . . . ?
W2A O18A W6A O24A 34(4) . . . . ?
W2A O18A W6A O30A -38(6) . . . . ?
W2A O18A W6A O39A -53(4) . . . . ?
W2A O19A W7A O7A -130(2) . . . . ?
W2A O19A W7A O24A -26(2) . . . . ?
W2A O19A W7A O25A 133(2) . . . . ?
W2A O19A W7A O31A 55(4) . . . . ?
W2A O19A W7A O40A 59(2) . . . . ?
W3A O20A W8A O8A 131(2) . . . . ?
W3A O20A W8A O25A -132(2) . . . . ?
W3A O20A W8A O26A 27(2) . . . . ?
W3A O20A W8A O32A -49(4) . . . . ?
W3A O20A W8A O40A -57(2) . . . . ?
W3A O21A W9A O9A -128(3) . . . . ?
W3A O21A W9A O26A -27(3) . . . . ?
W3A O21A W9A O27A 132(3) . . . . ?
W3A O21A W9A O33A 41(5) . . . . ?
W3A O21A W9A O38A 58(3) . . . . ?
W4A O27A W9A O9A 177.8(12) . . . . ?
W4A O27A W9A O21A -77.2(12) . . . . ?
W4A O27A W9A O26A 2(3) . . . . ?
W4A O27A W9A O33A 78.8(12) . . . . ?
W4A O27A W9A O38A 6.0(10) . . . . ?
W4A O28A W10A O10A -172.7(14) . . . . ?
W4A O28A W10A O33A -71.0(14) . . . . ?
W4A O28A W10A O34A 86.7(14) . . . . ?
W4A O28A W10A O36A 11(3) . . . . ?
W4A O28A W10A O38A 0.6(11) . . . . ?
W5A O22A W4A O4A -124(2) . . . . ?
W5A O22A W4A O16A -20(2) . . . . ?
W5A O22A W4A O27A 87(3) . . . . ?
W5A O22A W4A O28A 142(2) . . . . ?
W5A O22A W4A O38A 72(2) . . . . ?
W5A O29A W11A O11A 168.9(14) . . . . ?
W5A O29A W11A O30A 69.4(14) . . . . ?
W5A O29A W11A O34A -88.0(14) . . . . ?
W5A O29A W11A O35A -6(3) . . . . ?
W5A O29A W11A O39A -0.5(11) . . . . ?
W7A O24A W6A O6A -124(2) . . . . ?
W7A O24A W6A O18A -22(2) . . . . ?
W7A O24A W6A O23A 56(4) . . . . ?
W7A O24A W6A O30A 136(2) . . . . ?
W7A O24A W6A O39A 63(2) . . . . ?
W8A O26A W9A O9A 123(2) . . . . ?
W8A O26A W9A O21A 19(2) . . . . ?
W8A O26A W9A O27A -61(4) . . . . ?
W8A O26A W9A O33A -138(2) . . . . ?
W8A O26A W9A O38A -65(2) . . . . ?
W10A O34A W11A O11A -126(3) . . . . ?
W10A O34A W11A O29A 129(3) . . . . ?
W10A O34A W11A O30A 40(6) . . . . ?
W10A O34A W11A O35A -29(3) . . . . ?
W10A O34A W11A O39A 55(3) . . . . ?
W11A O30A W6A O6A 169.5(18) . . . . ?
W11A O30A W6A O18A -17(4) . . . . ?
W11A O30A W6A O23A 71.5(17) . . . . ?
W11A O30A W6A O24A -88.1(17) . . . . ?
W11A O30A W6A O39A -0.7(15) . . . . ?
W12A O35A W11A O11A 122(3) . . . . ?
W12A O35A W11A O29A -62(4) . . . . ?
W12A O35A W11A O30A -139(3) . . . . ?
W12A O35A W11A O34A 20(3) . . . . ?
W12A O35A W11A O39A -68(3) . . . . ?
Yb1A O13A W2A O2A 171.8(13) . . . . ?
Yb1A O13A W2A O14A 71.4(13) . . . . ?
Yb1A O13A W2A O18A -87.4(13) . . . . ?
Yb1A O13A W2A O19A -19(4) . . . . ?
Yb1A O13A W2A O37A -2.2(12) . . . . ?
Yb1A O15A W3A O3A -164.1(13) . . . . ?
Yb1A O15A W3A O14A -61.8(14) . . . . ?
Yb1A O15A W3A O20A 39(3) . . . . ?
Yb1A O15A W3A O21A 95.2(14) . . . . ?
Yb1A O15A W3A O37A 10.2(13) . . . . ?
Yb1A O16A W4A O4A 101(3) . . . . ?
Yb1A O16A W4A O22A 0(3) . . . . ?
Yb1A O16A W4A O27A -156(3) . . . . ?
Yb1A O16A W4A O28A -83(4) . . . . ?
Yb1A O16A W4A O38A -85(3) . . . . ?
Yb1A O17A W5A O5A -93(4) . . . . ?
Yb1A O17A W5A O22A 8(4) . . . . ?
Yb1A O17A W5A O23A 165(4) . . . . ?
Yb1A O17A W5A O29A 76(6) . . . . ?
Yb1A O17A W5A O39A 93(4) . . . . ?
Br1B C6B C7B C2B -180(3) . . . . ?
Br2B C16B C17B C12B -169(2) . . . . ?
C1B C2B C3B C4B -178(3) . . . . ?
C1B C2B C3B O2LB 11(5) . . . . ?
C1B C2B C7B C6B 172(4) . . . . ?
C2B C1B O1LB Yb1B 19(6) . . . . ?
C2B C3B C4B C5B 8(5) . . . . ?
C2B C3B C4B C8B -175(3) . . . . ?
C2B C3B O2LB Yb1B -42(4) . . . . ?
C3B C2B C7B C6B -4(5) . . . . ?
C3B C4B C5B C6B -7(5) . . . . ?
C3B C4B C8B N1B -47(4) . . . . ?
C4B C3B O2LB Yb1B 148(2) . . . . ?
C4B C5B C6B Br1B -175(2) . . . . ?
C4B C5B C6B C7B 0(5) . . . . ?
C4B C8B N1B C9B 165(3) . . . . ?
C4B C8B N1B C19B -77(3) . . . . ?
C5B C4B C8B N1B 130(3) . . . . ?
C5B C6B C7B C2B 5(6) . . . . ?
C7B C2B C3B C4B -2(4) . . . . ?
C7B C2B C3B O2LB -172(3) . . . . ?
C8B C4B C5B C6B 176(3) . . . . ?
C9B C10B N2B C11B 175(3) . . . . ?
C9B C10B N2B C20B -59(3) . . . . ?
C10B C9B N1B C8B -72(3) . . . . ?
C10B C9B N1B C19B 175(3) . . . . ?
C11B C12B C13B C14B -166(3) . . . . ?
C11B C12B C13B O3LB 7(4) . . . . ?
C11B C12B C17B C16B 167(3) . . . . ?
C12B C11B N2B C10B -64(4) . . . . ?
C12B C11B N2B C20B 167(3) . . . . ?
C12B C13B C14B C15B -11(4) . . . . ?
C12B C13B C14B C18B 171(3) . . . . ?
C12B C13B O3LB Yb1B 161(2) . . . . ?
C13B C12B C17B C16B -13(5) . . . . ?
C13B C14B C15B C16B 6(5) . . . . ?
C13B C14B C18B O4LB 5(5) . . . . ?
C14B C13B O3LB Yb1B -26(4) . . . . ?
C14B C15B C16B Br2B 173(2) . . . . ?
C14B C15B C16B C17B -4(5) . . . . ?
C14B C18B O4LB Yb1B 18(5) . . . . ?
C15B C14B C18B O4LB -173(3) . . . . ?
C15B C16B C17B C12B 8(6) . . . . ?
C17B C12B C13B C14B 14(4) . . . . ?
C17B C12B C13B O3LB -173(3) . . . . ?
C18B C14B C15B C16B -176(3) . . . . ?
N1B C9B C10B N2B -94(3) . . . . ?
N2B C11B C12B C13B -46(4) . . . . ?
N2B C11B C12B C17B 134(3) . . . . ?
O37B Ge1B O38B W4B -57.0(15) . . . . ?
O37B Ge1B O38B W9B 59.0(15) . . . . ?
O37B Ge1B O38B W10B 179.7(11) . . . . ?
O37B Ge1B O39B W5B 59.8(16) . . . . ?
O37B Ge1B O39B W6B -58.0(15) . . . . ?
O37B Ge1B O39B W11B 179.0(13) . . . . ?
O37B Ge1B O40B W7B 58.2(15) . . . . ?
O37B Ge1B O40B W8B -60.5(17) . . . . ?
O37B Ge1B O40B W12B 178.9(13) . . . . ?
O38B Ge1B O37B W2B 176.5(12) . . . . ?
O38B Ge1B O37B W3B -55.6(18) . . . . ?
O38B Ge1B O37B Yb1B 57.8(15) . . . . ?
O38B Ge1B O39B W5B -64.2(13) . . . . ?
O38B Ge1B O39B W6B 178.0(11) . . . . ?
O38B Ge1B O39B W11B 55.0(15) . . . . ?
O38B Ge1B O40B W7B -178.2(11) . . . . ?
O38B Ge1B O40B W8B 63.1(16) . . . . ?
O38B Ge1B O40B W12B -57.5(16) . . . . ?
O39B Ge1B O37B W2B 55.3(17) . . . . ?
O39B Ge1B O37B W3B -176.8(13) . . . . ?
O39B Ge1B O37B Yb1B -63.4(16) . . . . ?
O39B Ge1B O38B W4B 65.1(13) . . . . ?
O39B Ge1B O38B W9B -178.9(10) . . . . ?
O39B Ge1B O38B W10B -58.1(14) . . . . ?
O39B Ge1B O40B W7B -61.3(15) . . . . ?
O39B Ge1B O40B W8B -180.0(12) . . . . ?
O39B Ge1B O40B W12B 59.4(16) . . . . ?
O40B Ge1B O37B W2B -62.7(16) . . . . ?
O40B Ge1B O37B W3B 65.2(18) . . . . ?
O40B Ge1B O37B Yb1B 178.6(12) . . . . ?
O40B Ge1B O38B W4B -178.4(11) . . . . ?
O40B Ge1B O38B W9B -62.4(14) . . . . ?
O40B Ge1B O38B W10B 58.3(15) . . . . ?
O40B Ge1B O39B W5B 178.9(12) . . . . ?
O40B Ge1B O39B W6B 61.0(14) . . . . ?
O40B Ge1B O39B W11B -62.0(16) . . . . ?
W2B O18B W6B K6 30(5) . . . 1_655 ?
W2B O18B W6B O6B 128(4) . . . . ?
W2B O18B W6B O23B -134(5) . . . . ?
W2B O18B W6B O24B 28(4) . . . . ?
W2B O18B W6B O30B -47(6) . . . . ?
W2B O18B W6B O39B -58(4) . . . . ?
W2B O18B W6B K15 -180(2) . . . 1_655 ?
W2B O19B W7B K6 -24(4) . . . 1_655 ?
W2B O19B W7B K12 168(4) . . . . ?
W2B O19B W7B O7B -123(3) . . . . ?
W2B O19B W7B O24B -22(3) . . . . ?
W2B O19B W7B O25B 139(3) . . . . ?
W2B O19B W7B O31B 56(5) . . . . ?
W2B O19B W7B O40B 65(3) . . . . ?
W3B O20B W8B K12 -167(4) . . . . ?
W3B O20B W8B O8B 120(3) . . . . ?
W3B O20B W8B O25B -135(3) . . . . ?
W3B O20B W8B O26B 22(3) . . . . ?
W3B O20B W8B O32B -57(5) . . . . ?
W3B O20B W8B O40B -65(3) . . . . ?
W4B O27B W9B O9B 179.2(14) . . . . ?
W4B O27B W9B O21B -76.5(14) . . . . ?
W4B O27B W9B O26B 8(3) . . . . ?
W4B O27B W9B O33B 80.0(14) . . . . ?
W4B O27B W9B O38B 8.4(11) . . . . ?
W4B O28B W10B K3 144.2(10) . . . 1_655 ?
W4B O28B W10B K8 -141.0(10) . . . 2_665 ?
W4B O28B W10B O10B -173.3(12) . . . . ?
W4B O28B W10B O33B -70.2(13) . . . . ?
W4B O28B W10B O34B 86.7(12) . . . . ?
W4B O28B W10B O36B 16(3) . . . . ?
W4B O28B W10B O38B 0.2(10) . . . . ?
W5B O22B W4B O4B -125(2) . . . . ?
W5B O22B W4B O16B -19(2) . . . . ?
W5B O22B W4B O27B 84(3) . . . . ?
W5B O22B W4B O28B 143(2) . . . . ?
W5B O22B W4B O38B 72(2) . . . . ?
W5B O23B W6B K6 -88.6(11) . . . 1_655 ?
W5B O23B W6B O6B 179.1(13) . . . . ?
W5B O23B W6B O18B 75.7(12) . . . . ?
W5B O23B W6B O24B -2(3) . . . . ?
W5B O23B W6B O30B -80.6(11) . . . . ?
W5B O23B W6B O39B -5.4(9) . . . . ?
W5B O23B W6B K15 -113.5(11) . . . 1_655 ?
W5B O29B W11B K6 77.8(15) . . . 1_655 ?
W5B O29B W11B O11B 170.1(14) . . . . ?
W5B O29B W11B O30B 71.3(13) . . . . ?
W5B O29B W11B O34B -87.9(13) . . . . ?
W5B O29B W11B O35B -16(4) . . . . ?
W5B O29B W11B O39B -1.8(11) . . . . ?
W5B O29B W11B K15 111.1(13) . . . 1_655 ?
W7B O24B W6B K6 159(4) . . . 1_655 ?
W7B O24B W6B O6B -126(3) . . . . ?
W7B O24B W6B O18B -24(3) . . . . ?
W7B O24B W6B O23B 55(5) . . . . ?
W7B O24B W6B O30B 133(3) . . . . ?
W7B O24B W6B O39B 58(3) . . . . ?
W7B O24B W6B K15 162(3) . . . 1_655 ?
W7B O31B W12B K6 -116.0(19) . . . 1_655 ?
W7B O31B W12B O12B 173.6(15) . . . . ?
W7B O31B W12B O32B 71.5(16) . . . . ?
W7B O31B W12B O35B -87.0(16) . . . . ?
W7B O31B W12B O36B -15(4) . . . . ?
W7B O31B W12B O40B 0.1(13) . . . . ?
W8B O25B W7B K6 86.6(14) . . . 1_655 ?
W8B O25B W7B K12 -104.0(17) . . . . ?
W8B O25B W7B O7B 177.6(15) . . . . ?
W8B O25B W7B O19B -77.8(15) . . . . ?
W8B O25B W7B O24B 10(4) . . . . ?
W8B O25B W7B O31B 77.3(15) . . . . ?
W8B O25B W7B O40B 6.3(12) . . . . ?
W9B O26B W8B K12 -29(3) . . . . ?
W9B O26B W8B O8B -125(3) . . . . ?
W9B O26B W8B O20B -20(3) . . . . ?
W9B O26B W8B O25B 70(4) . . . . ?
W9B O26B W8B O32B 137(3) . . . . ?
W9B O26B W8B O40B 65(3) . . . . ?
W10B O34B W11B K6 -41(3) . . . 1_655 ?
W10B O34B W11B O11B -131(2) . . . . ?
W10B O34B W11B O29B 127(2) . . . . ?
W10B O34B W11B O30B 33(4) . . . . ?
W10B O34B W11B O35B -32(2) . . . . ?
W10B O34B W11B O39B 52(2) . . . . ?
W10B O34B W11B K15 -157.6(17) . . . 1_655 ?
W10B O36B W12B K6 29(3) . . . 1_655 ?
W10B O36B W12B O12B 120(3) . . . . ?
W10B O36B W12B O31B -52(5) . . . . ?
W10B O36B W12B O32B -138(3) . . . . ?
W10B O36B W12B O35B 22(3) . . . . ?
W10B O36B W12B O40B -66(3) . . . . ?
Yb1B O13B W2B K12 89.5(17) . . . . ?
Yb1B O13B W2B O2B 174.0(13) . . . . ?
Yb1B O13B W2B O14B 72.7(15) . . . . ?
Yb1B O13B W2B O18B -84.3(14) . . . . ?
Yb1B O13B W2B O19B -9(4) . . . . ?
Yb1B O13B W2B O37B -1.7(12) . . . . ?
Yb1B O15B W3B K12 -81(2) . . . . ?
Yb1B O15B W3B O3B -165.1(16) . . . . ?
Yb1B O15B W3B O14B -65.6(17) . . . . ?
Yb1B O15B W3B O20B 32(4) . . . . ?
Yb1B O15B W3B O21B 93.3(16) . . . . ?
Yb1B O15B W3B O37B 7.2(15) . . . . ?
Yb1B O16B W4B O4B 97(3) . . . . ?
Yb1B O16B W4B O22B -7(3) . . . . ?
Yb1B O16B W4B O27B -162(3) . . . . ?
Yb1B O16B W4B O28B -89(4) . . . . ?
Yb1B O16B W4B O38B -92(3) . . . . ?
Yb1B O17B W5B O5B -93(3) . . . . ?
Yb1B O17B W5B O22B 10(3) . . . . ?
Yb1B O17B W5B O23B 166(3) . . . . ?
Yb1B O17B W5B O29B 82(4) . . . . ?
Yb1B O17B W5B O39B 94(3) . . . . ?
Br1C C6C C7C C2C -178(3) . . . . ?
Br2C C16C C17C C12C 178(2) . . . . ?
C1C C2C C3C C4C -169(3) . . . . ?
C1C C2C C3C O2LC -3(5) . . . . ?
C1C C2C C7C C6C 178(4) . . . . ?
C2C C1C O1LC Yb1C -25(5) . . . . ?
C2C C3C C4C C5C -18(5) . . . . ?
C2C C3C C4C C8C 164(3) . . . . ?
C2C C3C O2LC Yb1C 34(4) . . . . ?
C3C C2C C7C C6C -3(5) . . . . ?
C3C C4C C5C C6C 11(5) . . . . ?
C3C C4C C8C N1C 43(4) . . . . ?
C4C C3C O2LC Yb1C -160(2) . . . . ?
C4C C5C C6C Br1C 174(3) . . . . ?
C4C C5C C6C C7C -2(6) . . . . ?
C4C C8C N1C C9C 71(4) . . . . ?
C4C C8C N1C C19C -164(3) . . . . ?
C5C C4C C8C N1C -136(3) . . . . ?
C5C C6C C7C C2C -2(6) . . . . ?
C7C C2C C3C C4C 12(5) . . . . ?
C7C C2C C3C O2LC 178(3) . . . . ?
C8C C4C C5C C6C -170(3) . . . . ?
C9C C10C N2C C11C 65(3) . . . . ?
C9C C10C N2C C20C -167(3) . . . . ?
C10C C9C N1C C8C -170(2) . . . . ?
C10C C9C N1C C19C 69(3) . . . . ?
C11C C12C C13C C14C 177(3) . . . . ?
C11C C12C C13C O3LC -3(5) . . . . ?
C11C C12C C17C C16C -176(3) . . . . ?
C12C C11C N2C C10C -167(2) . . . . ?
C12C C11C N2C C20C 67(3) . . . . ?
C12C C13C C14C C15C -8(4) . . . . ?
C12C C13C C14C C18C 179(3) . . . . ?
C12C C13C O3LC Yb1C -146(2) . . . . ?
C13C C12C C17C C16C -1(5) . . . . ?
C13C C14C C15C C16C 14(5) . . . . ?
C13C C14C C18C O4LC -9(6) . . . . ?
C14C C13C O3LC Yb1C 33(5) . . . . ?
C14C C15C C16C Br2C 175(2) . . . . ?
C14C C15C C16C C17C -12(5) . . . . ?
C14C C18C O4LC Yb1C -10(5) . . . . ?
C15C C14C C18C O4LC 178(3) . . . . ?
C15C C16C C17C C12C 6(5) . . . . ?
C17C C12C C13C C14C 3(5) . . . . ?
C17C C12C C13C O3LC -178(3) . . . . ?
C18C C14C C15C C16C -173(3) . . . . ?
N1C C9C C10C N2C 93(3) . . . . ?
N2C C11C C12C C13C 52(4) . . . . ?
N2C C11C C12C C17C -133(3) . . . . ?
O37C Ge1C O38C W4C -61.4(12) . . . . ?
O37C Ge1C O38C W9C 60.1(13) . . . . ?
O37C Ge1C O38C W10C -179.2(9) . . . . ?
O37C Ge1C O39C W5C 62.0(15) . . . . ?
O37C Ge1C O39C W6C -59.4(15) . . . . ?
O37C Ge1C O39C W11C -179.5(11) . . . . ?
O37C Ge1C O40C W98W 60.1(13) . . . . ?
O37C Ge1C O40C W8C -56.7(14) . . . . ?
O37C Ge1C O40C W12C 179.0(11) . . . . ?
O38C Ge1C O37C W2C 177.3(10) . . . . ?
O38C Ge1C O37C W3C -52.7(14) . . . . ?
O38C Ge1C O37C Yb1C 61.1(12) . . . . ?
O38C Ge1C O39C W5C -60.4(13) . . . . ?
O38C Ge1C O39C W6C 178.2(10) . . . . ?
O38C Ge1C O39C W11C 58.1(15) . . . . ?
O38C Ge1C O40C W98W 179.9(9) . . . . ?
O38C Ge1C O40C W8C 63.1(12) . . . . ?
O38C Ge1C O40C W12C -61.2(14) . . . . ?
O39C Ge1C O37C W2C 54.9(14) . . . . ?
O39C Ge1C O37C W3C -175.2(12) . . . . ?
O39C Ge1C O37C Yb1C -61.4(14) . . . . ?
O39C Ge1C O38C W4C 60.7(13) . . . . ?
O39C Ge1C O38C W9C -177.9(10) . . . . ?
O39C Ge1C O38C W10C -57.1(12) . . . . ?
O39C Ge1C O40C W98W -60.4(13) . . . . ?
O39C Ge1C O40C W8C -177.2(11) . . . . ?
O39C Ge1C O40C W12C 58.5(15) . . . . ?
O40C Ge1C O37C W2C -65.2(13) . . . . ?
O40C Ge1C O37C W3C 64.8(15) . . . . ?
O40C Ge1C O37C Yb1C 178.6(10) . . . . ?
O40C Ge1C O38C W4C 179.4(10) . . . . ?
O40C Ge1C O38C W9C -59.1(13) . . . . ?
O40C Ge1C O38C W10C 61.6(12) . . . . ?
O40C Ge1C O39C W5C -177.7(10) . . . . ?
O40C Ge1C O39C W6C 60.9(14) . . . . ?
O40C Ge1C O39C W11C -59.2(15) . . . . ?
W2C O18C W6C K5 36(4) . . . 2_565 ?
W2C O18C W6C O6C 131(3) . . . . ?
W2C O18C W6C O23C -128(3) . . . . ?
W2C O18C W6C O24C 29(3) . . . . ?
W2C O18C W6C O30C -41(5) . . . . ?
W2C O18C W6C O39C -56(3) . . . . ?
W2C O19C W98W K5 -40(3) . . . 2_565 ?
W2C O19C W98W O7C -135(3) . . . . ?
W2C O19C W98W O24C -31(3) . . . . ?
W2C O19C W98W O25C 125(3) . . . . ?
W2C O19C W98W O31C 44(4) . . . . ?
W2C O19C W98W O40C 54(3) . . . . ?
W3C O20C W8C O8C 123(2) . . . . ?
W3C O20C W8C O25C -136(2) . . . . ?
W3C O20C W8C O26C 23(2) . . . . ?
W3C O20C W8C O32C -50(4) . . . . ?
W3C O20C W8C O40C -62(2) . . . . ?
W3C O21C W9C O9C -121(3) . . . . ?
W3C O21C W9C O26C -21(3) . . . . ?
W3C O21C W9C O27C 140(3) . . . . ?
W3C O21C W9C O33C 55(4) . . . . ?
W3C O21C W9C O38C 66(3) . . . . ?
W4C O22C W5C O5C 124.5(18) . . . . ?
W4C O22C W5C O17C 16.7(18) . . . . ?
W4C O22C W5C O23C -88(3) . . . . ?
W4C O22C W5C O29C -140.5(18) . . . . ?
W4C O22C W5C O39C -70.4(17) . . . . ?
W4C O28C W10C O10C -175.9(11) . . . . ?
W4C O28C W10C O33C -75.5(12) . . . . ?
W4C O28C W10C O34C 83.4(12) . . . . ?
W4C O28C W10C O36C -1(3) . . . . ?
W4C O28C W10C O38C -4.1(10) . . . . ?
W5C O29C W11C K5 78.5(16) . . . 2_565 ?
W5C O29C W11C O11C 172.1(13) . . . . ?
W5C O29C W11C O30C 72.6(14) . . . . ?
W5C O29C W11C O34C -85.2(13) . . . . ?
W5C O29C W11C O35C -11(3) . . . . ?
W5C O29C W11C O39C 1.4(12) . . . . ?
W6C O24C W98W K5 -173(3) . . . 2_565 ?
W6C O24C W98W O7C 118(2) . . . . ?
W6C O24C W98W O19C 17(3) . . . . ?
W6C O24C W98W O25C -75(3) . . . . ?
W6C O24C W98W O31C -143(3) . . . . ?
W6C O24C W98W O40C -71(2) . . . . ?
W98W O25C W8C O8C -174.8(10) . . . . ?
W98W O25C W8C O20C 80.1(11) . . . . ?
W98W O25C W8C O26C -13(3) . . . . ?
W98W O25C W8C O32C -77.4(10) . . . . ?
W98W O25C W8C O40C -5.7(9) . . . . ?
W11C O34C W10C O10C 129(2) . . . . ?
W11C O34C W10C O28C -130(2) . . . . ?
W11C O34C W10C O33C -38(4) . . . . ?
W11C O34C W10C O36C 30(2) . . . . ?
W11C O34C W10C O38C -55(2) . . . . ?
W11C O35C W12C K3 -57(3) . . . . ?
W11C O35C W12C K5 170(3) . . . 2_565 ?
W11C O35C W12C O12C -119(2) . . . . ?
W11C O35C W12C O31C 142(2) . . . . ?
W11C O35C W12C O32C 59(4) . . . . ?
W11C O35C W12C O36C -18(2) . . . . ?
W11C O35C W12C O40C 68(2) . . . . ?
Yb1C O13C W2C O2C 165.4(13) . . . . ?
Yb1C O13C W2C O14C 66.2(14) . . . . ?
Yb1C O13C W2C O18C -91.9(14) . . . . ?
Yb1C O13C W2C O19C -39(5) . . . . ?
Yb1C O13C W2C O37C -6.6(12) . . . . ?
Yb1C O15C W3C O3C -173.5(14) . . . . ?
Yb1C O15C W3C O14C -72.5(14) . . . . ?
Yb1C O15C W3C O20C 5(5) . . . . ?
Yb1C O15C W3C O21C 83.0(14) . . . . ?
Yb1C O15C W3C O37C -0.1(13) . . . . ?
Yb1C O16C W4C O4C 96(3) . . . . ?
Yb1C O16C W4C O22C -5(3) . . . . ?
Yb1C O16C W4C O27C -164(3) . . . . ?
Yb1C O16C W4C O28C -87(3) . . . . ?
Yb1C O16C W4C O38C -92(3) . . . . ?
Yb1C O17C W5C O5C -86(3) . . . . ?
Yb1C O17C W5C O22C 17(3) . . . . ?
Yb1C O17C W5C O23C 175(2) . . . . ?
Yb1C O17C W5C O29C 100(3) . . . . ?
Yb1C O17C W5C O39C 103(3) . . . . ?
O1LA C1A C2A C3A 10(8) . . . . ?
O1LA C1A C2A C7A -173(5) . . . . ?
O2LA C3A C4A C5A -177(4) . . . . ?
O2LA C3A C4A C8A 7(6) . . . . ?
O3LA C13A C14A C15A 179(3) . . . . ?
O3LA C13A C14A C18A -6(5) . . . . ?
O1LB C1B C2B C3B -3(7) . . . . ?
O1LB C1B C2B C7B -179(4) . . . . ?
O2LB C3B C4B C5B 179(3) . . . . ?
O2LB C3B C4B C8B -4(4) . . . . ?
O3LB C13B C14B C15B 176(3) . . . . ?
O3LB C13B C14B C18B -2(5) . . . . ?
O1LC C1C C2C C3C -1(6) . . . . ?
O1LC C1C C2C C7C 177(3) . . . . ?
O2LC C3C C4C C5C 177(3) . . . . ?
O2LC C3C C4C C8C -2(4) . . . . ?
O3LC C13C C14C C15C 172(3) . . . . ?
O3LC C13C C14C C18C 0(5) . . . . ?
K15 O8A W8A O20A -84.7(17) . . . . ?
K15 O8A W8A O25A -179.6(17) . . . . ?
K15 O8A W8A O26A 4.9(19) . . . . ?
K15 O8A W8A O32A 95.3(17) . . . . ?
K15 O8A W8A O40A 137(4) . . . . ?
K15 O11B W11B K6 59.4(6) 1_655 . . 1_655 ?
K15 O11B W11B O29B -77.9(10) 1_655 . . . ?
K15 O11B W11B O30B 15.5(9) 1_655 . . . ?
K15 O11B W11B O34B -170.1(8) 1_655 . . . ?
K15 O11B W11B O35B 104.5(11) 1_655 . . . ?
